data_4504731
loop_
_publ_author_name
'Cunha-Silva, Luis'
'Westcott, Aleema'
'Whitford, Nina'
'Hardie, Michaele J.'

_publ_section_title
;
 Hydrogen-Bonded 3-D Network Structures of Lanthanide Aquo Ions and
 4,4&#x2018;-Bipyridine with Carbaborane Anions
;
_journal_issue 3
_journal_name_full 'Crystal Growth &amp; Design'
_journal_page_first 726
_journal_paper_doi 10.1021/cg050504e
_journal_volume 6
_journal_year 2006
_chemical_formula_sum 'C274 H531 B216 Co12 Gd3 N42 O32'
_chemical_formula_weight 8440.28
_chemical_name_systematic
; 
hexaaquobis(4,4'-bipyridine)gadolinium(III) heptaaquo-4,4'-bipyridinegadolinium(III)  
cobalt(III) bis(dicarbollide) hydrate 4,4-bipyridine mono-protonated 4,4-bipyridine
ethanol clathrate

;
_space_group_IT_number 2
_symmetry_cell_setting triclinic
_symmetry_space_group_name_Hall '-P 1'
_symmetry_space_group_name_H-M 'P -1'
_atom_sites_solution_hydrogens geom
_atom_sites_solution_primary direct
_atom_sites_solution_secondary difmap
_audit_creation_method SHELXL-97
_cell_angle_alpha 97.360(1)
_cell_angle_beta 95.380(10)
_cell_angle_gamma 94.850(10)
_cell_formula_units_Z 2
_cell_length_a 13.6324(1)
_cell_length_b 25.8631(2)
_cell_length_c 54.1286(4)
_cell_measurement_temperature 150(2)
_cell_volume 18753.5(5)
_computing_structure_refinement 'SHELXL-97 (Sheldrick, 1997)'
_computing_structure_solution 'SHELXS-97 (Sheldrick, 1990)'
_diffrn_ambient_temperature 150(2)
_diffrn_measured_fraction_theta_full 0.483
_diffrn_measured_fraction_theta_max 0.483
_diffrn_measurement_device_type CCD
_diffrn_radiation_monochromator graphite
_diffrn_radiation_source 'fine-focus sealed tube'
_diffrn_radiation_type MoK\a
_diffrn_radiation_wavelength 0.71073
_diffrn_reflns_av_R_equivalents 0.1092
_diffrn_reflns_av_sigmaI/netI 0.1391
_diffrn_reflns_limit_h_max 16
_diffrn_reflns_limit_h_min -16
_diffrn_reflns_limit_k_max 34
_diffrn_reflns_limit_k_min -34
_diffrn_reflns_limit_l_max 66
_diffrn_reflns_limit_l_min -64
_diffrn_reflns_number 109739
_diffrn_reflns_theta_full 28.23
_diffrn_reflns_theta_max 28.23
_diffrn_reflns_theta_min 1.18
_exptl_absorpt_coefficient_mu 1.107
_exptl_crystal_colour yellow
_exptl_crystal_density_diffrn 1.495
_exptl_crystal_density_method 'not measured'
_exptl_crystal_description needle
_exptl_crystal_F_000 8642
_exptl_crystal_size_max 0.30
_exptl_crystal_size_mid 0.10
_exptl_crystal_size_min 0.08
_refine_diff_density_max 1.599
_refine_diff_density_min -1.165
_refine_diff_density_rms 0.177
_refine_ls_extinction_method none
_refine_ls_goodness_of_fit_ref 1.024
_refine_ls_hydrogen_treatment noref
_refine_ls_matrix_type fullcycle
_refine_ls_number_parameters 2470
_refine_ls_number_reflns 44768
_refine_ls_number_restraints 18
_refine_ls_restrained_S_all 1.036
_refine_ls_R_factor_all 0.1604
_refine_ls_R_factor_gt 0.0875
_refine_ls_shift/su_max 0.019
_refine_ls_shift/su_mean 0.001
_refine_ls_structure_factor_coef Fsqd
_refine_ls_weighting_details 'calc w=1/[\s^2^(Fo^2^)+(0.1117P)^2^+149.6250P] where P=(Fo^2^+2Fc^2^)/3'
_refine_ls_weighting_scheme calc
_refine_ls_wR_factor_gt 0.2103
_refine_ls_wR_factor_ref 0.2534
_reflns_number_gt 26179
_reflns_number_total 44768
_reflns_threshold_expression >2sigma(I)
_cod_data_source_file cg050504esi20051209_114101.cif
_cod_data_source_block c:
_cod_original_cell_volume 18753.5(2)
_cod_original_sg_symbol_H-M P-1
_cod_database_code 4504731

loop_
_symmetry_equiv_pos_as_xyz
'x, y, z'
'-x, -y, -z'

loop_
_atom_site_label
_atom_site_type_symbol
_atom_site_fract_x
_atom_site_fract_y
_atom_site_fract_z
_atom_site_U_iso_or_equiv
_atom_site_adp_type
_atom_site_occupancy
_atom_site_symmetry_multiplicity
_atom_site_calc_flag
_atom_site_refinement_flags
Gd1 Gd 0.79865(5) 0.27646(2) 0.491239(14) 0.0288(2) Uani 1 1 d .
Gd2 Gd 0.49354(4) 0.055744(19) 0.168108(13) 0.01902(18) Uani 1 1 d .
Gd3 Gd -0.02021(4) 0.558144(19) 0.171176(12) 0.01749(17) Uani 1 1 d .
Co1 Co 0.07573(11) 0.42488(6) 0.38655(3) 0.0215(4) Uani 1 1 d .
Co2 Co 0.57942(11) 0.45541(7) 0.38716(4) 0.0315(5) Uani 1 1 d .
Co3 Co 0.27829(11) 0.36108(6) 0.27956(3) 0.0231(4) Uani 1 1 d .
Co4 Co 0.77448(11) 0.38904(5) 0.27951(3) 0.0197(4) Uani 1 1 d .
Co5 Co 0.40505(10) 0.30307(6) 0.05525(3) 0.0212(4) Uani 1 1 d .
Co6 Co 0.89125(10) 0.25503(5) 0.05650(3) 0.0188(4) Uani 1 1 d .
Co7 Co 0.06422(11) 0.96999(6) 0.38616(3) 0.0238(4) Uani 1 1 d .
Co8 Co 0.55719(12) 0.91673(6) 0.38341(4) 0.0294(5) Uani 1 1 d .
Co9 Co 0.25254(11) 0.88415(5) 0.27731(3) 0.0189(4) Uani 1 1 d .
Co10 Co 0.75575(11) 0.85291(6) 0.27525(3) 0.0220(4) Uani 1 1 d .
Co11 Co 0.39272(10) 0.75492(5) 0.05505(3) 0.0180(4) Uani 1 1 d .
Co12 Co 0.89983(10) 0.80073(5) 0.05159(3) 0.0165(4) Uani 1 1 d .
O1 O 0.6727(7) 0.2128(3) 0.48149(18) 0.046(3) Uani 1 1 d .
O2 O 0.8510(7) 0.2155(3) 0.5148(2) 0.057(3) Uani 1 1 d .
O3 O 0.7917(6) 0.3023(3) 0.53422(16) 0.033(2) Uani 1 1 d .
O4 O 0.6429(6) 0.3091(3) 0.49282(16) 0.031(2) Uani 1 1 d .
O5 O 0.9720(6) 0.3015(3) 0.5053(2) 0.056(3) Uani 1 1 d .
O6 O 0.8926(6) 0.2278(3) 0.46437(18) 0.045(3) Uani 1 1 d .
O7 O 0.7394(6) 0.2822(3) 0.44798(17) 0.037(2) Uani 1 1 d .
O8 O 0.4404(6) 0.1324(3) 0.17558(17) 0.035(2) Uiso 1 1 d .
O9 O 0.4291(5) 0.0632(3) 0.20939(15) 0.024(2) Uani 1 1 d .
O10 O 0.4851(5) -0.0165(2) 0.18512(15) 0.024(2) Uani 1 1 d .
O11 O 0.5961(5) 0.0035(2) 0.14715(15) 0.020(2) Uani 1 1 d .
O12 O 0.3186(5) 0.0346(2) 0.16200(16) 0.024(2) Uani 1 1 d .
O13 O 0.6042(5) 0.1039(2) 0.14769(16) 0.027(2) Uani 1 1 d .
O14 O -0.0234(5) 0.4880(2) 0.19052(16) 0.025(2) Uani 1 1 d .
O15 O 0.0780(5) 0.5049(2) 0.14941(15) 0.020(2) Uani 1 1 d .
O16 O 0.0874(5) 0.6069(2) 0.14992(15) 0.020(2) Uani 1 1 d .
O17 O -0.1925(5) 0.5341(2) 0.16639(16) 0.023(2) Uani 1 1 d .
O18 O -0.0947(5) 0.6307(2) 0.17450(16) 0.029(2) Uani 1 1 d .
O19 O -0.0705(5) 0.5720(3) 0.21396(16) 0.026(2) Uani 1 1 d .
O20 O 1.0796(9) 0.2236(5) 0.4811(3) 0.102(4) Uiso 1 1 d .
H20A H 1.0823 0.2388 0.4959 0.122 Uiso 1 1 calc R
O21 O 0.3472(8) 0.1579(5) 0.2174(2) 0.097(4) Uiso 1 1 d D
H21B H 0.3891 0.1605 0.2071 0.117 Uiso 1 1 calc R
O22 O 0.2016(6) 0.0893(3) 0.14067(17) 0.040(2) Uiso 1 1 d .
H22A H 0.2442 0.0989 0.1315 0.048 Uiso 1 1 calc R
O23 O 0.6853(5) 0.0443(3) 0.11152(16) 0.0264(19) Uiso 1 1 d .
H23A H 0.6673 0.0519 0.1259 0.032 Uiso 1 1 calc R
O24 O 0.7955(10) 0.7046(5) 0.4565(3) 0.113(5) Uiso 1 1 d .
H24A H 0.7507 0.6885 0.4459 0.135 Uiso 1 1 calc R
O25 O 0.3363(8) 0.7003(5) 0.4318(3) 0.011(3) Uiso 0.50 1 d PD
H25A H 0.3074 0.6743 0.4369 0.013 Uiso 0.50 1 calc PR
O26 O 0.1644(5) 0.5464(3) 0.11392(16) 0.0239(19) Uiso 1 1 d .
H26A H 0.1419 0.5573 0.1008 0.029 Uiso 1 1 calc R
O28 O 0.7291(10) 0.2032(6) 0.5600(3) 0.036(4) Uiso 0.50 1 d PD
H28 H 0.7797 0.2112 0.5530 0.043 Uiso 0.50 1 calc PR
O29 O 0.4568(7) 0.2688(4) 0.4913(2) 0.063(3) Uiso 1 1 d .
O30 O 0.8490(6) 0.2370(3) 0.41561(18) 0.049(3) Uiso 1 1 d .
O31 O 0.5643(6) 0.5724(3) 0.19609(17) 0.034(2) Uiso 1 1 d .
O32 O -0.2478(6) 0.6168(3) 0.20818(17) 0.034(2) Uiso 1 1 d .
O33 O 1.0522(7) 1.0659(4) 0.1928(2) 0.069(3) Uiso 1 1 d .
O274 O 0.6917(6) 0.5822(3) 0.14017(17) 0.035(2) Uiso 1 1 d .
H27F H 0.7216 0.5900 0.1281 0.042 Uiso 1 1 calc R
N1 N 0.1246(8) -0.1259(4) 0.5008(3) 0.043(3) Uiso 1 1 d .
N2 N 0.1374(7) 0.1233(4) 0.5249(2) 0.038(3) Uiso 1 1 d .
N3 N 0.3745(9) -0.0723(5) 0.4862(3) 0.069(4) Uiso 1 1 d .
N6 N 0.2038(7) 0.1609(3) 0.3299(2) 0.024(2) Uiso 1 1 d .
H6A H 0.1608 0.1539 0.3164 0.029 Uiso 1 1 calc R
N7 N 0.7676(8) 0.1849(4) 0.3759(2) 0.045(3) Uiso 1 1 d D
N8 N 0.5094(7) 0.0971(3) 0.2545(2) 0.030(2) Uiso 1 1 d D
N10 N 0.6455(6) 0.0783(3) 0.20059(19) 0.023(2) Uiso 1 1 d .
N11 N 0.4341(6) 0.0451(3) 0.1214(2) 0.026(2) Uiso 1 1 d .
N12 N 0.0819(7) 0.0075(4) 0.0156(2) 0.038(3) Uiso 1 1 d .
H12 H 0.0354 0.0018 0.0028 0.046 Uiso 0.50 1 calc PR
N13 N 0.6109(7) 0.0289(4) 0.0632(2) 0.028(2) Uiso 1 1 d .
N14 N 0.3567(7) 0.3513(4) 0.4892(2) 0.042(3) Uiso 1 1 d .
N15 N 0.3829(7) 0.5980(4) 0.4917(2) 0.027(2) Uiso 1 1 d .
N16 N 0.8358(7) 0.3665(4) 0.4890(2) 0.030(2) Uiso 1 1 d .
N17 N 0.9148(7) 0.6135(4) 0.4886(2) 0.030(3) Uiso 1 1 d .
N18 N 0.1979(6) 0.1858(3) 0.1480(2) 0.024(2) Uiso 1 1 d .
N19 N 0.1868(6) 0.4327(3) 0.16026(19) 0.018(2) Uiso 1 1 d .
N20 N 0.4611(6) 0.2257(3) 0.1719(2) 0.019(2) Uiso 1 1 d .
N21 N 0.4971(7) 0.4749(3) 0.1838(2) 0.026(2) Uiso 1 1 d .
N22 N 0.9723(7) 0.1486(4) 0.1803(2) 0.034(3) Uiso 1 1 d .
N23 N 0.9729(6) 0.3957(3) 0.1822(2) 0.020(2) Uiso 1 1 d .
N24 N 0.6828(6) 0.1942(3) 0.1561(2) 0.021(2) Uiso 1 1 d .
N25 N 0.7346(6) 0.4413(3) 0.1587(2) 0.021(2) Uiso 1 1 d .
N26 N 1.0975(7) 0.5320(4) 0.0646(2) 0.033(3) Uiso 1 1 d .
N27 N 0.2541(8) 0.6869(4) 0.3829(2) 0.053(3) Uiso 1 1 d .
N28 N 0.0216(7) 0.6024(3) 0.2598(2) 0.027(2) Uiso 1 1 d .
N29 N 1.0544(7) 0.7079(4) 0.4329(2) 0.037(3) Uiso 1 1 d .
N30 N 0.6958(6) 0.6574(3) 0.32963(19) 0.023(2) Uiso 1 1 d .
H30A H 0.6508 0.6493 0.3166 0.027 Uiso 1 1 calc R
N31 N 0.5485(7) 0.6365(3) 0.2930(2) 0.028(2) Uiso 1 1 d .
N32 N 0.1368(6) 0.5789(3) 0.20115(18) 0.018(2) Uiso 1 1 d .
N33 N -0.0812(6) 0.5461(3) 0.1246(2) 0.024(2) Uiso 1 1 d .
N34 N -0.4168(7) 0.5073(4) 0.0155(2) 0.036(3) Uiso 1 1 d .
H34 H -0.4656 0.5008 0.0034 0.044 Uiso 0.50 1 calc PR
N35 N 0.4539(7) 0.6463(3) 0.1816(2) 0.026(2) Uiso 1 1 d .
N36 N 0.4642(6) 0.8910(3) 0.17621(19) 0.018(2) Uiso 1 1 d .
N37 N 0.1624(6) 0.6966(3) 0.1541(2) 0.021(2) Uiso 1 1 d .
N38 N 0.2375(6) 0.9440(3) 0.15545(19) 0.019(2) Uiso 1 1 d .
N39 N 0.6821(6) 0.6777(3) 0.1469(2) 0.025(2) Uiso 1 1 d .
N40 N 0.6867(6) 0.9257(3) 0.1565(2) 0.020(2) Uiso 1 1 d .
N41 N 0.9366(6) 0.7217(3) 0.1703(2) 0.023(2) Uiso 1 1 d .
N42 N 0.9850(7) 0.9711(3) 0.1793(2) 0.026(2) Uiso 1 1 d .
C1 C 0.1308(10) -0.1029(5) 0.5238(3) 0.051(4) Uiso 1 1 d .
H300 H 0.1332 -0.1238 0.5370 0.062 Uiso 1 1 calc R
C2 C 0.1336(9) -0.0554(5) 0.5291(3) 0.042(4) Uiso 1 1 d .
H291 H 0.1386 -0.0391 0.5460 0.051 Uiso 1 1 calc R
C3 C 0.1291(9) -0.0274(5) 0.5099(3) 0.034(3) Uiso 1 1 d .
C4 C 0.1227(9) -0.0518(5) 0.4862(3) 0.037(3) Uiso 1 1 d .
H289 H 0.1196 -0.0315 0.4728 0.045 Uiso 1 1 calc R
C5 C 0.1207(9) -0.1009(5) 0.4814(3) 0.047(4) Uiso 1 1 d .
H328 H 0.1165 -0.1184 0.4647 0.057 Uiso 1 1 calc R
C6 C 0.1499(9) 0.0972(5) 0.5428(3) 0.042(4) Uiso 1 1 d .
H292 H 0.1616 0.1146 0.5595 0.051 Uiso 1 1 calc R
C7 C 0.1467(9) 0.0483(5) 0.5387(3) 0.045(4) Uiso 1 1 d .
H290 H 0.1540 0.0281 0.5521 0.053 Uiso 1 1 calc R
C8 C 0.1327(9) 0.0250(5) 0.5145(3) 0.031(3) Uiso 1 1 d .
C9 C 0.1210(8) 0.0521(4) 0.4956(3) 0.030(3) Uiso 1 1 d .
H123 H 0.1109 0.0357 0.4787 0.036 Uiso 1 1 calc R
C10 C 0.1239(9) 0.1007(5) 0.5012(3) 0.037(3) Uiso 1 1 d .
H118 H 0.1162 0.1220 0.4882 0.045 Uiso 1 1 calc R
N4 N 0.3821(6) 0.1817(3) 0.4965(2) 0.080(4) Uiso 1 1 d G
C11 C 0.3937(7) 0.1573(3) 0.51785(18) 0.094(6) Uiso 1 1 d G
H11 H 0.4045 0.1777 0.5339 0.113 Uiso 1 1 calc R
C12 C 0.3897(7) 0.1030(3) 0.51571(15) 0.057(4) Uiso 1 1 d G
H398 H 0.3976 0.0863 0.5303 0.068 Uiso 1 1 calc R
C13 C 0.3740(5) 0.0731(3) 0.49220(16) 0.059(4) Uiso 1 1 d G
C14 C 0.3624(6) 0.0975(3) 0.47082(15) 0.080(5) Uiso 1 1 d G
H14 H 0.3516 0.0770 0.4548 0.096 Uiso 1 1 calc R
C15 C 0.3664(8) 0.1518(3) 0.47296(19) 0.117(7) Uiso 1 1 d G
H384 H 0.3585 0.1684 0.4583 0.140 Uiso 1 1 calc R
C16 C 0.3699(10) -0.0560(3) 0.4653(3) 0.076(5) Uiso 1 1 d G
H269 H 0.3661 -0.0786 0.4499 0.091 Uiso 1 1 calc R
C17 C 0.3709(11) -0.0020(6) 0.4668(3) 0.062(4) Uiso 1 1 d .
H270 H 0.3696 0.0157 0.4524 0.074 Uiso 1 1 calc R
C18 C 0.3740(9) 0.0226(5) 0.4899(3) 0.033(3) Uiso 1 1 d .
C19 C 0.3777(10) 0.0027(6) 0.5109(3) 0.052(4) Uiso 1 1 d .
H380 H 0.3810 0.0241 0.5267 0.062 Uiso 1 1 calc R
C20 C 0.3767(10) -0.0477(5) 0.5093(3) 0.050(4) Uiso 1 1 d .
H381 H 0.3774 -0.0657 0.5236 0.059 Uiso 1 1 calc R
N5 N 0.5342(5) 0.2035(3) 0.43960(14) 0.070(4) Uiso 1 1 d G
C21 C 0.5303(6) 0.1577(3) 0.42287(17) 0.096(6) Uiso 1 1 d G
H21 H 0.5712 0.1310 0.4265 0.115 Uiso 1 1 calc R
C22 C 0.4666(6) 0.1508(3) 0.40085(16) 0.076(5) Uiso 1 1 d G
H22 H 0.4639 0.1195 0.3894 0.091 Uiso 1 1 calc R
C23 C 0.4067(4) 0.1898(2) 0.39557(12) 0.039(3) Uiso 1 1 d G
C24 C 0.4106(5) 0.2356(2) 0.41231(15) 0.058(4) Uiso 1 1 d G
H24 H 0.3697 0.2622 0.4087 0.069 Uiso 1 1 calc R
C25 C 0.4744(6) 0.2424(3) 0.43432(15) 0.074(5) Uiso 1 1 d G
H25 H 0.4770 0.2738 0.4458 0.088 Uiso 1 1 calc R
C26 C 0.1797(6) 0.1883(4) 0.34993(18) 0.033(3) Uiso 1 1 d G
H383 H 0.1158 0.2004 0.3500 0.039 Uiso 1 1 calc R
C27 C 0.2464(8) 0.1996(4) 0.3709(2) 0.027(3) Uiso 1 1 d .
H382 H 0.2288 0.2205 0.3852 0.032 Uiso 1 1 calc R
C28 C 0.3375(8) 0.1816(4) 0.3715(3) 0.027(3) Uiso 1 1 d .
C29 C 0.3597(9) 0.1544(4) 0.3505(3) 0.033(3) Uiso 1 1 d .
H385 H 0.4233 0.1422 0.3498 0.039 Uiso 1 1 calc R
C30 C 0.2897(8) 0.1439(4) 0.3295(3) 0.032(3) Uiso 1 1 d .
H386 H 0.3059 0.1238 0.3148 0.038 Uiso 1 1 calc R
C31 C 0.7820(11) 0.1399(5) 0.3626(3) 0.063(5) Uiso 1 1 d D
H351 H 0.8287 0.1187 0.3692 0.075 Uiso 1 1 calc R
C32 C 0.7300(10) 0.1229(6) 0.3389(3) 0.057(4) Uiso 1 1 d D
H389 H 0.7454 0.0908 0.3302 0.068 Uiso 1 1 calc R
C33 C 0.6590(8) 0.1486(4) 0.3274(2) 0.031(3) Uiso 1 1 d D
C34 C 0.6420(12) 0.1941(6) 0.3405(3) 0.073(5) Uiso 1 1 d D
H354 H 0.5940 0.2149 0.3341 0.088 Uiso 1 1 calc R
C35 C 0.6976(11) 0.2103(7) 0.3641(3) 0.079(5) Uiso 1 1 d D
H353 H 0.6843 0.2429 0.3728 0.094 Uiso 1 1 calc R
C36 C 0.4919(9) 0.1412(5) 0.2678(3) 0.041(4) Uiso 1 1 d D
H388 H 0.4456 0.1622 0.2608 0.050 Uiso 1 1 calc R
C37 C 0.5397(9) 0.1579(5) 0.2919(3) 0.042(4) Uiso 1 1 d D
H346 H 0.5244 0.1901 0.3005 0.050 Uiso 1 1 calc R
C38 C 0.6060(7) 0.1311(4) 0.3036(2) 0.019(3) Uiso 1 1 d D
C39 C 0.6222(8) 0.0847(4) 0.2911(2) 0.030(3) Uiso 1 1 d D
H347 H 0.6655 0.0624 0.2983 0.036 Uiso 1 1 calc R
C40 C 0.5728(8) 0.0707(4) 0.2671(2) 0.030(3) Uiso 1 1 d D
H348 H 0.5860 0.0380 0.2586 0.036 Uiso 1 1 calc R
N9 N 1.0550(5) 0.1390(3) 0.29292(15) 0.028(2) Uiso 1 1 d G
C41 C 1.0628(5) 0.1033(3) 0.27188(17) 0.080(5) Uiso 1 1 d G
H41 H 1.1220 0.0868 0.2703 0.095 Uiso 1 1 calc R
C42 C 0.9841(7) 0.0917(3) 0.25315(15) 0.078(5) Uiso 1 1 d G
H42 H 0.9895 0.0673 0.2388 0.093 Uiso 1 1 calc R
C43 C 0.8975(5) 0.1159(3) 0.25548(15) 0.023(3) Uiso 1 1 d G
C44 C 0.8897(5) 0.1516(3) 0.27652(18) 0.079(5) Uiso 1 1 d G
H44 H 0.8305 0.1682 0.2781 0.095 Uiso 1 1 calc R
C45 C 0.9684(6) 0.1632(3) 0.29524(15) 0.083(6) Uiso 1 1 d G
H45 H 0.9630 0.1876 0.3096 0.099 Uiso 1 1 calc R
C46 C 0.6617(8) 0.1206(4) 0.2147(2) 0.022(3) Uiso 1 1 d .
H46 H 0.6148 0.1455 0.2132 0.027 Uiso 1 1 calc R
C47 C 0.7401(8) 0.1336(4) 0.2317(2) 0.024(3) Uiso 1 1 d .
H47 H 0.7453 0.1674 0.2413 0.029 Uiso 1 1 calc R
C48 C 0.8114(7) 0.1031(4) 0.2363(2) 0.017(3) Uiso 1 1 d .
C49 C 0.7948(8) 0.0584(4) 0.2220(2) 0.025(3) Uiso 1 1 d .
H49 H 0.8405 0.0329 0.2233 0.029 Uiso 1 1 calc R
C50 C 0.7130(8) 0.0475(4) 0.2049(2) 0.030(3) Uiso 1 1 d .
H50 H 0.7049 0.0137 0.1953 0.036 Uiso 1 1 calc R
C51 C 0.4061(8) 0.0019(4) 0.1076(2) 0.026(3) Uiso 1 1 d .
H51 H 0.4320 -0.0283 0.1129 0.031 Uiso 1 1 calc R
C52 C 0.3434(8) -0.0062(4) 0.0862(2) 0.023(3) Uiso 1 1 d .
H52 H 0.3274 -0.0409 0.0778 0.027 Uiso 1 1 calc R
C53 C 0.3039(8) 0.0330(4) 0.0768(2) 0.021(3) Uiso 1 1 d .
C54 C 0.3347(8) 0.0769(4) 0.0898(3) 0.029(3) Uiso 1 1 d .
H54 H 0.3125 0.1077 0.0843 0.034 Uiso 1 1 calc R
C55 C 0.3985(8) 0.0821(4) 0.1114(2) 0.026(3) Uiso 1 1 d .
H55 H 0.4176 0.1166 0.1196 0.031 Uiso 1 1 calc R
C56 C 0.0734(10) 0.0386(5) 0.0345(3) 0.043(4) Uiso 1 1 d .
H265 H 0.0141 0.0553 0.0353 0.052 Uiso 1 1 calc R
C57 C 0.1466(10) 0.0504(5) 0.0549(3) 0.047(4) Uiso 1 1 d .
H266 H 0.1382 0.0758 0.0686 0.057 Uiso 1 1 calc R
C58 C 0.2308(8) 0.0246(4) 0.0547(3) 0.026(3) Uiso 1 1 d .
C59 C 0.2371(9) -0.0087(4) 0.0341(3) 0.031(3) Uiso 1 1 d .
H267 H 0.2940 -0.0271 0.0326 0.037 Uiso 1 1 calc R
C60 C 0.1615(9) -0.0162(5) 0.0153(3) 0.038(3) Uiso 1 1 d .
H264 H 0.1678 -0.0405 0.0009 0.046 Uiso 1 1 calc R
C61 C 0.6277(10) -0.0097(5) 0.0480(3) 0.048(4) Uiso 1 1 d .
H262 H 0.6742 -0.0319 0.0539 0.057 Uiso 1 1 calc R
C62 C 0.5844(9) -0.0225(5) 0.0237(3) 0.040(3) Uiso 1 1 d .
H260 H 0.5995 -0.0540 0.0144 0.048 Uiso 1 1 calc R
C63 C 0.5232(7) 0.0062(4) 0.0125(2) 0.018(3) Uiso 1 1 d .
C64 C 0.5071(9) 0.0475(5) 0.0277(3) 0.038(3) Uiso 1 1 d .
H263 H 0.4629 0.0710 0.0220 0.046 Uiso 1 1 calc R
C65 C 0.5536(9) 0.0574(5) 0.0520(3) 0.039(3) Uiso 1 1 d .
H261 H 0.5415 0.0893 0.0615 0.047 Uiso 1 1 calc R
C66 C 0.3536(9) 0.3691(5) 0.4686(3) 0.045(4) Uiso 1 1 d .
H259 H 0.3488 0.3455 0.4535 0.054 Uiso 1 1 calc R
C67 C 0.3567(9) 0.4180(5) 0.4677(3) 0.037(3) Uiso 1 1 d .
H360 H 0.3532 0.4322 0.4523 0.045 Uiso 1 1 calc R
C68 C 0.3653(8) 0.4483(4) 0.4902(3) 0.024(3) Uiso 1 1 d .
C69 C 0.3640(8) 0.4277(5) 0.5113(3) 0.033(3) Uiso 1 1 d .
H362 H 0.3642 0.4496 0.5268 0.040 Uiso 1 1 calc R
C70 C 0.3624(9) 0.3789(5) 0.5107(3) 0.044(4) Uiso 1 1 d .
H363 H 0.3653 0.3632 0.5257 0.053 Uiso 1 1 calc R
C71 C 0.3907(8) 0.5783(4) 0.5124(3) 0.025(3) Uiso 1 1 d .
H359 H 0.4016 0.6013 0.5278 0.030 Uiso 1 1 calc R
C72 C 0.3846(8) 0.5307(4) 0.5130(3) 0.030(3) Uiso 1 1 d .
H361 H 0.3881 0.5163 0.5283 0.036 Uiso 1 1 calc R
C73 C 0.3725(8) 0.4999(4) 0.4902(3) 0.023(3) Uiso 1 1 d .
C74 C 0.3663(9) 0.5209(5) 0.4684(3) 0.037(3) Uiso 1 1 d .
H74 H 0.3571 0.4993 0.4526 0.044 Uiso 1 1 calc R
C75 C 0.3732(9) 0.5688(5) 0.4699(3) 0.038(3) Uiso 1 1 d .
H75 H 0.3716 0.5848 0.4550 0.046 Uiso 1 1 calc R
C76 C 0.8404(9) 0.3855(5) 0.4673(3) 0.035(3) Uiso 1 1 d .
H76 H 0.8327 0.3617 0.4522 0.042 Uiso 1 1 calc R
C77 C 0.8544(8) 0.4338(4) 0.4661(3) 0.026(3) Uiso 1 1 d .
H77 H 0.8587 0.4472 0.4506 0.031 Uiso 1 1 calc R
C78 C 0.8629(8) 0.4647(4) 0.4878(2) 0.020(3) Uiso 1 1 d .
C79 C 0.8611(8) 0.4457(4) 0.5105(3) 0.026(3) Uiso 1 1 d .
H79 H 0.8707 0.4685 0.5260 0.031 Uiso 1 1 calc R
C80 C 0.8464(8) 0.3974(4) 0.5098(3) 0.031(3) Uiso 1 1 d .
H80 H 0.8429 0.3830 0.5250 0.037 Uiso 1 1 calc R
C81 C 0.9078(8) 0.5947(4) 0.5097(3) 0.030(3) Uiso 1 1 d .
H81 H 0.9173 0.6178 0.5250 0.036 Uiso 1 1 calc R
C82 C 0.8889(8) 0.5470(4) 0.5101(3) 0.029(3) Uiso 1 1 d .
H82 H 0.8826 0.5335 0.5254 0.035 Uiso 1 1 calc R
C83 C 0.8777(8) 0.5151(4) 0.4883(3) 0.023(3) Uiso 1 1 d .
C84 C 0.8810(8) 0.5356(4) 0.4663(3) 0.030(3) Uiso 1 1 d .
H84 H 0.8704 0.5133 0.4507 0.036 Uiso 1 1 calc R
C85 C 0.8983(8) 0.5841(5) 0.4668(3) 0.035(3) Uiso 1 1 d .
H85 H 0.8993 0.5991 0.4517 0.042 Uiso 1 1 calc R
C86 C 0.1774(8) 0.2075(4) 0.1275(3) 0.023(3) Uiso 1 1 d .
H274 H 0.1632 0.1870 0.1115 0.028 Uiso 1 1 calc R
C87 C 0.1775(8) 0.2559(4) 0.1301(3) 0.026(3) Uiso 1 1 d .
H272 H 0.1622 0.2732 0.1160 0.031 Uiso 1 1 calc R
C88 C 0.1991(7) 0.2837(4) 0.1529(2) 0.015(3) Uiso 1 1 d .
C89 C 0.2192(8) 0.2606(4) 0.1736(2) 0.021(3) Uiso 1 1 d .
H89 H 0.2348 0.2802 0.1898 0.026 Uiso 1 1 calc R
C90 C 0.2159(8) 0.2111(4) 0.1701(3) 0.026(3) Uiso 1 1 d .
H273 H 0.2270 0.1925 0.1840 0.031 Uiso 1 1 calc R
C91 C 0.2069(7) 0.4120(4) 0.1805(2) 0.019(3) Uiso 1 1 d .
H287 H 0.2163 0.4331 0.1964 0.023 Uiso 1 1 calc R
C92 C 0.2139(7) 0.3635(4) 0.1787(2) 0.018(3) Uiso 1 1 d .
H285 H 0.2276 0.3468 0.1931 0.021 Uiso 1 1 calc R
C93 C 0.2013(7) 0.3363(4) 0.1556(2) 0.015(2) Uiso 1 1 d .
C94 C 0.1828(7) 0.3587(4) 0.1341(2) 0.021(3) Uiso 1 1 d .
H286 H 0.1751 0.3392 0.1178 0.025 Uiso 1 1 calc R
C95 C 0.1769(8) 0.4068(4) 0.1379(2) 0.022(3) Uiso 1 1 d .
H288 H 0.1649 0.4251 0.1240 0.026 Uiso 1 1 calc R
C96 C 0.4450(7) 0.2481(4) 0.1519(2) 0.020(3) Uiso 1 1 d .
H276 H 0.4313 0.2271 0.1360 0.025 Uiso 1 1 calc R
C97 C 0.4473(7) 0.2966(4) 0.1532(2) 0.020(3) Uiso 1 1 d .
H277 H 0.4362 0.3136 0.1387 0.024 Uiso 1 1 calc R
C98 C 0.4670(7) 0.3236(4) 0.1767(2) 0.015(2) Uiso 1 1 d .
C99 C 0.4837(8) 0.3009(4) 0.1975(3) 0.028(3) Uiso 1 1 d .
H275 H 0.4982 0.3206 0.2136 0.033 Uiso 1 1 calc R
C100 C 0.4788(8) 0.2531(4) 0.1941(3) 0.026(3) Uiso 1 1 d .
H282 H 0.4884 0.2352 0.2082 0.031 Uiso 1 1 calc R
C101 C 0.5129(8) 0.4522(4) 0.2036(3) 0.027(3) Uiso 1 1 d .
H279 H 0.5344 0.4729 0.2193 0.032 Uiso 1 1 calc R
C102 C 0.5003(8) 0.4036(4) 0.2025(3) 0.025(3) Uiso 1 1 d .
H280 H 0.5088 0.3866 0.2170 0.031 Uiso 1 1 calc R
C103 C 0.4740(7) 0.3765(4) 0.1795(2) 0.011(2) Uiso 1 1 d .
C104 C 0.4575(8) 0.3995(4) 0.1586(3) 0.026(3) Uiso 1 1 d .
H281 H 0.4380 0.3797 0.1426 0.031 Uiso 1 1 calc R
C105 C 0.4697(9) 0.4484(5) 0.1618(3) 0.037(3) Uiso 1 1 d .
H278 H 0.4588 0.4667 0.1478 0.045 Uiso 1 1 calc R
C106 C 0.6679(8) 0.2135(4) 0.1352(3) 0.024(3) Uiso 1 1 d .
H284 H 0.6503 0.1905 0.1200 0.029 Uiso 1 1 calc R
C107 C 0.6765(7) 0.2615(4) 0.1349(2) 0.019(3) Uiso 1 1 d .
H283 H 0.6645 0.2763 0.1199 0.023 Uiso 1 1 calc R
C108 C 0.7037(7) 0.2915(4) 0.1571(2) 0.011(2) Uiso 1 1 d .
C109 C 0.7196(7) 0.2711(4) 0.1788(2) 0.018(3) Uiso 1 1 d .
H109 H 0.7370 0.2927 0.1944 0.021 Uiso 1 1 calc R
C110 C 0.7101(8) 0.2228(4) 0.1770(3) 0.026(3) Uiso 1 1 d .
H309 H 0.7235 0.2065 0.1916 0.032 Uiso 1 1 calc R
C111 C 0.7363(7) 0.4208(4) 0.1796(2) 0.020(3) Uiso 1 1 d .
H308 H 0.7473 0.4434 0.1951 0.024 Uiso 1 1 calc R
C112 C 0.7241(8) 0.3734(4) 0.1798(2) 0.023(3) Uiso 1 1 d .
H294 H 0.7235 0.3587 0.1951 0.027 Uiso 1 1 calc R
C113 C 0.7115(7) 0.3433(4) 0.1575(2) 0.009(2) Uiso 1 1 d .
C114 C 0.7068(7) 0.3642(4) 0.1353(2) 0.017(3) Uiso 1 1 d .
H114 H 0.6956 0.3426 0.1196 0.021 Uiso 1 1 calc R
C115 C 0.7178(7) 0.4126(4) 0.1369(2) 0.022(3) Uiso 1 1 d .
H293 H 0.7139 0.4288 0.1221 0.026 Uiso 1 1 calc R
C116 C 0.9479(8) 0.1667(4) 0.1593(3) 0.030(3) Uiso 1 1 d .
H345 H 0.9319 0.1431 0.1442 0.036 Uiso 1 1 calc R
C117 C 0.9457(8) 0.2148(4) 0.1589(3) 0.025(3) Uiso 1 1 d .
H342 H 0.9297 0.2284 0.1437 0.030 Uiso 1 1 calc R
C118 C 0.9664(7) 0.2464(4) 0.1805(2) 0.015(2) Uiso 1 1 d .
C119 C 0.9917(9) 0.2265(5) 0.2024(3) 0.035(3) Uiso 1 1 d .
H344 H 1.0078 0.2489 0.2179 0.042 Uiso 1 1 calc R
C120 C 0.9927(9) 0.1785(5) 0.2013(3) 0.044(4) Uiso 1 1 d .
H120 H 1.0087 0.1636 0.2161 0.052 Uiso 1 1 calc R
C121 C 0.9844(7) 0.3758(4) 0.2037(2) 0.019(3) Uiso 1 1 d .
H311 H 0.9963 0.3985 0.2191 0.023 Uiso 1 1 calc R
C122 C 0.9797(8) 0.3280(4) 0.2035(3) 0.026(3) Uiso 1 1 d .
H122 H 0.9839 0.3130 0.2186 0.031 Uiso 1 1 calc R
C123 C 0.9684(7) 0.2979(4) 0.1810(2) 0.014(2) Uiso 1 1 d .
C124 C 0.9575(7) 0.3182(4) 0.1593(2) 0.017(3) Uiso 1 1 d .
H310 H 0.9475 0.2963 0.1436 0.021 Uiso 1 1 calc R
C125 C 0.9611(7) 0.3666(4) 0.1607(2) 0.019(3) Uiso 1 1 d .
H343 H 0.9552 0.3823 0.1457 0.023 Uiso 1 1 calc R
C126 C 1.1093(11) 0.4917(6) 0.0508(3) 0.060(4) Uiso 1 1 d .
H126 H 1.1478 0.4675 0.0581 0.072 Uiso 1 1 calc R
C127 C 1.0728(10) 0.4783(6) 0.0263(3) 0.051(4) Uiso 1 1 d .
H377 H 1.0858 0.4451 0.0182 0.061 Uiso 1 1 calc R
C128 C 1.0215(8) 0.5074(4) 0.0132(2) 0.021(3) Uiso 1 1 d .
C129 C 1.0115(10) 0.5506(5) 0.0266(3) 0.053(4) Uiso 1 1 d .
H391 H 0.9768 0.5761 0.0192 0.064 Uiso 1 1 calc R
C130 C 1.0498(10) 0.5613(6) 0.0514(3) 0.056(4) Uiso 1 1 d .
H390 H 1.0394 0.5946 0.0598 0.067 Uiso 1 1 calc R
C131 C 1.0264(9) 0.6640(5) 0.4208(3) 0.035(3) Uiso 1 1 d .
H131 H 1.0572 0.6351 0.4262 0.042 Uiso 1 1 calc R
C132 C 0.9554(8) 0.6532(4) 0.4006(2) 0.025(3) Uiso 1 1 d .
H327 H 0.9388 0.6180 0.3930 0.031 Uiso 1 1 calc R
C133 C 0.9102(8) 0.6909(4) 0.3917(2) 0.022(3) Uiso 1 1 d .
C134 C 0.9368(8) 0.7357(4) 0.4038(2) 0.027(3) Uiso 1 1 d .
H324 H 0.9067 0.7650 0.3987 0.032 Uiso 1 1 calc R
C135 C 1.0080(9) 0.7433(5) 0.4240(3) 0.036(3) Uiso 1 1 d .
H325 H 1.0239 0.7782 0.4322 0.044 Uiso 1 1 calc R
C136 C 0.6801(8) 0.6897(4) 0.3487(2) 0.017(3) Uiso 1 1 d .
H214 H 0.6191 0.7049 0.3487 0.021 Uiso 1 1 calc R
C137 C 0.7493(8) 0.7022(4) 0.3686(2) 0.021(3) Uiso 1 1 d .
H322 H 0.7368 0.7271 0.3822 0.026 Uiso 1 1 calc R
C138 C 0.8366(8) 0.6799(4) 0.3697(2) 0.021(3) Uiso 1 1 d .
C139 C 0.8512(8) 0.6466(4) 0.3498(2) 0.025(3) Uiso 1 1 d .
H323 H 0.9105 0.6298 0.3494 0.030 Uiso 1 1 calc R
C140 C 0.7796(8) 0.6371(4) 0.3301(3) 0.030(3) Uiso 1 1 d .
H326 H 0.7917 0.6143 0.3158 0.036 Uiso 1 1 calc R
C141 C 0.2860(11) 0.6512(5) 0.3680(3) 0.054(4) Uiso 1 1 d .
H374 H 0.3423 0.6353 0.3738 0.065 Uiso 1 1 calc R
C142 C 0.2437(10) 0.6345(5) 0.3439(3) 0.049(4) Uiso 1 1 d .
H379 H 0.2726 0.6083 0.3339 0.059 Uiso 1 1 calc R
C143 C 0.1618(8) 0.6543(4) 0.3339(3) 0.026(3) Uiso 1 1 d .
C144 C 0.1294(10) 0.6922(5) 0.3490(3) 0.046(4) Uiso 1 1 d .
H144 H 0.0729 0.7086 0.3437 0.055 Uiso 1 1 calc R
C145 C 0.1795(10) 0.7074(5) 0.3728(3) 0.049(4) Uiso 1 1 d .
H299 H 0.1564 0.7360 0.3827 0.059 Uiso 1 1 calc R
C146 C -0.0024(9) 0.6417(5) 0.2735(3) 0.033(3) Uiso 1 1 d .
H297 H -0.0534 0.6603 0.2667 0.040 Uiso 1 1 calc R
C147 C 0.0387(8) 0.6593(4) 0.2970(3) 0.029(3) Uiso 1 1 d .
H296 H 0.0148 0.6891 0.3057 0.035 Uiso 1 1 calc R
C148 C 0.1113(8) 0.6372(4) 0.3086(2) 0.021(3) Uiso 1 1 d .
C149 C 0.1355(9) 0.5949(4) 0.2952(3) 0.032(3) Uiso 1 1 d .
H298 H 0.1852 0.5755 0.3019 0.039 Uiso 1 1 calc R
C150 C 0.0893(8) 0.5792(4) 0.2719(3) 0.028(3) Uiso 1 1 d .
H295 H 0.1081 0.5479 0.2633 0.033 Uiso 1 1 calc R
C151 C 0.5563(9) 0.6063(4) 0.2718(3) 0.032(3) Uiso 1 1 d .
H151 H 0.6172 0.5918 0.2697 0.038 Uiso 1 1 calc R
C152 C 0.4805(8) 0.5948(4) 0.2527(3) 0.027(3) Uiso 1 1 d .
H152 H 0.4894 0.5725 0.2379 0.033 Uiso 1 1 calc R
C153 C 0.3925(7) 0.6156(4) 0.2551(2) 0.016(3) Uiso 1 1 d .
C154 C 0.3863(9) 0.6469(4) 0.2764(3) 0.032(3) Uiso 1 1 d .
H154 H 0.3272 0.6631 0.2789 0.038 Uiso 1 1 calc R
C155 C 0.4643(9) 0.6559(5) 0.2947(3) 0.036(3) Uiso 1 1 d .
H155 H 0.4565 0.6781 0.3096 0.043 Uiso 1 1 calc R
C156 C 0.1587(7) 0.6227(4) 0.2145(2) 0.017(3) Uiso 1 1 d .
H156 H 0.1138 0.6485 0.2127 0.020 Uiso 1 1 calc R
C157 C 0.2384(8) 0.6363(4) 0.2308(2) 0.024(3) Uiso 1 1 d .
H157 H 0.2473 0.6708 0.2396 0.029 Uiso 1 1 calc R
C158 C 0.3075(7) 0.6035(4) 0.2356(2) 0.015(2) Uiso 1 1 d .
C159 C 0.2886(8) 0.5586(4) 0.2223(2) 0.018(3) Uiso 1 1 d .
H159 H 0.3328 0.5324 0.2238 0.022 Uiso 1 1 calc R
C160 C 0.2045(8) 0.5483(4) 0.2057(2) 0.023(3) Uiso 1 1 d .
H160 H 0.1947 0.5142 0.1965 0.028 Uiso 1 1 calc R
C161 C -0.1151(8) 0.5024(4) 0.1121(2) 0.023(3) Uiso 1 1 d .
H161 H -0.0984 0.4721 0.1191 0.027 Uiso 1 1 calc R
C162 C -0.1721(8) 0.4938(4) 0.0899(2) 0.019(3) Uiso 1 1 d .
H162 H -0.1947 0.4587 0.0831 0.023 Uiso 1 1 calc R
C163 C -0.1981(8) 0.5319(4) 0.0773(2) 0.023(3) Uiso 1 1 d .
C164 C -0.1607(8) 0.5761(4) 0.0893(3) 0.027(3) Uiso 1 1 d .
H164 H -0.1737 0.6068 0.0821 0.033 Uiso 1 1 calc R
C165 C -0.1044(8) 0.5817(5) 0.1113(3) 0.029(3) Uiso 1 1 d .
H165 H -0.0784 0.6165 0.1179 0.035 Uiso 1 1 calc R
C166 C -0.4128(12) 0.5444(6) 0.0323(3) 0.067(5) Uiso 1 1 d .
H166 H -0.4646 0.5668 0.0321 0.080 Uiso 1 1 calc R
C167 C -0.3355(10) 0.5554(5) 0.0518(3) 0.050(4) Uiso 1 1 d .
H167 H -0.3334 0.5868 0.0631 0.060 Uiso 1 1 calc R
C168 C -0.2668(8) 0.5243(4) 0.0550(2) 0.022(3) Uiso 1 1 d .
C169 C -0.2708(8) 0.4865(4) 0.0361(2) 0.024(3) Uiso 1 1 d .
H169 H -0.2196 0.4637 0.0358 0.029 Uiso 1 1 calc R
C170 C -0.3447(9) 0.4786(5) 0.0169(3) 0.035(3) Uiso 1 1 d .
H170 H -0.3429 0.4504 0.0039 0.042 Uiso 1 1 calc R
C171 C 0.4283(8) 0.6632(4) 0.1603(3) 0.023(3) Uiso 1 1 d .
H306 H 0.4128 0.6382 0.1457 0.028 Uiso 1 1 calc R
C172 C 0.4236(8) 0.7095(4) 0.1583(3) 0.025(3) Uiso 1 1 d .
H301 H 0.4042 0.7209 0.1427 0.030 Uiso 1 1 calc R
C173 C 0.4472(7) 0.7431(4) 0.1793(2) 0.017(3) Uiso 1 1 d .
C174 C 0.4733(8) 0.7265(4) 0.2022(3) 0.027(3) Uiso 1 1 d .
H305 H 0.4900 0.7506 0.2171 0.033 Uiso 1 1 calc R
C175 C 0.4736(8) 0.6785(4) 0.2021(3) 0.028(3) Uiso 1 1 d .
H175 H 0.4887 0.6652 0.2175 0.034 Uiso 1 1 calc R
C176 C 0.4691(8) 0.8740(4) 0.1982(2) 0.023(3) Uiso 1 1 d .
H307 H 0.4798 0.8985 0.2131 0.028 Uiso 1 1 calc R
C177 C 0.4600(7) 0.8267(4) 0.1997(2) 0.020(3) Uiso 1 1 d .
H302 H 0.4592 0.8139 0.2154 0.024 Uiso 1 1 calc R
C178 C 0.4515(7) 0.7948(4) 0.1785(2) 0.012(2) Uiso 1 1 d .
C179 C 0.4466(7) 0.8122(4) 0.1557(2) 0.017(3) Uiso 1 1 d .
H303 H 0.4380 0.7884 0.1406 0.021 Uiso 1 1 calc R
C180 C 0.4536(7) 0.8601(4) 0.1554(2) 0.018(3) Uiso 1 1 d .
H304 H 0.4512 0.8738 0.1399 0.021 Uiso 1 1 calc R
C181 C 0.1587(8) 0.7154(4) 0.1325(3) 0.027(3) Uiso 1 1 d .
H339 H 0.1448 0.6922 0.1173 0.033 Uiso 1 1 calc R
C182 C 0.1731(7) 0.7632(4) 0.1320(2) 0.022(3) Uiso 1 1 d .
H336 H 0.1707 0.7775 0.1167 0.026 Uiso 1 1 calc R
C183 C 0.1923(7) 0.7938(4) 0.1544(2) 0.016(3) Uiso 1 1 d .
C184 C 0.1982(8) 0.7745(4) 0.1766(3) 0.025(3) Uiso 1 1 d .
H340 H 0.2129 0.7964 0.1922 0.030 Uiso 1 1 calc R
C185 C 0.1830(8) 0.7258(4) 0.1750(3) 0.023(3) Uiso 1 1 d .
H338 H 0.1871 0.7100 0.1900 0.028 Uiso 1 1 calc R
C186 C 0.2309(7) 0.9241(4) 0.1770(2) 0.021(3) Uiso 1 1 d .
H335 H 0.2386 0.9470 0.1924 0.026 Uiso 1 1 calc R
C187 C 0.2149(7) 0.8763(4) 0.1772(2) 0.022(3) Uiso 1 1 d .
H187 H 0.2097 0.8619 0.1923 0.027 Uiso 1 1 calc R
C188 C 0.2055(7) 0.8461(4) 0.1549(2) 0.017(3) Uiso 1 1 d .
C189 C 0.2101(7) 0.8668(4) 0.1328(2) 0.019(3) Uiso 1 1 d .
H341 H 0.2023 0.8449 0.1171 0.023 Uiso 1 1 calc R
C190 C 0.2245(8) 0.9138(4) 0.1339(3) 0.024(3) Uiso 1 1 d .
H337 H 0.2264 0.9291 0.1189 0.028 Uiso 1 1 calc R
C191 C 0.6767(8) 0.6997(4) 0.1265(3) 0.028(3) Uiso 1 1 d .
H334 H 0.6701 0.6787 0.1106 0.034 Uiso 1 1 calc R
C192 C 0.6800(8) 0.7470(4) 0.1277(3) 0.033(3) Uiso 1 1 d .
H332 H 0.6761 0.7633 0.1130 0.039 Uiso 1 1 calc R
C193 C 0.6895(7) 0.7762(4) 0.1508(2) 0.014(2) Uiso 1 1 d .
C194 C 0.6938(7) 0.7528(4) 0.1718(2) 0.022(3) Uiso 1 1 d .
H329 H 0.7002 0.7727 0.1880 0.026 Uiso 1 1 calc R
C195 C 0.6890(8) 0.7048(4) 0.1689(3) 0.030(3) Uiso 1 1 d .
H331 H 0.6903 0.6870 0.1832 0.035 Uiso 1 1 calc R
C196 C 0.7007(8) 0.9046(4) 0.1772(3) 0.023(3) Uiso 1 1 d .
H330 H 0.7087 0.9259 0.1930 0.028 Uiso 1 1 calc R
C197 C 0.7033(7) 0.8569(4) 0.1758(2) 0.022(3) Uiso 1 1 d .
H333 H 0.7118 0.8407 0.1905 0.026 Uiso 1 1 calc R
C198 C 0.6938(7) 0.8284(4) 0.1531(2) 0.017(3) Uiso 1 1 d .
C199 C 0.6837(7) 0.8508(4) 0.1313(2) 0.020(3) Uiso 1 1 d .
H313 H 0.6791 0.8311 0.1151 0.024 Uiso 1 1 calc R
C200 C 0.6810(8) 0.8986(4) 0.1348(3) 0.025(3) Uiso 1 1 d .
H312 H 0.6743 0.9165 0.1205 0.031 Uiso 1 1 calc R
C201 C 0.9307(8) 0.7429(4) 0.1500(2) 0.022(3) Uiso 1 1 d .
H315 H 0.9216 0.7213 0.1342 0.027 Uiso 1 1 calc R
C202 C 0.9367(7) 0.7918(4) 0.1507(2) 0.021(3) Uiso 1 1 d .
H314 H 0.9310 0.8080 0.1359 0.025 Uiso 1 1 calc R
C203 C 0.9515(7) 0.8198(4) 0.1737(2) 0.013(2) Uiso 1 1 d .
C204 C 0.9584(8) 0.7975(4) 0.1948(3) 0.028(3) Uiso 1 1 d .
H317 H 0.9689 0.8180 0.2108 0.034 Uiso 1 1 calc R
C205 C 0.9504(8) 0.7494(4) 0.1924(3) 0.029(3) Uiso 1 1 d .
H318 H 0.9545 0.7322 0.2069 0.035 Uiso 1 1 calc R
C206 C 0.9969(8) 0.9491(4) 0.1990(3) 0.030(3) Uiso 1 1 d .
H321 H 1.0167 0.9702 0.2146 0.036 Uiso 1 1 calc R
C207 C 0.9833(8) 0.9002(4) 0.1984(3) 0.028(3) Uiso 1 1 d .
H319 H 0.9884 0.8841 0.2132 0.034 Uiso 1 1 calc R
C208 C 0.9609(7) 0.8720(4) 0.1755(2) 0.014(2) Uiso 1 1 d .
C209 C 0.9486(8) 0.8944(4) 0.1542(3) 0.027(3) Uiso 1 1 d .
H320 H 0.9315 0.8741 0.1382 0.032 Uiso 1 1 calc R
C210 C 0.9613(9) 0.9438(5) 0.1570(3) 0.038(3) Uiso 1 1 d .
H316 H 0.9535 0.9616 0.1427 0.045 Uiso 1 1 calc R
C211 C 0.1689(8) 0.3740(4) 0.3888(2) 0.019(3) Uiso 1 1 d .
H211 H 0.2465 0.3931 0.3902 0.023 Uiso 1 1 calc R
C212 C 0.0977(7) 0.3664(4) 0.3630(2) 0.021(3) Uiso 1 1 d .
H212 H 0.1233 0.3796 0.3456 0.025 Uiso 1 1 calc R
C213 C 0.1738(9) 0.4813(5) 0.4038(3) 0.041(4) Uiso 1 1 d .
H213 H 0.2354 0.4675 0.4157 0.050 Uiso 1 1 calc R
C214 C 0.1656(8) 0.4743(4) 0.3736(3) 0.030(3) Uiso 1 1 d .
C215 C 0.6703(9) 0.4035(5) 0.3858(3) 0.038(3) Uiso 1 1 d .
H215 H 0.7459 0.4235 0.3849 0.046 Uiso 1 1 calc R
C216 C 0.5896(10) 0.3958(5) 0.3617(3) 0.051(4) Uiso 1 1 d .
H216 H 0.6050 0.4089 0.3434 0.061 Uiso 1 1 calc R
C217 C 0.5396(9) 0.4979(5) 0.3625(3) 0.044(4) Uiso 1 1 d .
H217 H 0.5058 0.4747 0.3444 0.053 Uiso 1 1 calc R
C218 C 0.6558(11) 0.5029(5) 0.3713(3) 0.057(4) Uiso 1 1 d .
H218 H 0.7067 0.4819 0.3593 0.068 Uiso 1 1 calc R
C219 C 0.2689(8) 0.3129(4) 0.3041(2) 0.024(3) Uiso 1 1 d .
H219 H 0.2738 0.3340 0.3236 0.029 Uiso 1 1 calc R
C220 C 0.3656(8) 0.3094(4) 0.2884(2) 0.024(3) Uiso 1 1 d .
H220 H 0.4410 0.3278 0.2965 0.028 Uiso 1 1 calc R
C221 C 0.3516(8) 0.4189(4) 0.3033(2) 0.026(3) Uiso 1 1 d .
H221 H 0.3961 0.4049 0.3191 0.032 Uiso 1 1 calc R
C222 C 0.3842(9) 0.4136(4) 0.2752(3) 0.031(3) Uiso 1 1 d .
H222 H 0.4526 0.3948 0.2708 0.037 Uiso 1 1 calc R
C223 C 0.7354(7) 0.3439(4) 0.3040(2) 0.021(3) Uiso 1 1 d .
H223 H 0.7226 0.3675 0.3220 0.025 Uiso 1 1 calc R
C224 C 0.8482(8) 0.3395(4) 0.2960(2) 0.017(3) Uiso 1 1 d .
H224 H 0.9160 0.3591 0.3080 0.021 Uiso 1 1 calc R
C225 C 0.8313(8) 0.4486(4) 0.3036(2) 0.022(3) Uiso 1 1 d .
H225 H 0.8597 0.4361 0.3218 0.027 Uiso 1 1 calc R
C226 C 0.8888(8) 0.4394(4) 0.2787(2) 0.018(3) Uiso 1 1 d .
H226 H 0.9588 0.4196 0.2790 0.021 Uiso 1 1 calc R
C227 C 0.3222(8) 0.2494(4) 0.0668(2) 0.028(3) Uiso 1 1 d .
H227 H 0.2629 0.2662 0.0774 0.034 Uiso 1 1 calc R
C228 C 0.3180(8) 0.2456(4) 0.0368(2) 0.027(3) Uiso 1 1 d .
H228 H 0.2550 0.2598 0.0256 0.032 Uiso 1 1 calc R
C229 C 0.3032(8) 0.3519(4) 0.0549(2) 0.027(3) Uiso 1 1 d .
H229 H 0.2266 0.3312 0.0520 0.033 Uiso 1 1 calc R
C230 C 0.3735(8) 0.3516(4) 0.0325(2) 0.024(3) Uiso 1 1 d .
H230 H 0.3471 0.3302 0.0134 0.029 Uiso 1 1 calc R
C231 C 0.7847(8) 0.2034(4) 0.0615(2) 0.026(3) Uiso 1 1 d .
H231 H 0.7159 0.2226 0.0654 0.031 Uiso 1 1 calc R
C232 C 0.8197(8) 0.1969(4) 0.0338(3) 0.029(3) Uiso 1 1 d .
H232 H 0.7764 0.2109 0.0178 0.035 Uiso 1 1 calc R
C233 C 0.8066(8) 0.3057(4) 0.0466(2) 0.027(3) Uiso 1 1 d .
H233 H 0.7319 0.2863 0.0385 0.032 Uiso 1 1 calc R
C234 C 0.9029(8) 0.3008(4) 0.0314(3) 0.026(3) Uiso 1 1 d .
H234 H 0.8995 0.2779 0.0123 0.031 Uiso 1 1 calc R
C235 C 0.1426(9) 0.9140(5) 0.3907(3) 0.035(3) Uiso 1 1 d .
H235 H 0.2191 0.9282 0.3997 0.042 Uiso 1 1 calc R
C236 C 0.1084(8) 0.9175(4) 0.3619(2) 0.022(3) Uiso 1 1 d .
H236 H 0.1610 0.9357 0.3501 0.027 Uiso 1 1 calc R
C237 C 0.1785(9) 1.0204(5) 0.3858(3) 0.039(3) Uiso 1 1 d .
H237 H 0.2436 0.9997 0.3803 0.047 Uiso 1 1 calc R
C238 C 0.0856(9) 1.0245(5) 0.3658(3) 0.044(4) Uiso 1 1 d .
H238 H 0.0836 1.0081 0.3456 0.053 Uiso 1 1 calc R
C239 C 0.6544(8) 0.8660(4) 0.3835(2) 0.025(3) Uiso 1 1 d .
H239 H 0.7311 0.8853 0.3836 0.031 Uiso 1 1 calc R
C240 C 0.5751(8) 0.8591(4) 0.3588(3) 0.027(3) Uiso 1 1 d .
H240 H 0.5937 0.8730 0.3409 0.032 Uiso 1 1 calc R
C241 C 0.6524(9) 0.9736(5) 0.3980(3) 0.038(3) Uiso 1 1 d .
H241 H 0.7170 0.9593 0.4086 0.046 Uiso 1 1 calc R
C242 C 0.6388(9) 0.9658(5) 0.3680(3) 0.038(3) Uiso 1 1 d .
C243 C 0.2140(7) 0.8388(4) 0.3014(2) 0.018(3) Uiso 1 1 d .
H243 H 0.2003 0.8624 0.3193 0.021 Uiso 1 1 calc R
C244 C 0.3267(8) 0.8347(4) 0.2940(2) 0.018(3) Uiso 1 1 d .
H244 H 0.3936 0.8546 0.3062 0.022 Uiso 1 1 calc R
C245 C 0.3048(8) 0.9436(4) 0.3016(2) 0.022(3) Uiso 1 1 d .
H245 H 0.3302 0.9310 0.3200 0.026 Uiso 1 1 calc R
C246 C 0.3665(8) 0.9356(4) 0.2776(2) 0.018(3) Uiso 1 1 d .
H246 H 0.4376 0.9169 0.2787 0.022 Uiso 1 1 calc R
C247 C 0.7436(8) 0.8069(4) 0.3006(2) 0.023(3) Uiso 1 1 d .
H247 H 0.7426 0.8298 0.3196 0.028 Uiso 1 1 calc R
C248 C 0.8442(8) 0.8046(4) 0.2870(2) 0.025(3) Uiso 1 1 d .
H248 H 0.9160 0.8262 0.2960 0.030 Uiso 1 1 calc R
C249 C 0.8193(8) 0.9120(4) 0.2986(3) 0.028(3) Uiso 1 1 d .
H249 H 0.8599 0.8989 0.3152 0.034 Uiso 1 1 calc R
C250 C 0.8616(8) 0.9063(4) 0.2721(2) 0.026(3) Uiso 1 1 d .
H250 H 0.9330 0.8888 0.2695 0.032 Uiso 1 1 calc R
C251 C 0.4729(9) 0.7090(5) 0.0716(3) 0.035(3) Uiso 1 1 d .
H251 H 0.5425 0.7309 0.0818 0.042 Uiso 1 1 calc R
C252 C 0.4591(8) 0.6978(4) 0.0417(2) 0.026(3) Uiso 1 1 d .
H252 H 0.5184 0.7114 0.0304 0.031 Uiso 1 1 calc R
C253 C 0.5045(8) 0.8062(4) 0.0532(2) 0.022(3) Uiso 1 1 d .
H253 H 0.5759 0.7878 0.0529 0.026 Uiso 1 1 calc R
C254 C 0.4235(8) 0.7978(4) 0.0290(2) 0.024(3) Uiso 1 1 d .
H254 H 0.4358 0.7729 0.0113 0.029 Uiso 1 1 calc R
C255 C 0.9920(8) 0.7492(4) 0.0523(2) 0.017(3) Uiso 1 1 d .
H255 H 1.0698 0.7683 0.0554 0.021 Uiso 1 1 calc R
C256 C 0.9264(7) 0.7465(4) 0.0259(2) 0.016(3) Uiso 1 1 d .
H256 H 0.9571 0.7638 0.0100 0.020 Uiso 1 1 calc R
C257 C 0.8770(8) 0.8508(4) 0.0289(3) 0.025(3) Uiso 1 1 d .
H257 H 0.8528 0.8306 0.0094 0.030 Uiso 1 1 calc R
C258 C 0.9919(8) 0.8540(4) 0.0414(2) 0.026(3) Uiso 1 1 d .
H258 H 1.0511 0.8363 0.0310 0.032 Uiso 1 1 calc R
C259 C 1.1653(19) 0.2203(10) 0.4480(5) 0.162(10) Uiso 1 1 d .
H395 H 1.2308 0.2220 0.4418 0.242 Uiso 1 1 calc R
H25B H 1.1178 0.2330 0.4360 0.242 Uiso 1 1 calc R
H25C H 1.1438 0.1840 0.4498 0.242 Uiso 1 1 calc R
C260 C 1.1697(18) 0.2471(10) 0.4678(5) 0.142(9) Uiso 1 1 d .
H26O H 1.1627 0.2841 0.4656 0.170 Uiso 1 1 calc R
H26P H 1.2336 0.2453 0.4779 0.170 Uiso 1 1 calc R
C261 C 0.2293(9) 0.0784(5) 0.2198(3) 0.038(3) Uiso 1 1 d .
H26D H 0.2888 0.0676 0.2286 0.057 Uiso 1 1 calc R
H26E H 0.1921 0.0478 0.2095 0.057 Uiso 1 1 calc R
H26F H 0.1878 0.0938 0.2321 0.057 Uiso 1 1 calc R
C262 C 0.2557(14) 0.1140(8) 0.2050(4) 0.138(9) Uiso 1 1 d D
H26Q H 0.1973 0.1324 0.2005 0.166 Uiso 1 1 calc R
H26R H 0.2749 0.0953 0.1894 0.166 Uiso 1 1 calc R
C263 C 0.0992(12) 0.0253(6) 0.1180(3) 0.071(5) Uiso 1 1 d .
H349 H 0.1594 0.0149 0.1110 0.106 Uiso 1 1 calc R
H350 H 0.0429 0.0177 0.1050 0.106 Uiso 1 1 calc R
H26I H 0.0867 0.0057 0.1319 0.106 Uiso 1 1 calc R
C264 C 0.1107(11) 0.0764(6) 0.1263(3) 0.062(4) Uiso 1 1 d .
H26G H 0.0567 0.0856 0.1366 0.074 Uiso 1 1 calc R
H26H H 0.1074 0.0965 0.1120 0.074 Uiso 1 1 calc R
C265 C 0.8335(10) 0.0438(5) 0.1394(3) 0.048(4) Uiso 1 1 d .
H375 H 0.8144 0.0739 0.1501 0.072 Uiso 1 1 calc R
H376 H 0.9058 0.0455 0.1402 0.072 Uiso 1 1 calc R
H26C H 0.8080 0.0113 0.1451 0.072 Uiso 1 1 calc R
C266 C 0.7919(9) 0.0446(5) 0.1134(3) 0.036(3) Uiso 1 1 d .
H394 H 0.8207 0.0765 0.1073 0.043 Uiso 1 1 calc R
H26B H 0.8099 0.0137 0.1027 0.043 Uiso 1 1 calc R
C267 C 0.8729(8) 0.7808(4) 0.4707(3) 0.032(3) Uiso 1 1 d .
H26J H 0.8792 0.7699 0.4874 0.048 Uiso 1 1 calc R
H26K H 0.8721 0.8189 0.4722 0.048 Uiso 1 1 calc R
H26L H 0.9291 0.7704 0.4618 0.048 Uiso 1 1 calc R
C268 C 0.7887(11) 0.7578(5) 0.4578(3) 0.060(4) Uiso 1 1 d .
H26M H 0.7813 0.7682 0.4408 0.072 Uiso 1 1 calc R
H26N H 0.7311 0.7678 0.4666 0.072 Uiso 1 1 calc R
C269 C 0.4945(19) 0.6981(10) 0.4496(5) 0.052(8) Uiso 0.50 1 d PD
H356 H 0.4848 0.7319 0.4590 0.079 Uiso 0.50 1 calc PR
H365 H 0.5634 0.6982 0.4458 0.079 Uiso 0.50 1 calc PR
H366 H 0.4794 0.6700 0.4596 0.079 Uiso 0.50 1 calc PR
C270 C 0.4306(13) 0.6896(11) 0.4269(5) 0.057(8) Uiso 0.50 1 d PD
H27D H 0.4552 0.7127 0.4151 0.068 Uiso 0.50 1 calc PR
H27E H 0.4295 0.6528 0.4191 0.068 Uiso 0.50 1 calc PR
C271 C 0.3121(9) 0.5420(5) 0.1400(3) 0.041(4) Uiso 1 1 d .
H378 H 0.2855 0.5667 0.1523 0.062 Uiso 1 1 calc R
H143 H 0.3844 0.5489 0.1414 0.062 Uiso 1 1 calc R
H27C H 0.2942 0.5061 0.1431 0.062 Uiso 1 1 calc R
C272 C 0.2712(9) 0.5485(5) 0.1150(3) 0.039(3) Uiso 1 1 d .
H27A H 0.2982 0.5826 0.1107 0.047 Uiso 1 1 calc R
H27B H 0.2900 0.5204 0.1027 0.047 Uiso 1 1 calc R
C273 C 0.5651(16) 0.5436(9) 0.1083(5) 0.131(8) Uiso 1 1 d .
H367 H 0.5645 0.5731 0.0986 0.196 Uiso 1 1 calc R
H368 H 0.4978 0.5265 0.1075 0.196 Uiso 1 1 calc R
H268 H 0.6085 0.5184 0.1014 0.196 Uiso 1 1 calc R
C274 C 0.5978(12) 0.5609(7) 0.1316(4) 0.078(5) Uiso 1 1 d .
H396 H 0.5847 0.5311 0.1410 0.093 Uiso 1 1 calc R
H27G H 0.5536 0.5874 0.1372 0.093 Uiso 1 1 calc R
B1 B 0.0546(10) 0.2896(5) 0.3862(3) 0.029(4) Uiso 1 1 d .
H1 H 0.0459 0.2461 0.3859 0.035 Uiso 1 1 calc R
B2 B 0.1520(10) 0.3272(5) 0.4041(3) 0.031(4) Uiso 1 1 d .
H2 H 0.2120 0.3118 0.4158 0.037 Uiso 1 1 calc R
B3 B 0.1501(10) 0.3191(5) 0.3722(3) 0.026(3) Uiso 1 1 d .
H3 H 0.2083 0.2988 0.3626 0.031 Uiso 1 1 calc R
B4 B 0.0267(10) 0.3151(5) 0.3589(3) 0.034(4) Uiso 1 1 d .
H4 H 0.0025 0.2916 0.3401 0.040 Uiso 1 1 calc R
B5 B -0.0507(10) 0.3214(5) 0.3838(3) 0.026(3) Uiso 1 1 d .
H5 H -0.1282 0.3020 0.3819 0.031 Uiso 1 1 calc R
B6 B 0.0289(10) 0.3279(5) 0.4122(3) 0.032(4) Uiso 1 1 d .
H6 H 0.0061 0.3127 0.4295 0.038 Uiso 1 1 calc R
B7 B -0.0234(9) 0.3695(5) 0.3681(3) 0.022(3) Uiso 1 1 d .
H7 H -0.0823 0.3833 0.3553 0.026 Uiso 1 1 calc R
B8 B -0.0242(10) 0.3781(5) 0.4011(3) 0.032(4) Uiso 1 1 d .
H8 H -0.0833 0.3970 0.4109 0.039 Uiso 1 1 calc R
B9 B 0.1060(10) 0.3831(5) 0.4146(3) 0.028(4) Uiso 1 1 d .
H393 H 0.1345 0.4058 0.4333 0.034 Uiso 1 1 calc R
B10 B 0.0962(10) 0.5597(5) 0.3857(3) 0.027(3) Uiso 1 1 d .
H10 H 0.1019 0.6031 0.3856 0.033 Uiso 1 1 calc R
B11 B 0.0001(10) 0.5222(5) 0.3674(3) 0.031(4) Uiso 1 1 d .
H9 H -0.0584 0.5366 0.3548 0.037 Uiso 1 1 calc R
B12 B 0.0036(10) 0.5312(5) 0.4006(3) 0.027(3) Uiso 1 1 d .
H397 H -0.0528 0.5531 0.4102 0.033 Uiso 1 1 calc R
B13 B 0.1289(9) 0.5353(5) 0.4138(3) 0.024(3) Uiso 1 1 d .
H13 H 0.1569 0.5591 0.4322 0.029 Uiso 1 1 calc R
B14 B 0.2014(10) 0.5293(5) 0.3879(3) 0.027(3) Uiso 1 1 d .
H88 H 0.2783 0.5490 0.3890 0.033 Uiso 1 1 calc R
B15 B 0.1250(10) 0.5220(5) 0.3600(3) 0.028(4) Uiso 1 1 d .
H242 H 0.1501 0.5358 0.3426 0.034 Uiso 1 1 calc R
B16 B 0.0514(9) 0.4817(5) 0.4132(3) 0.026(3) Uiso 1 1 d .
H16 H 0.0282 0.4695 0.4311 0.031 Uiso 1 1 calc R
B17 B -0.0276(10) 0.4741(5) 0.3846(3) 0.023(3) Uiso 1 1 d .
H17 H -0.1059 0.4562 0.3833 0.028 Uiso 1 1 calc R
B18 B 0.0494(9) 0.4687(5) 0.3602(3) 0.020(3) Uiso 1 1 d .
H18 H 0.0236 0.4453 0.3414 0.025 Uiso 1 1 calc R
B19 B 0.5606(12) 0.3190(7) 0.3859(4) 0.055(5) Uiso 1 1 d .
H19 H 0.5518 0.2753 0.3850 0.067 Uiso 1 1 calc R
B20 B 0.6643(12) 0.3557(6) 0.4009(3) 0.042(4) Uiso 1 1 d .
H20 H 0.7295 0.3395 0.4103 0.051 Uiso 1 1 calc R
B21 B 0.6462(12) 0.3477(6) 0.3697(3) 0.043(4) Uiso 1 1 d .
H271 H 0.6995 0.3273 0.3582 0.052 Uiso 1 1 calc R
B22 B 0.5179(13) 0.3430(7) 0.3610(4) 0.054(5) Uiso 1 1 d .
H352 H 0.4837 0.3190 0.3431 0.064 Uiso 1 1 calc R
B23 B 0.4594(12) 0.3497(6) 0.3889(3) 0.045(4) Uiso 1 1 d .
H23 H 0.3847 0.3297 0.3905 0.054 Uiso 1 1 calc R
B24 B 0.5516(11) 0.3584(6) 0.4142(4) 0.044(4) Uiso 1 1 d .
H355 H 0.5412 0.3448 0.4327 0.053 Uiso 1 1 calc R
B25 B 0.6226(12) 0.4108(6) 0.4126(4) 0.048(5) Uiso 1 1 d .
H357 H 0.6611 0.4332 0.4304 0.057 Uiso 1 1 calc R
B26 B 0.4923(12) 0.4081(6) 0.4051(4) 0.048(5) Uiso 1 1 d .
H26 H 0.4405 0.4284 0.4170 0.058 Uiso 1 1 calc R
B27 B 0.4707(12) 0.3963(6) 0.3715(4) 0.047(4) Uiso 1 1 d .
H27 H 0.4038 0.4078 0.3607 0.056 Uiso 1 1 calc R
B28 B 0.5977(13) 0.5900(7) 0.3867(4) 0.059(5) Uiso 1 1 d .
H387 H 0.6051 0.6335 0.3871 0.070 Uiso 1 1 calc R
B29 B 0.5124(12) 0.5604(6) 0.4033(4) 0.046(4) Uiso 1 1 d .
H29 H 0.4608 0.5831 0.4143 0.056 Uiso 1 1 calc R
B30 B 0.6433(14) 0.5642(7) 0.4126(4) 0.067(6) Uiso 1 1 d .
H30 H 0.6804 0.5879 0.4303 0.081 Uiso 1 1 calc R
B31 B 0.4942(13) 0.5498(6) 0.3718(4) 0.052(5) Uiso 1 1 d .
H31 H 0.4293 0.5641 0.3613 0.062 Uiso 1 1 calc R
B32 B 0.7013(13) 0.5569(6) 0.3844(4) 0.052(5) Uiso 1 1 d .
H32 H 0.7769 0.5754 0.3823 0.063 Uiso 1 1 calc R
B33 B 0.6068(12) 0.5485(6) 0.3600(4) 0.048(5) Uiso 1 1 d .
H33 H 0.6184 0.5614 0.3414 0.057 Uiso 1 1 calc R
B34 B 0.6859(12) 0.5090(6) 0.4016(4) 0.048(5) Uiso 1 1 d .
H392 H 0.7527 0.4952 0.4115 0.057 Uiso 1 1 calc R
B35 B 0.4757(13) 0.5017(6) 0.3884(4) 0.048(5) Uiso 1 1 d .
H35 H 0.3995 0.4825 0.3892 0.058 Uiso 1 1 calc R
B36 B 0.5634(12) 0.5105(6) 0.4145(4) 0.052(5) Uiso 1 1 d .
H36 H 0.5466 0.4988 0.4330 0.062 Uiso 1 1 calc R
B37 B 0.2516(10) 0.2243(6) 0.2766(3) 0.032(4) Uiso 1 1 d .
H37 H 0.2427 0.1805 0.2754 0.038 Uiso 1 1 calc R
B38 B 0.3640(10) 0.2568(5) 0.2714(3) 0.027(3) Uiso 1 1 d .
H38 H 0.4316 0.2370 0.2671 0.033 Uiso 1 1 calc R
B39 B 0.2589(11) 0.2539(6) 0.2496(3) 0.038(4) Uiso 1 1 d .
H39 H 0.2557 0.2315 0.2303 0.046 Uiso 1 1 calc R
B40 B 0.1542(11) 0.2571(5) 0.2662(3) 0.035(4) Uiso 1 1 d .
H40 H 0.0796 0.2369 0.2586 0.042 Uiso 1 1 calc R
B41 B 0.1937(10) 0.2619(5) 0.2981(3) 0.032(4) Uiso 1 1 d .
H358 H 0.1470 0.2465 0.3120 0.038 Uiso 1 1 calc R
B42 B 0.3241(10) 0.2617(5) 0.3017(3) 0.032(4) Uiso 1 1 d .
H364 H 0.3647 0.2465 0.3178 0.039 Uiso 1 1 calc R
B43 B 0.1615(10) 0.3124(5) 0.2833(3) 0.030(4) Uiso 1 1 d .
H43 H 0.0927 0.3314 0.2874 0.036 Uiso 1 1 calc R
B44 B 0.2009(10) 0.3068(5) 0.2527(3) 0.033(4) Uiso 1 1 d .
H44A H 0.1600 0.3203 0.2361 0.039 Uiso 1 1 calc R
B45 B 0.3358(10) 0.3075(5) 0.2577(3) 0.029(4) Uiso 1 1 d .
H45A H 0.3859 0.3229 0.2444 0.035 Uiso 1 1 calc R
B46 B 0.3037(10) 0.4972(6) 0.2830(3) 0.034(4) Uiso 1 1 d .
H46A H 0.3104 0.5409 0.2840 0.041 Uiso 1 1 calc R
B47 B 0.1927(10) 0.4652(5) 0.2890(3) 0.030(4) Uiso 1 1 d .
H47A H 0.1261 0.4849 0.2942 0.036 Uiso 1 1 calc R
B48 B 0.3024(10) 0.4697(5) 0.3106(3) 0.028(3) Uiso 1 1 d .
H48 H 0.3097 0.4913 0.3300 0.033 Uiso 1 1 calc R
B49 B 0.4038(10) 0.4675(5) 0.2924(3) 0.027(3) Uiso 1 1 d .
H49A H 0.4790 0.4876 0.2996 0.032 Uiso 1 1 calc R
B50 B 0.3604(10) 0.4609(5) 0.2616(3) 0.029(4) Uiso 1 1 d .
H50A H 0.4074 0.4768 0.2479 0.035 Uiso 1 1 calc R
B51 B 0.2294(10) 0.4609(5) 0.2581(3) 0.033(4) Uiso 1 1 d .
H51A H 0.1881 0.4775 0.2426 0.040 Uiso 1 1 calc R
B52 B 0.2854(9) 0.4066(5) 0.2531(3) 0.024(3) Uiso 1 1 d .
H52A H 0.2826 0.3854 0.2337 0.029 Uiso 1 1 calc R
B53 B 0.1788(10) 0.4090(5) 0.2699(3) 0.028(3) Uiso 1 1 d .
H53 H 0.1034 0.3904 0.2619 0.034 Uiso 1 1 calc R
B54 B 0.2233(10) 0.4148(5) 0.3023(3) 0.025(3) Uiso 1 1 d .
H54A H 0.1777 0.3994 0.3164 0.030 Uiso 1 1 calc R
B55 B 0.7378(10) 0.2535(5) 0.2805(3) 0.027(3) Uiso 1 1 d .
H55A H 0.7258 0.2101 0.2805 0.032 Uiso 1 1 calc R
B56 B 0.7757(10) 0.2781(5) 0.2537(3) 0.029(4) Uiso 1 1 d .
H56 H 0.7900 0.2531 0.2361 0.034 Uiso 1 1 calc R
B57 B 0.8580(10) 0.2841(5) 0.2816(3) 0.025(3) Uiso 1 1 d .
H57 H 0.9277 0.2641 0.2829 0.029 Uiso 1 1 calc R
B58 B 0.6636(10) 0.2932(5) 0.2957(3) 0.024(3) Uiso 1 1 d .
H58 H 0.6025 0.2797 0.3065 0.029 Uiso 1 1 calc R
B59 B 0.7869(10) 0.2926(5) 0.3076(3) 0.025(3) Uiso 1 1 d .
H59 H 0.8084 0.2792 0.3261 0.030 Uiso 1 1 calc R
B60 B 0.6539(10) 0.2843(5) 0.2628(3) 0.027(3) Uiso 1 1 d .
H60 H 0.5859 0.2638 0.2512 0.033 Uiso 1 1 calc R
B61 B 0.6495(9) 0.3409(5) 0.2783(3) 0.022(3) Uiso 1 1 d .
H61 H 0.5786 0.3599 0.2777 0.026 Uiso 1 1 calc R
B62 B 0.7195(9) 0.3324(5) 0.2516(3) 0.024(3) Uiso 1 1 d .
H62 H 0.6964 0.3445 0.2329 0.029 Uiso 1 1 calc R
B63 B 0.8474(9) 0.3323(5) 0.2642(3) 0.021(3) Uiso 1 1 d .
H63 H 0.9106 0.3451 0.2539 0.025 Uiso 1 1 calc R
B64 B 0.8119(10) 0.5250(6) 0.2784(3) 0.031(4) Uiso 1 1 d .
H64 H 0.8230 0.5682 0.2779 0.038 Uiso 1 1 calc R
B65 B 0.6923(10) 0.4940(5) 0.2799(3) 0.027(3) Uiso 1 1 d .
H65 H 0.6235 0.5147 0.2807 0.032 Uiso 1 1 calc R
B66 B 0.7818(10) 0.5012(5) 0.3055(3) 0.031(4) Uiso 1 1 d .
H66 H 0.7735 0.5261 0.3236 0.037 Uiso 1 1 calc R
B67 B 0.9005(10) 0.4964(5) 0.2947(3) 0.028(3) Uiso 1 1 d .
H67 H 0.9705 0.5169 0.3053 0.033 Uiso 1 1 calc R
B68 B 0.8837(10) 0.4846(5) 0.2620(3) 0.029(4) Uiso 1 1 d .
H68 H 0.9438 0.4974 0.2507 0.035 Uiso 1 1 calc R
B69 B 0.7543(11) 0.4847(5) 0.2520(3) 0.035(4) Uiso 1 1 d .
H69 H 0.7275 0.4986 0.2340 0.042 Uiso 1 1 calc R
B70 B 0.8086(10) 0.4301(5) 0.2521(3) 0.030(4) Uiso 1 1 d .
H70 H 0.8192 0.4062 0.2339 0.035 Uiso 1 1 calc R
B71 B 0.6883(10) 0.4365(5) 0.2633(3) 0.026(3) Uiso 1 1 d .
H71 H 0.6170 0.4180 0.2526 0.031 Uiso 1 1 calc R
B72 B 0.7071(9) 0.4460(5) 0.2963(3) 0.021(3) Uiso 1 1 d .
H72 H 0.6495 0.4330 0.3082 0.025 Uiso 1 1 calc R
B73 B 0.3975(10) 0.1672(6) 0.0492(3) 0.035(4) Uiso 1 1 d .
H73 H 0.3946 0.1235 0.0472 0.042 Uiso 1 1 calc R
B74 B 0.4929(10) 0.2047(5) 0.0687(3) 0.030(4) Uiso 1 1 d .
H74A H 0.5535 0.1889 0.0801 0.036 Uiso 1 1 calc R
B75 B 0.4865(10) 0.2003(5) 0.0357(3) 0.027(3) Uiso 1 1 d .
H75A H 0.5432 0.1817 0.0248 0.033 Uiso 1 1 calc R
B76 B 0.3616(10) 0.1952(5) 0.0239(3) 0.034(4) Uiso 1 1 d .
H76A H 0.3342 0.1738 0.0048 0.040 Uiso 1 1 calc R
B77 B 0.2887(11) 0.1955(5) 0.0494(3) 0.030(4) Uiso 1 1 d .
H77A H 0.2125 0.1745 0.0478 0.036 Uiso 1 1 calc R
B78 B 0.3699(10) 0.2014(5) 0.0768(3) 0.033(4) Uiso 1 1 d .
H78 H 0.3480 0.1836 0.0936 0.039 Uiso 1 1 calc R
B79 B 0.4435(10) 0.2579(5) 0.0806(3) 0.031(4) Uiso 1 1 d .
H79A H 0.4704 0.2787 0.0998 0.037 Uiso 1 1 calc R
B80 B 0.5172(10) 0.2563(5) 0.0547(3) 0.026(3) Uiso 1 1 d .
H80A H 0.5947 0.2755 0.0562 0.031 Uiso 1 1 calc R
B81 B 0.4309(10) 0.2510(5) 0.0270(3) 0.030(4) Uiso 1 1 d .
H81A H 0.4492 0.2680 0.0097 0.036 Uiso 1 1 calc R
B82 B 0.4071(10) 0.4395(6) 0.0599(3) 0.031(4) Uiso 1 1 d .
H82A H 0.4082 0.4832 0.0614 0.038 Uiso 1 1 calc R
B83 B 0.3166(10) 0.4020(5) 0.0408(3) 0.030(4) Uiso 1 1 d .
H83 H 0.2560 0.4169 0.0290 0.036 Uiso 1 1 calc R
B84 B 0.3179(10) 0.4050(5) 0.0734(3) 0.031(4) Uiso 1 1 d .
H84A H 0.2579 0.4221 0.0836 0.037 Uiso 1 1 calc R
B85 B 0.4438(11) 0.4109(6) 0.0866(3) 0.039(4) Uiso 1 1 d .
H85A H 0.4681 0.4330 0.1057 0.046 Uiso 1 1 calc R
B86 B 0.4395(10) 0.4046(5) 0.0333(3) 0.035(4) Uiso 1 1 d .
H86 H 0.4607 0.4219 0.0164 0.042 Uiso 1 1 calc R
B87 B 0.5189(11) 0.4097(6) 0.0612(3) 0.035(4) Uiso 1 1 d .
H87 H 0.5944 0.4316 0.0633 0.043 Uiso 1 1 calc R
B88 B 0.4976(11) 0.3546(5) 0.0427(3) 0.033(4) Uiso 1 1 d .
H88A H 0.5568 0.3382 0.0319 0.040 Uiso 1 1 calc R
B89 B 0.5022(11) 0.3587(5) 0.0761(3) 0.033(4) Uiso 1 1 d .
H89A H 0.5646 0.3457 0.0881 0.040 Uiso 1 1 calc R
B90 B 0.3739(10) 0.3551(5) 0.0833(3) 0.031(4) Uiso 1 1 d .
H90 H 0.3501 0.3385 0.1002 0.037 Uiso 1 1 calc R
B91 B 0.8660(10) 0.1192(5) 0.0552(3) 0.029(4) Uiso 1 1 d .
H91 H 0.8606 0.0756 0.0547 0.035 Uiso 1 1 calc R
B92 B 0.9768(11) 0.1510(5) 0.0494(3) 0.032(4) Uiso 1 1 d .
H92 H 1.0440 0.1310 0.0449 0.038 Uiso 1 1 calc R
B93 B 0.8678(10) 0.1454(5) 0.0272(3) 0.034(4) Uiso 1 1 d .
H93 H 0.8611 0.1228 0.0079 0.041 Uiso 1 1 calc R
B94 B 0.7652(11) 0.1480(5) 0.0447(3) 0.030(4) Uiso 1 1 d .
H94 H 0.6906 0.1273 0.0375 0.035 Uiso 1 1 calc R
B95 B 0.8069(11) 0.1570(5) 0.0762(3) 0.034(4) Uiso 1 1 d .
H95 H 0.7587 0.1419 0.0898 0.041 Uiso 1 1 calc R
B96 B 0.9370(10) 0.1577(5) 0.0805(3) 0.033(4) Uiso 1 1 d .
H96 H 0.9762 0.1429 0.0969 0.039 Uiso 1 1 calc R
B97 B 0.9447(10) 0.1998(5) 0.0350(3) 0.026(3) Uiso 1 1 d .
H97 H 0.9900 0.2140 0.0205 0.031 Uiso 1 1 calc R
B98 B 0.9905(11) 0.2073(5) 0.0669(3) 0.030(4) Uiso 1 1 d .
H98 H 1.0669 0.2256 0.0742 0.036 Uiso 1 1 calc R
B99 B 0.8813(10) 0.2115(5) 0.0843(3) 0.030(4) Uiso 1 1 d .
H99 H 0.8829 0.2338 0.1035 0.036 Uiso 1 1 calc R
B100 B 0.9193(10) 0.3904(6) 0.0579(3) 0.033(4) Uiso 1 1 d .
H100 H 0.9294 0.4340 0.0588 0.040 Uiso 1 1 calc R
B101 B 0.8049(10) 0.3605(5) 0.0626(3) 0.023(3) Uiso 1 1 d .
H101 H 0.7371 0.3808 0.0660 0.027 Uiso 1 1 calc R
B102 B 0.9091(10) 0.3640(5) 0.0848(3) 0.031(4) Uiso 1 1 d .
H102 H 0.9108 0.3876 0.1037 0.037 Uiso 1 1 calc R
B103 B 1.0164(10) 0.3599(5) 0.0685(3) 0.022(3) Uiso 1 1 d .
H103 H 1.0909 0.3804 0.0760 0.027 Uiso 1 1 calc R
B104 B 0.9765(10) 0.3527(5) 0.0371(3) 0.027(3) Uiso 1 1 d .
H104 H 1.0230 0.3678 0.0230 0.033 Uiso 1 1 calc R
B105 B 0.8471(11) 0.3525(6) 0.0327(4) 0.041(4) Uiso 1 1 d .
H105 H 0.8073 0.3665 0.0161 0.050 Uiso 1 1 calc R
B106 B 1.0090(10) 0.3037(5) 0.0520(3) 0.030(4) Uiso 1 1 d .
H106 H 1.0783 0.2851 0.0481 0.036 Uiso 1 1 calc R
B107 B 0.9663(10) 0.3104(5) 0.0824(3) 0.032(4) Uiso 1 1 d .
H107 H 1.0058 0.2974 0.0992 0.038 Uiso 1 1 calc R
B108 B 0.8350(10) 0.3105(5) 0.0775(3) 0.032(4) Uiso 1 1 d .
H108 H 0.7853 0.2965 0.0911 0.039 Uiso 1 1 calc R
B109 B 0.0174(13) 0.8341(7) 0.3710(4) 0.060(5) Uiso 1 1 d .
H10A H 0.0030 0.7904 0.3671 0.072 Uiso 1 1 calc R
B110 B 0.1361(12) 0.8641(6) 0.3691(3) 0.042(4) Uiso 1 1 d .
H110 H 0.2018 0.8440 0.3635 0.051 Uiso 1 1 calc R
B111 B 0.0349(10) 0.8694(5) 0.3475(3) 0.034(4) Uiso 1 1 d .
H111 H 0.0338 0.8526 0.3273 0.041 Uiso 1 1 calc R
B112 B -0.0726(13) 0.8719(6) 0.3622(4) 0.047(5) Uiso 1 1 d .
H112 H -0.1463 0.8570 0.3516 0.057 Uiso 1 1 calc R
B113 B -0.0414(13) 0.8662(7) 0.3932(4) 0.055(5) Uiso 1 1 d .
H113 H -0.0963 0.8456 0.4036 0.066 Uiso 1 1 calc R
B114 B 0.0898(14) 0.8627(7) 0.3986(4) 0.069(6) Uiso 1 1 d .
H11B H 0.1248 0.8409 0.4131 0.082 Uiso 1 1 calc R
B115 B 0.0430(11) 0.9176(6) 0.4083(4) 0.043(4) Uiso 1 1 d .
H115 H 0.0471 0.9325 0.4288 0.051 Uiso 1 1 calc R
B116 B -0.0614(12) 0.9224(6) 0.3861(3) 0.042(4) Uiso 1 1 d .
H116 H -0.1281 0.9410 0.3922 0.051 Uiso 1 1 calc R
B117 B -0.0136(11) 0.9253(6) 0.3565(3) 0.040(4) Uiso 1 1 d .
H117 H -0.0476 0.9476 0.3420 0.049 Uiso 1 1 calc R
B118 B 0.1067(13) 1.1057(7) 0.3979(4) 0.057(5) Uiso 1 1 d .
H11A H 0.1182 1.1495 0.4018 0.068 Uiso 1 1 calc R
B119 B -0.0084(12) 1.0767(6) 0.4005(4) 0.049(5) Uiso 1 1 d .
H119 H -0.0741 1.0977 0.4053 0.059 Uiso 1 1 calc R
B120 B 0.0943(11) 1.0729(6) 0.4227(4) 0.044(4) Uiso 1 1 d .
H12A H 0.0981 1.0910 0.4427 0.052 Uiso 1 1 calc R
B121 B 0.2006(13) 1.0709(6) 0.4059(4) 0.047(5) Uiso 1 1 d .
H121 H 0.2764 1.0877 0.4145 0.057 Uiso 1 1 calc R
B122 B 0.1663(12) 1.0733(6) 0.3753(4) 0.051(5) Uiso 1 1 d .
H12C H 0.2186 1.0911 0.3633 0.061 Uiso 1 1 calc R
B123 B 0.0388(13) 1.0775(7) 0.3715(4) 0.062(5) Uiso 1 1 d .
H12D H 0.0053 1.0991 0.3567 0.074 Uiso 1 1 calc R
B124 B -0.0220(12) 1.0241(6) 0.3793(4) 0.046(4) Uiso 1 1 d .
H124 H -0.0971 1.0087 0.3698 0.055 Uiso 1 1 calc R
B125 B 0.0124(11) 1.0219(5) 0.4118(3) 0.034(4) Uiso 1 1 d .
H125 H -0.0382 1.0055 0.4247 0.041 Uiso 1 1 calc R
B126 B 0.1452(11) 1.0185(6) 0.4149(3) 0.039(4) Uiso 1 1 d .
H12B H 0.1848 0.9991 0.4298 0.047 Uiso 1 1 calc R
B127 B 0.5484(12) 0.7820(7) 0.3836(4) 0.051(5) Uiso 1 1 d .
H127 H 0.5448 0.7386 0.3835 0.061 Uiso 1 1 calc R
B128 B 0.5051(12) 0.8059(6) 0.3561(4) 0.044(4) Uiso 1 1 d .
H128 H 0.4746 0.7820 0.3378 0.053 Uiso 1 1 calc R
B129 B 0.6333(11) 0.8116(5) 0.3670(3) 0.033(4) Uiso 1 1 d .
H129 H 0.6884 0.7921 0.3558 0.040 Uiso 1 1 calc R
B130 B 0.6452(12) 0.8191(6) 0.3995(4) 0.045(4) Uiso 1 1 d .
H130 H 0.7090 0.8042 0.4101 0.053 Uiso 1 1 calc R
B131 B 0.5270(14) 0.8186(7) 0.4105(4) 0.067(6) Uiso 1 1 d .
H13A H 0.5111 0.8031 0.4283 0.081 Uiso 1 1 calc R
B132 B 0.4404(14) 0.8119(7) 0.3840(4) 0.059(5) Uiso 1 1 d .
H132 H 0.3648 0.7914 0.3842 0.070 Uiso 1 1 calc R
B133 B 0.4560(11) 0.8604(6) 0.3666(3) 0.037(4) Uiso 1 1 d .
H133 H 0.3923 0.8730 0.3550 0.045 Uiso 1 1 calc R
B134 B 0.4672(11) 0.8695(6) 0.4007(3) 0.041(4) Uiso 1 1 d .
H134 H 0.4121 0.8884 0.4121 0.049 Uiso 1 1 calc R
B135 B 0.5991(12) 0.8737(6) 0.4100(4) 0.046(4) Uiso 1 1 d .
H135 H 0.6333 0.8969 0.4281 0.055 Uiso 1 1 calc R
B136 B 0.5748(13) 1.0524(8) 0.3839(4) 0.062(5) Uiso 1 1 d .
H136 H 0.5798 1.0961 0.3847 0.074 Uiso 1 1 calc R
B137 B 0.5942(11) 1.0130(6) 0.3565(4) 0.043(4) Uiso 1 1 d .
H137 H 0.6134 1.0268 0.3386 0.051 Uiso 1 1 calc R
B138 B 0.6798(13) 1.0215(6) 0.3829(4) 0.047(5) Uiso 1 1 d .
H138 H 0.7562 1.0410 0.3826 0.057 Uiso 1 1 calc R
B139 B 0.6166(12) 1.0269(7) 0.4099(4) 0.052(5) Uiso 1 1 d .
H139 H 0.6512 1.0502 0.4280 0.062 Uiso 1 1 calc R
B140 B 0.4881(13) 1.0224(7) 0.3996(4) 0.055(5) Uiso 1 1 d .
H140 H 0.4347 1.0437 0.4106 0.066 Uiso 1 1 calc R
B141 B 0.4758(12) 1.0151(6) 0.3668(4) 0.047(5) Uiso 1 1 d .
H141 H 0.4158 1.0317 0.3557 0.057 Uiso 1 1 calc R
B142 B 0.5160(11) 0.9574(6) 0.3557(3) 0.036(4) Uiso 1 1 d .
H142 H 0.4836 0.9341 0.3374 0.043 Uiso 1 1 calc R
B143 B 0.4470(11) 0.9643(6) 0.3838(3) 0.038(4) Uiso 1 1 d .
H14B H 0.3693 0.9467 0.3841 0.046 Uiso 1 1 calc R
B144 B 0.5403(11) 0.9730(6) 0.4102(4) 0.045(4) Uiso 1 1 d .
H14A H 0.5244 0.9603 0.4285 0.054 Uiso 1 1 calc R
B145 B 0.2184(10) 0.7478(5) 0.2776(3) 0.027(3) Uiso 1 1 d .
H145 H 0.2073 0.7044 0.2776 0.033 Uiso 1 1 calc R
B146 B 0.2581(10) 0.7732(5) 0.2508(3) 0.030(4) Uiso 1 1 d .
H146 H 0.2744 0.7491 0.2332 0.036 Uiso 1 1 calc R
B147 B 0.3382(10) 0.7795(5) 0.2796(3) 0.026(3) Uiso 1 1 d .
H147 H 0.4078 0.7594 0.2811 0.032 Uiso 1 1 calc R
B148 B 0.1396(9) 0.7865(5) 0.2926(3) 0.021(3) Uiso 1 1 d .
H148 H 0.0770 0.7721 0.3027 0.025 Uiso 1 1 calc R
B149 B 0.2668(10) 0.7878(5) 0.3054(3) 0.027(3) Uiso 1 1 d .
H149 H 0.2883 0.7749 0.3240 0.033 Uiso 1 1 calc R
B150 B 0.1351(10) 0.7780(5) 0.2595(3) 0.022(3) Uiso 1 1 d .
H150 H 0.0686 0.7570 0.2475 0.026 Uiso 1 1 calc R
B151 B 0.1293(9) 0.8353(5) 0.2758(3) 0.022(3) Uiso 1 1 d .
H15F H 0.0584 0.8543 0.2752 0.026 Uiso 1 1 calc R
B152 B 0.2009(10) 0.8269(5) 0.2490(3) 0.027(3) Uiso 1 1 d .
H15A H 0.1787 0.8389 0.2302 0.032 Uiso 1 1 calc R
B153 B 0.3287(9) 0.8284(5) 0.2627(3) 0.021(3) Uiso 1 1 d .
H153 H 0.3936 0.8423 0.2532 0.025 Uiso 1 1 calc R
B154 B 0.2840(10) 1.0199(5) 0.2763(3) 0.026(3) Uiso 1 1 d .
H15C H 0.2920 1.0632 0.2759 0.031 Uiso 1 1 calc R
B155 B 0.3605(9) 0.9806(5) 0.2605(3) 0.021(3) Uiso 1 1 d .
H15D H 0.4216 0.9945 0.2497 0.026 Uiso 1 1 calc R
B156 B 0.2325(9) 0.9789(5) 0.2497(3) 0.023(3) Uiso 1 1 d .
H15B H 0.2072 0.9925 0.2315 0.027 Uiso 1 1 calc R
B157 B 0.3734(11) 0.9911(5) 0.2931(3) 0.031(4) Uiso 1 1 d .
H15G H 0.4426 1.0117 0.3041 0.037 Uiso 1 1 calc R
B158 B 0.1677(10) 0.9881(5) 0.2766(3) 0.023(3) Uiso 1 1 d .
H158 H 0.0985 1.0085 0.2768 0.028 Uiso 1 1 calc R
B159 B 0.2558(10) 0.9955(5) 0.3030(3) 0.031(4) Uiso 1 1 d .
H15E H 0.2471 1.0202 0.3211 0.038 Uiso 1 1 calc R
B160 B 0.2884(10) 0.9255(5) 0.2495(3) 0.029(4) Uiso 1 1 d .
H16A H 0.3019 0.9024 0.2313 0.035 Uiso 1 1 calc R
B161 B 0.1652(10) 0.9301(5) 0.2599(3) 0.024(3) Uiso 1 1 d .
H16C H 0.0954 0.9108 0.2487 0.029 Uiso 1 1 calc R
B162 B 0.1803(10) 0.9402(5) 0.2929(3) 0.028(3) Uiso 1 1 d .
H16B H 0.1201 0.9271 0.3041 0.034 Uiso 1 1 calc R
B163 B 0.7412(9) 0.7166(5) 0.2753(3) 0.024(3) Uiso 1 1 d .
H163 H 0.7366 0.6731 0.2748 0.029 Uiso 1 1 calc R
B164 B 0.7515(11) 0.7422(6) 0.2474(3) 0.038(4) Uiso 1 1 d .
H16F H 0.7539 0.7179 0.2288 0.045 Uiso 1 1 calc R
B165 B 0.8526(10) 0.7507(5) 0.2720(3) 0.028(4) Uiso 1 1 d .
H16H H 0.9239 0.7328 0.2700 0.034 Uiso 1 1 calc R
B166 B 0.6408(11) 0.7452(5) 0.2625(3) 0.033(4) Uiso 1 1 d .
H16D H 0.5687 0.7229 0.2542 0.039 Uiso 1 1 calc R
B167 B 0.8043(10) 0.7568(5) 0.3010(3) 0.026(3) Uiso 1 1 d .
H16G H 0.8421 0.7438 0.3181 0.032 Uiso 1 1 calc R
B168 B 0.6730(10) 0.7542(5) 0.2955(3) 0.034(4) Uiso 1 1 d .
H168 H 0.6242 0.7391 0.3091 0.040 Uiso 1 1 calc R
B169 B 0.6410(10) 0.8032(5) 0.2792(3) 0.024(3) Uiso 1 1 d .
H16E H 0.5703 0.8211 0.2820 0.029 Uiso 1 1 calc R
B170 B 0.6903(11) 0.7953(5) 0.2484(3) 0.036(4) Uiso 1 1 d .
H17A H 0.6535 0.8066 0.2308 0.043 Uiso 1 1 calc R
B171 B 0.8236(10) 0.7984(5) 0.2558(3) 0.032(4) Uiso 1 1 d .
H171 H 0.8766 0.8129 0.2430 0.038 Uiso 1 1 calc R
B172 B 0.7730(9) 0.9892(5) 0.2768(3) 0.021(3) Uiso 1 1 d .
H172 H 0.7769 1.0327 0.2773 0.025 Uiso 1 1 calc R
B173 B 0.8382(10) 0.9523(5) 0.2568(3) 0.029(4) Uiso 1 1 d .
H173 H 0.8881 0.9683 0.2437 0.035 Uiso 1 1 calc R
B174 B 0.7082(11) 0.9496(5) 0.2515(3) 0.034(4) Uiso 1 1 d .
H174 H 0.6707 0.9642 0.2348 0.041 Uiso 1 1 calc R
B175 B 0.8737(10) 0.9602(5) 0.2881(3) 0.028(3) Uiso 1 1 d .
H17B H 0.9472 0.9812 0.2961 0.034 Uiso 1 1 calc R
B176 B 0.6629(10) 0.9563(5) 0.2817(3) 0.026(3) Uiso 1 1 d .
H176 H 0.5945 0.9758 0.2855 0.031 Uiso 1 1 calc R
B177 B 0.7666(9) 0.9623(5) 0.3045(3) 0.023(3) Uiso 1 1 d .
H177 H 0.7686 0.9847 0.3237 0.028 Uiso 1 1 calc R
B178 B 0.7658(10) 0.8963(5) 0.2479(3) 0.029(4) Uiso 1 1 d .
H178 H 0.7673 0.8739 0.2289 0.035 Uiso 1 1 calc R
B179 B 0.6540(10) 0.8992(5) 0.2634(3) 0.029(4) Uiso 1 1 d .
H179 H 0.5797 0.8799 0.2549 0.034 Uiso 1 1 calc R
B180 B 0.6929(10) 0.9072(5) 0.2960(3) 0.026(3) Uiso 1 1 d .
H180 H 0.6446 0.8922 0.3096 0.031 Uiso 1 1 calc R
B181 B 0.3701(10) 0.6200(6) 0.0591(3) 0.031(4) Uiso 1 1 d .
H181 H 0.3633 0.5770 0.0604 0.037 Uiso 1 1 calc R
B182 B 0.4864(11) 0.6530(5) 0.0583(3) 0.032(4) Uiso 1 1 d .
H182 H 0.5581 0.6348 0.0590 0.038 Uiso 1 1 calc R
B183 B 0.4001(11) 0.6438(6) 0.0312(4) 0.044(4) Uiso 1 1 d .
H183 H 0.4143 0.6191 0.0136 0.053 Uiso 1 1 calc R
B184 B 0.2798(11) 0.6466(6) 0.0406(3) 0.038(4) Uiso 1 1 d .
H184 H 0.2134 0.6238 0.0293 0.046 Uiso 1 1 calc R
B185 B 0.2915(10) 0.6590(5) 0.0737(3) 0.027(3) Uiso 1 1 d .
H185 H 0.2314 0.6442 0.0845 0.032 Uiso 1 1 calc R
B186 B 0.4203(10) 0.6628(5) 0.0856(3) 0.027(3) Uiso 1 1 d .
H186 H 0.4477 0.6518 0.1042 0.033 Uiso 1 1 calc R
B187 B 0.3431(10) 0.6948(5) 0.0307(3) 0.032(4) Uiso 1 1 d .
H18A H 0.3182 0.7056 0.0118 0.038 Uiso 1 1 calc R
B188 B 0.2718(10) 0.7050(5) 0.0561(3) 0.030(4) Uiso 1 1 d .
H188 H 0.1989 0.7221 0.0553 0.036 Uiso 1 1 calc R
B189 B 0.3593(9) 0.7151(5) 0.0839(3) 0.023(3) Uiso 1 1 d .
H189 H 0.3469 0.7389 0.1020 0.027 Uiso 1 1 calc R
B190 B 0.4201(10) 0.8898(6) 0.0518(3) 0.035(4) Uiso 1 1 d .
H190 H 0.4276 0.9331 0.0512 0.043 Uiso 1 1 calc R
B191 B 0.3690(11) 0.8474(5) 0.0254(3) 0.035(4) Uiso 1 1 d .
H191 H 0.3435 0.8590 0.0068 0.042 Uiso 1 1 calc R
B192 B 0.3044(11) 0.8572(5) 0.0527(3) 0.034(4) Uiso 1 1 d .
H192 H 0.2345 0.8771 0.0525 0.041 Uiso 1 1 calc R
B193 B 0.3914(11) 0.8656(6) 0.0792(3) 0.039(4) Uiso 1 1 d .
H193 H 0.3803 0.8909 0.0969 0.047 Uiso 1 1 calc R
B194 B 0.5100(11) 0.8614(5) 0.0683(3) 0.031(4) Uiso 1 1 d .
H194 H 0.5798 0.8828 0.0786 0.037 Uiso 1 1 calc R
B195 B 0.4950(10) 0.8506(5) 0.0357(3) 0.028(3) Uiso 1 1 d .
H195 H 0.5534 0.8642 0.0240 0.034 Uiso 1 1 calc R
B196 B 0.3045(11) 0.7990(5) 0.0373(3) 0.032(4) Uiso 1 1 d .
H196 H 0.2354 0.7784 0.0263 0.038 Uiso 1 1 calc R
B197 B 0.3193(10) 0.8101(5) 0.0706(3) 0.032(4) Uiso 1 1 d .
H197 H 0.2601 0.7973 0.0821 0.039 Uiso 1 1 calc R
B198 B 0.4494(11) 0.8140(6) 0.0808(4) 0.039(4) Uiso 1 1 d .
H198 H 0.4790 0.8036 0.0994 0.047 Uiso 1 1 calc R
B199 B 0.8785(10) 0.6645(5) 0.0437(3) 0.026(3) Uiso 1 1 d .
H199 H 0.8712 0.6206 0.0411 0.032 Uiso 1 1 calc R
B200 B 0.9716(10) 0.6985(5) 0.0652(3) 0.029(4) Uiso 1 1 d .
H200 H 1.0284 0.6808 0.0769 0.035 Uiso 1 1 calc R
B201 B 0.9745(9) 0.6951(5) 0.0328(3) 0.021(3) Uiso 1 1 d .
H201 H 1.0335 0.6758 0.0231 0.025 Uiso 1 1 calc R
B202 B 0.8530(9) 0.6938(5) 0.0183(3) 0.021(3) Uiso 1 1 d .
H202 H 0.8308 0.6737 -0.0013 0.025 Uiso 1 1 calc R
B203 B 0.8454(11) 0.6987(6) 0.0717(3) 0.038(4) Uiso 1 1 d .
H203 H 0.8179 0.6804 0.0877 0.046 Uiso 1 1 calc R
B204 B 0.7714(10) 0.6959(5) 0.0423(3) 0.028(3) Uiso 1 1 d .
H204 H 0.6941 0.6763 0.0388 0.033 Uiso 1 1 calc R
B205 B 0.8036(10) 0.7481(5) 0.0294(3) 0.025(3) Uiso 1 1 d .
H205 H 0.7481 0.7645 0.0167 0.030 Uiso 1 1 calc R
B206 B 0.7965(10) 0.7507(5) 0.0630(3) 0.029(4) Uiso 1 1 d .
H206 H 0.7362 0.7677 0.0732 0.035 Uiso 1 1 calc R
B207 B 0.9237(10) 0.7534(5) 0.0769(3) 0.030(4) Uiso 1 1 d .
H207 H 0.9496 0.7730 0.0964 0.036 Uiso 1 1 calc R
B208 B 0.9195(10) 0.9371(6) 0.0572(3) 0.031(4) Uiso 1 1 d .
H208 H 0.9246 0.9809 0.0590 0.037 Uiso 1 1 calc R
B209 B 0.9497(10) 0.9030(5) 0.0308(3) 0.030(4) Uiso 1 1 d .
H209 H 0.9756 0.9202 0.0143 0.036 Uiso 1 1 calc R
B210 B 1.0250(11) 0.9057(5) 0.0584(3) 0.034(4) Uiso 1 1 d .
H210 H 1.1024 0.9253 0.0605 0.041 Uiso 1 1 calc R
B211 B 0.9497(10) 0.9083(5) 0.0838(3) 0.025(3) Uiso 1 1 d .
H372 H 0.9757 0.9302 0.1028 0.030 Uiso 1 1 calc R
B212 B 0.8250(10) 0.9046(5) 0.0705(3) 0.026(3) Uiso 1 1 d .
H369 H 0.7670 0.9237 0.0807 0.031 Uiso 1 1 calc R
B213 B 0.8280(10) 0.9014(5) 0.0370(3) 0.029(4) Uiso 1 1 d .
H370 H 0.7721 0.9181 0.0245 0.035 Uiso 1 1 calc R
B214 B 0.9994(10) 0.8537(5) 0.0728(3) 0.027(3) Uiso 1 1 d .
H21A H 1.0589 0.8376 0.0844 0.033 Uiso 1 1 calc R
B215 B 0.8729(10) 0.8533(5) 0.0807(3) 0.026(3) Uiso 1 1 d .
H373 H 0.8481 0.8378 0.0977 0.031 Uiso 1 1 calc R
B216 B 0.7947(10) 0.8489(5) 0.0509(3) 0.023(3) Uiso 1 1 d .
H371 H 0.7166 0.8302 0.0478 0.027 Uiso 1 1 calc R
C276 C 0.6416(15) 0.1626(8) 0.5148(4) 0.019(5) Uiso 0.50 1 d PD
H27H H 0.6956 0.1794 0.5070 0.028 Uiso 0.50 1 calc PR
H27I H 0.5779 0.1685 0.5061 0.028 Uiso 0.50 1 calc PR
H27J H 0.6475 0.1249 0.5136 0.028 Uiso 0.50 1 calc PR
C275 C 0.6471(17) 0.1850(12) 0.5410(4) 0.070(10) Uiso 0.50 1 d PD
H27K H 0.6076 0.2153 0.5408 0.083 Uiso 0.50 1 calc PR
H27L H 0.6070 0.1587 0.5486 0.083 Uiso 0.50 1 calc PR

loop_
_atom_site_aniso_label
_atom_site_aniso_U_11
_atom_site_aniso_U_22
_atom_site_aniso_U_33
_atom_site_aniso_U_23
_atom_site_aniso_U_13
_atom_site_aniso_U_12
Gd1 0.0382(4) 0.0236(3) 0.0232(5) 0.0043(3) -0.0057(3) 0.0028(3)
Gd2 0.0266(3) 0.0070(3) 0.0237(5) 0.0046(3) -0.0007(3) 0.0027(2)
Gd3 0.0229(3) 0.0068(3) 0.0233(5) 0.0047(3) -0.0002(3) 0.0035(2)
Co1 0.0223(9) 0.0224(8) 0.0228(13) 0.0060(8) 0.0084(8) 0.0087(6)
Co2 0.0219(9) 0.0527(11) 0.0225(14) 0.0089(10) 0.0076(9) 0.0071(8)
Co3 0.0262(9) 0.0266(8) 0.0219(13) 0.0101(8) 0.0098(8) 0.0143(7)
Co4 0.0223(9) 0.0164(8) 0.0220(13) 0.0022(8) 0.0068(8) 0.0065(6)
Co5 0.0186(9) 0.0241(8) 0.0219(13) 0.0036(8) 0.0060(8) 0.0037(6)
Co6 0.0210(9) 0.0162(8) 0.0207(13) 0.0028(8) 0.0051(8) 0.0063(6)
Co7 0.0302(9) 0.0193(8) 0.0236(14) 0.0047(8) 0.0062(9) 0.0052(7)
Co8 0.0321(10) 0.0351(9) 0.0241(14) 0.0064(9) 0.0070(9) 0.0132(7)
Co9 0.0229(9) 0.0161(8) 0.0195(13) 0.0041(8) 0.0057(8) 0.0067(6)
Co10 0.0252(9) 0.0208(8) 0.0240(13) 0.0104(8) 0.0073(8) 0.0094(7)
Co11 0.0202(8) 0.0162(8) 0.0191(13) 0.0017(8) 0.0047(8) 0.0076(6)
Co12 0.0199(8) 0.0125(7) 0.0188(12) 0.0039(7) 0.0052(8) 0.0050(6)
O1 0.070(7) 0.023(5) 0.039(8) 0.007(5) -0.013(5) -0.007(4)
O2 0.078(7) 0.029(5) 0.060(9) 0.012(5) -0.029(6) 0.011(5)
O3 0.052(6) 0.036(5) 0.011(6) 0.003(4) -0.009(4) 0.011(4)
O4 0.039(5) 0.019(4) 0.035(7) 0.012(4) -0.003(4) 0.004(4)
O5 0.037(5) 0.037(5) 0.088(10) -0.008(5) -0.013(6) 0.012(4)
O6 0.062(6) 0.039(5) 0.029(8) -0.014(5) -0.002(5) 0.011(4)
O7 0.065(6) 0.019(4) 0.024(7) 0.003(4) -0.004(5) -0.004(4)
O9 0.042(5) 0.015(4) 0.019(6) 0.011(4) 0.009(4) 0.010(3)
O10 0.037(5) 0.008(4) 0.028(7) 0.007(4) 0.003(4) 0.001(3)
O11 0.029(4) 0.010(4) 0.022(6) 0.002(4) 0.001(4) 0.008(3)
O12 0.029(5) 0.009(4) 0.035(7) 0.007(4) 0.002(4) 0.001(3)
O13 0.034(5) 0.009(4) 0.040(7) 0.010(4) -0.001(4) -0.001(3)
O14 0.033(5) 0.005(3) 0.038(7) 0.009(4) 0.004(4) 0.002(3)
O15 0.028(4) 0.009(4) 0.021(6) -0.002(4) -0.002(4) 0.007(3)
O16 0.023(4) 0.014(4) 0.024(6) 0.010(4) 0.000(4) -0.003(3)
O17 0.025(4) 0.010(4) 0.037(7) 0.011(4) 0.004(4) 0.004(3)
O18 0.038(5) 0.007(4) 0.040(7) -0.005(4) 0.004(4) 0.008(3)
O19 0.035(5) 0.016(4) 0.032(7) 0.005(4) 0.016(4) 0.010(3)

loop_
_atom_type_symbol
_atom_type_description
_atom_type_scat_dispersion_real
_atom_type_scat_dispersion_imag
_atom_type_scat_source
C C 0.0033 0.0016 'International Tables Vol C Tables 4.2.6.8 and 6.1.1.4'
H H 0.0000 0.0000 'International Tables Vol C Tables 4.2.6.8 and 6.1.1.4'
B B 0.0013 0.0007 'International Tables Vol C Tables 4.2.6.8 and 6.1.1.4'
Co Co 0.3494 0.9721 'International Tables Vol C Tables 4.2.6.8 and 6.1.1.4'
Gd Gd -0.1653 3.9035 'International Tables Vol C Tables 4.2.6.8 and 6.1.1.4'
N N 0.0061 0.0033 'International Tables Vol C Tables 4.2.6.8 and 6.1.1.4'
O O 0.0106 0.0060 'International Tables Vol C Tables 4.2.6.8 and 6.1.1.4'

loop_
_geom_angle_atom_site_label_1
_geom_angle_atom_site_label_2
_geom_angle_atom_site_label_3
_geom_angle
_geom_angle_site_symmetry_3
O1 Gd1 O2 79.1(3) .
O1 Gd1 O6 89.2(3) .
O2 Gd1 O6 77.6(4) .
O1 Gd1 O3 102.8(3) .
O2 Gd1 O3 67.9(3) .
O6 Gd1 O3 140.0(3) .
O1 Gd1 O4 67.6(3) .
O2 Gd1 O4 123.4(3) .
O6 Gd1 O4 142.1(3) .
O3 Gd1 O4 76.5(3) .
O1 Gd1 N16 140.3(3) .
O2 Gd1 N16 138.1(4) .
O6 Gd1 N16 109.1(3) .
O3 Gd1 N16 85.6(3) .
O4 Gd1 N16 77.3(3) .
O1 Gd1 O5 148.8(3) .
O2 Gd1 O5 72.8(3) .
O6 Gd1 O5 71.9(3) .
O3 Gd1 O5 79.0(3) .
O4 Gd1 O5 140.8(3) .
N16 Gd1 O5 70.7(3) .
O1 Gd1 O7 75.3(3) .
O2 Gd1 O7 138.9(3) .
O6 Gd1 O7 70.5(3) .
O3 Gd1 O7 149.3(3) .
O4 Gd1 O7 74.6(3) .
N16 Gd1 O7 78.2(3) .
O5 Gd1 O7 118.6(3) .
O8 Gd2 O10 136.0(3) .
O8 Gd2 O11 148.1(3) .
O10 Gd2 O11 75.3(3) .
O8 Gd2 O13 80.4(3) .
O10 Gd2 O13 138.9(2) .
O11 Gd2 O13 68.0(2) .
O8 Gd2 O12 78.2(3) .
O10 Gd2 O12 81.2(3) .
O11 Gd2 O12 120.4(2) .
O13 Gd2 O12 133.6(3) .
O8 Gd2 O9 71.6(3) .
O10 Gd2 O9 65.1(2) .
O11 Gd2 O9 136.6(2) .
O13 Gd2 O9 137.4(3) .
O12 Gd2 O9 71.3(3) .
O8 Gd2 N11 93.6(3) .
O10 Gd2 N11 115.3(3) .
O11 Gd2 N11 72.0(3) .
O13 Gd2 N11 70.4(3) .
O12 Gd2 N11 70.4(3) .
O9 Gd2 N11 141.0(3) .
O8 Gd2 N10 93.9(3) .
O10 Gd2 N10 81.6(3) .
O11 Gd2 N10 83.6(3) .
O13 Gd2 N10 76.6(3) .
O12 Gd2 N10 145.3(3) .
O9 Gd2 N10 74.1(3) .
N11 Gd2 N10 144.3(3) .
O18 Gd3 O14 134.9(3) .
O18 Gd3 O15 148.4(3) .
O14 Gd3 O15 76.5(3) .
O18 Gd3 O16 82.6(3) .
O14 Gd3 O16 139.5(2) .
O15 Gd3 O16 69.2(2) .
O18 Gd3 O17 72.3(2) .
O14 Gd3 O17 80.6(2) .
O15 Gd3 O17 118.1(2) .
O16 Gd3 O17 134.7(3) .
O18 Gd3 O19 73.0(3) .
O14 Gd3 O19 65.4(2) .
O15 Gd3 O19 137.3(2) .
O16 Gd3 O19 132.7(2) .
O17 Gd3 O19 74.9(3) .
O18 Gd3 N32 105.0(3) .
O14 Gd3 N32 79.0(3) .
O15 Gd3 N32 82.1(3) .
O16 Gd3 N32 75.5(3) .
O17 Gd3 N32 146.8(3) .
O19 Gd3 N32 72.8(3) .
O18 Gd3 N33 86.9(3) .
O14 Gd3 N33 118.0(3) .
O15 Gd3 N33 70.5(3) .
O16 Gd3 N33 70.0(3) .
O17 Gd3 N33 71.5(3) .
O19 Gd3 N33 144.8(3) .
N32 Gd3 N33 141.6(3) .
C211 Co1 C212 49.5(5) .
C211 Co1 C214 94.3(5) .
C212 Co1 C214 94.8(5) .
C211 Co1 B18 129.1(4) .
C212 Co1 B18 92.6(4) .
C214 Co1 B18 50.6(4) .
C211 Co1 C213 91.6(5) .
C212 Co1 C213 127.9(5) .
C214 Co1 C213 49.0(5) .
B18 Co1 C213 88.7(4) .
C211 Co1 B17 176.3(4) .
C212 Co1 B17 129.4(4) .
C214 Co1 B17 89.2(4) .
B18 Co1 B17 53.1(5) .
C213 Co1 B17 91.3(4) .
C211 Co1 B7 89.4(4) .
C212 Co1 B7 51.9(4) .
C214 Co1 B7 129.2(4) .
B18 Co1 B7 89.3(6) .
C213 Co1 B7 178.0(4) .
B17 Co1 B7 87.7(5) .
C211 Co1 B16 127.6(4) .
C212 Co1 B16 175.2(4) .
C214 Co1 B16 89.3(4) .
B18 Co1 B16 92.0(6) .
C213 Co1 B16 53.7(4) .
B17 Co1 B16 53.2(6) .
B7 Co1 B16 126.7(5) .
C211 Co1 B9 51.7(4) .
C212 Co1 B9 89.6(4) .
C214 Co1 B9 127.6(4) .
B18 Co1 B9 177.3(6) .
C213 Co1 B9 88.7(4) .
B17 Co1 B9 126.3(6) .
B7 Co1 B9 93.3(6) .
B16 Co1 B9 85.8(6) .
C211 Co1 B8 89.9(4) .
C212 Co1 B8 89.3(4) .
C214 Co1 B8 175.4(4) .
B18 Co1 B8 127.2(6) .
C213 Co1 B8 129.3(5) .
B17 Co1 B8 86.6(6) .
B7 Co1 B8 52.4(6) .
B16 Co1 B8 86.8(6) .
B9 Co1 B8 54.4(6) .
C218 Co2 C215 95.3(6) .
C218 Co2 C217 50.0(6) .
C215 Co2 C217 129.3(6) .
C218 Co2 B35 90.3(5) .
C215 Co2 B35 173.5(5) .
C217 Co2 B35 53.2(5) .
C218 Co2 B34 50.5(5) .
C215 Co2 B34 90.6(5) .
C217 Co2 B34 90.5(5) .
B35 Co2 B34 95.5(7) .
C218 Co2 C216 93.9(6) .
C215 Co2 C216 49.1(6) .
C217 Co2 C216 92.1(6) .
B35 Co2 C216 127.4(6) .
B34 Co2 C216 126.4(5) .
C218 Co2 B36 91.4(5) .
C215 Co2 B36 129.6(5) .
C217 Co2 B36 91.9(6) .
B35 Co2 B36 53.2(7) .
B34 Co2 B36 57.1(7) .
C216 Co2 B36 174.7(5) .
C218 Co2 B25 129.4(5) .
C215 Co2 B25 49.9(5) .
C217 Co2 B25 179.1(5) .
B35 Co2 B25 127.7(7) .
B34 Co2 B25 89.3(7) .
C216 Co2 B25 87.4(5) .
B36 Co2 B25 88.7(8) .
C218 Co2 B26 176.3(5) .
C215 Co2 B26 88.2(5) .
C217 Co2 B26 128.1(5) .
B35 Co2 B26 86.3(7) .
B34 Co2 B26 128.4(7) .
C216 Co2 B26 89.2(5) .
B36 Co2 B26 85.5(7) .
B25 Co2 B26 52.6(7) .
C218 Co2 B27 129.3(5) .
C215 Co2 B27 87.1(5) .
C217 Co2 B27 90.7(5) .
B35 Co2 B27 86.9(7) .
B34 Co2 B27 177.6(7) .
C216 Co2 B27 51.5(4) .
B36 Co2 B27 124.9(7) .
B25 Co2 B27 89.5(7) .
B26 Co2 B27 51.9(7) .
C219 Co3 C220 49.9(4) .
C219 Co3 C222 130.8(5) .
C220 Co3 C222 95.2(5) .
C219 Co3 B45 89.2(4) .
C220 Co3 B45 50.5(5) .
C222 Co3 B45 90.8(4) .
C219 Co3 B52 176.8(4) .
C220 Co3 B52 129.2(4) .
C222 Co3 B52 51.3(4) .
B45 Co3 B52 88.3(6) .
C219 Co3 C221 94.8(5) .
C220 Co3 C221 94.4(5) .
C222 Co3 C221 48.5(5) .
B45 Co3 C221 126.6(4) .
B52 Co3 C221 88.3(4) .
C219 Co3 B54 89.9(4) .
C220 Co3 B54 128.0(4) .
C222 Co3 B54 88.9(4) .
B45 Co3 B54 178.4(6) .
B52 Co3 B54 92.6(6) .
C221 Co3 B54 52.2(4) .
C219 Co3 B43 53.2(5) .
C220 Co3 B43 90.2(4) .
C222 Co3 B43 174.6(4) .
B45 Co3 B43 92.9(6) .
B52 Co3 B43 124.9(6) .
C221 Co3 B43 130.8(5) .
B54 Co3 B43 87.6(6) .
C219 Co3 B53 127.1(4) .
C220 Co3 B53 174.9(4) .
C222 Co3 B53 89.7(4) .
B45 Co3 B53 128.1(6) .
B52 Co3 B53 53.6(5) .
C221 Co3 B53 90.0(4) .
B54 Co3 B53 53.5(6) .
B43 Co3 B53 84.9(6) .
C219 Co3 B44 90.8(5) .
C220 Co3 B44 90.1(4) .
C222 Co3 B44 127.4(4) .
B45 Co3 B44 54.4(6) .
B52 Co3 B44 86.0(6) .
C221 Co3 B44 174.2(5) .
B54 Co3 B44 126.9(5) .
B43 Co3 B44 52.7(6) .
B53 Co3 B44 85.7(6) .
C225 Co4 C224 93.5(5) .
C225 Co4 C226 49.2(4) .
C224 Co4 C226 95.5(4) .
C225 Co4 C223 96.7(5) .
C224 Co4 C223 49.8(4) .
C226 Co4 C223 133.3(5) .
C225 Co4 B72 51.4(4) .
C224 Co4 B72 126.0(4) .
C226 Co4 B72 88.8(4) .
C223 Co4 B72 90.2(4) .
C225 Co4 B63 126.0(4) .
C224 Co4 B63 51.5(4) .
C226 Co4 B63 89.8(4) .
C223 Co4 B63 88.8(4) .
B72 Co4 B63 177.0(6) .
C225 Co4 B71 88.8(4) .
C224 Co4 B71 175.1(4) .
C226 Co4 B71 89.3(4) .
C223 Co4 B71 125.6(4) .
B72 Co4 B71 52.8(6) .
B63 Co4 B71 129.8(6) .
C225 Co4 B70 88.6(4) .
C224 Co4 B70 130.4(4) .
C226 Co4 B70 51.1(4) .
C223 Co4 B70 174.8(4) .
B72 Co4 B70 92.9(6) .
B63 Co4 B70 88.3(6) .
B71 Co4 B70 54.0(5) .
C225 Co4 B62 173.5(4) .
C224 Co4 B62 90.8(4) .
C226 Co4 B62 125.5(4) .
C223 Co4 B62 89.8(4) .
B72 Co4 B62 128.7(5) .
B63 Co4 B62 54.0(5) .
B71 Co4 B62 87.3(6) .
B70 Co4 B62 84.9(6) .
C225 Co4 B61 131.4(4) .
C224 Co4 B61 89.6(4) .
C226 Co4 B61 174.8(4) .
C223 Co4 B61 51.3(4) .
B72 Co4 B61 88.8(5) .
B63 Co4 B61 92.8(5) .
B71 Co4 B61 85.7(5) .
B70 Co4 B61 124.5(6) .
B62 Co4 B61 53.4(5) .
C230 Co5 C227 130.4(5) .
C230 Co5 C228 94.8(5) .
C227 Co5 C228 49.4(5) .
C230 Co5 C229 49.3(5) .
C227 Co5 C229 94.1(5) .
C228 Co5 C229 93.5(5) .
C230 Co5 B79 175.3(6) .
C227 Co5 B79 52.8(4) .
C228 Co5 B79 89.9(4) .
C229 Co5 B79 129.7(4) .
C230 Co5 B88 52.3(5) .
C227 Co5 B88 175.7(4) .
C228 Co5 B88 129.3(5) .
C229 Co5 B88 90.1(4) .
B79 Co5 B88 124.7(6) .
C230 Co5 B81 90.4(6) .
C227 Co5 B81 88.8(4) .
C228 Co5 B81 50.7(4) .
C229 Co5 B81 126.5(4) .
B79 Co5 B81 93.1(6) .
B88 Co5 B81 87.9(6) .
C230 Co5 B90 88.9(6) .
C227 Co5 B90 90.2(4) .
C228 Co5 B90 127.4(4) .
C229 Co5 B90 51.8(4) .
B79 Co5 B90 87.6(6) .
B88 Co5 B90 93.2(6) .
B81 Co5 B90 178.0(6) .
C230 Co5 B89 90.0(6) .
C227 Co5 B89 127.6(5) .
C228 Co5 B89 175.0(4) .
C229 Co5 B89 90.7(4) .
B79 Co5 B89 85.4(6) .
B88 Co5 B89 53.3(6) .
B81 Co5 B89 127.9(6) .
B90 Co5 B89 54.0(5) .
C230 Co5 B80 127.3(5) .
C227 Co5 B80 90.0(4) .
C228 Co5 B80 89.0(4) .
C229 Co5 B80 175.9(4) .
B79 Co5 B80 53.4(6) .
B88 Co5 B80 85.8(6) .
B81 Co5 B80 53.3(6) .
B90 Co5 B80 128.4(6) .
B89 Co5 B80 86.9(6) .
C233 Co6 C234 50.0(5) .
C233 Co6 C232 94.7(5) .
C234 Co6 C232 95.1(5) .
C233 Co6 C231 95.6(5) .
C234 Co6 C231 131.4(5) .
C232 Co6 C231 48.8(5) .
C233 Co6 B97 127.9(6) .
C234 Co6 B97 90.1(6) .
C232 Co6 B97 51.5(5) .
C231 Co6 B97 88.4(5) .
C233 Co6 B108 50.9(6) .
C234 Co6 B108 89.2(6) .
C232 Co6 B108 127.4(5) .
C231 Co6 B108 91.2(5) .
B97 Co6 B108 178.7(6) .
C233 Co6 B98 174.5(5) .
C234 Co6 B98 126.2(5) .
C232 Co6 B98 89.5(6) .
C231 Co6 B98 89.8(5) .
B97 Co6 B98 52.9(6) .
B108 Co6 B98 128.3(7) .
C233 Co6 B99 128.8(5) .
C234 Co6 B99 176.2(6) .
C232 Co6 B99 88.5(6) .
C231 Co6 B99 50.9(6) .
B97 Co6 B99 92.9(6) .
B108 Co6 B99 87.8(6) .
B98 Co6 B99 54.7(6) .
C233 Co6 B106 89.2(5) .
C234 Co6 B106 52.2(6) .
C232 Co6 B106 130.6(6) .
C231 Co6 B106 175.2(5) .
B97 Co6 B106 88.4(6) .
B108 Co6 B106 92.1(6) .
B98 Co6 B106 85.4(6) .
B99 Co6 B106 125.7(6) .
C233 Co6 B107 89.4(6) .
C234 Co6 B107 90.3(6) .
C232 Co6 B107 174.6(6) .
C231 Co6 B107 127.3(6) .
B97 Co6 B107 127.8(6) .
B108 Co6 B107 53.3(6) .
B98 Co6 B107 86.6(6) .
B99 Co6 B107 86.1(6) .
B106 Co6 B107 52.9(6) .
C235 Co7 C238 128.0(5) .
C235 Co7 C236 49.3(5) .
C238 Co7 C236 92.9(5) .
C235 Co7 B115 53.6(6) .
C238 Co7 B115 176.9(7) .
C236 Co7 B115 89.9(6) .
C235 Co7 C237 93.6(5) .
C238 Co7 C237 49.1(6) .
C236 Co7 C237 94.3(5) .
B115 Co7 C237 129.5(6) .
C235 Co7 B124 175.6(7) .
C238 Co7 B124 52.1(6) .
C236 Co7 B124 127.1(6) .
B115 Co7 B124 126.6(7) .
C237 Co7 B124 89.0(6) .
C235 Co7 B117 89.3(6) .
C238 Co7 B117 89.3(7) .
C236 Co7 B117 50.8(5) .
B115 Co7 B117 93.4(7) .
C237 Co7 B117 127.1(6) .
B124 Co7 B117 86.3(7) .
C235 Co7 B116 91.0(6) .
C238 Co7 B116 127.3(6) .
C236 Co7 B116 88.7(6) .
B115 Co7 B116 53.9(7) .
C237 Co7 B116 175.3(6) .
B124 Co7 B116 86.3(7) .
B117 Co7 B116 52.9(7) .
C235 Co7 B125 130.1(6) .
C238 Co7 B125 89.5(6) .
C236 Co7 B125 176.9(5) .
B115 Co7 B125 87.7(7) .
C237 Co7 B125 88.7(6) .
B124 Co7 B125 53.4(7) .
B117 Co7 B125 127.4(6) .
B116 Co7 B125 88.3(6) .
C235 Co7 B126 92.5(6) .
C238 Co7 B126 87.4(7) .
C236 Co7 B126 129.0(5) .
B115 Co7 B126 90.0(7) .
C237 Co7 B126 50.0(6) .
B124 Co7 B126 91.9(7) .
B117 Co7 B126 176.7(7) .
B116 Co7 B126 129.8(7) .
B125 Co7 B126 53.0(6) .
C241 Co8 C240 127.9(5) .
C241 Co8 C242 49.3(5) .
C240 Co8 C242 92.8(5) .
C241 Co8 C239 92.9(5) .
C240 Co8 C239 49.7(5) .
C242 Co8 C239 93.8(5) .
C241 Co8 B144 52.7(6) .
C240 Co8 B144 176.5(7) .
C242 Co8 B144 89.7(6) .
C239 Co8 B144 127.7(6) .
C241 Co8 B133 176.6(7) .
C240 Co8 B133 52.2(5) .
C242 Co8 B133 127.9(6) .
C239 Co8 B133 89.2(6) .
B144 Co8 B133 127.5(6) .
C241 Co8 B135 91.2(7) .
C240 Co8 B135 88.5(6) .
C242 Co8 B135 128.1(6) .
C239 Co8 B135 50.3(6) .
B144 Co8 B135 88.1(7) .
B133 Co8 B135 92.2(7) .
C241 Co8 B142 90.3(6) .
C240 Co8 B142 89.1(6) .
C242 Co8 B142 52.0(6) .
C239 Co8 B142 127.7(6) .
B144 Co8 B142 94.3(7) .
B133 Co8 B142 86.3(7) .
B135 Co8 B142 177.6(7) .
C241 Co8 B143 91.4(6) .
C240 Co8 B143 128.6(6) .
C242 Co8 B143 91.1(6) .
C239 Co8 B143 174.9(6) .
B144 Co8 B143 53.7(7) .
B133 Co8 B143 86.6(6) .
B135 Co8 B143 126.9(7) .
B142 Co8 B143 55.0(6) .
C241 Co8 B134 128.7(6) .
C240 Co8 B134 90.9(6) .
C242 Co8 B134 176.1(6) .
C239 Co8 B134 89.6(5) .
B144 Co8 B134 86.7(7) .
B133 Co8 B134 53.9(7) .
B135 Co8 B134 53.3(6) .
B142 Co8 B134 126.7(6) .
B143 Co8 B134 85.6(6) .
C245 Co9 C243 96.3(5) .
C245 Co9 C244 94.0(5) .
C243 Co9 C244 49.6(4) .
C245 Co9 C246 49.1(4) .
C243 Co9 C246 132.3(5) .
C244 Co9 C246 95.2(4) .
C245 Co9 B162 52.1(5) .
C243 Co9 B162 91.0(5) .
C244 Co9 B162 127.6(6) .
C246 Co9 B162 89.1(5) .
C245 Co9 B153 126.0(5) .
C243 Co9 B153 88.3(5) .
C244 Co9 B153 50.7(5) .
C246 Co9 B153 89.9(5) .
B162 Co9 B153 177.9(6) .
C245 Co9 B151 130.6(5) .
C243 Co9 B151 51.2(5) .
C244 Co9 B151 89.3(5) .
C246 Co9 B151 175.5(5) .
B162 Co9 B151 88.1(5) .
B153 Co9 B151 93.1(5) .
C245 Co9 B161 89.7(5) .
C243 Co9 B161 126.2(5) .
C244 Co9 B161 174.7(5) .
C246 Co9 B161 90.1(5) .
B162 Co9 B161 52.6(6) .
B153 Co9 B161 129.2(6) .
B151 Co9 B161 85.4(5) .
C245 Co9 B152 173.7(6) .
C243 Co9 B152 90.0(6) .
C244 Co9 B152 90.4(5) .
C246 Co9 B152 126.1(5) .
B162 Co9 B152 127.6(6) .
B153 Co9 B152 54.4(5) .
B151 Co9 B152 53.9(5) .
B161 Co9 B152 86.2(6) .
C245 Co9 B160 89.4(6) .
C243 Co9 B160 174.3(5) .
C244 Co9 B160 129.9(5) .
C246 Co9 B160 52.1(6) .
B162 Co9 B160 92.7(6) .
B153 Co9 B160 88.1(6) .
B151 Co9 B160 124.6(6) .
B161 Co9 B160 53.9(5) .
B152 Co9 B160 84.3(6) .
C248 Co10 C249 93.7(5) .
C248 Co10 C247 49.4(4) .
C249 Co10 C247 94.4(5) .
C248 Co10 C250 94.4(5) .
C249 Co10 C250 48.3(5) .
C247 Co10 C250 129.7(5) .
C248 Co10 B178 129.9(5) .
C249 Co10 B178 88.8(6) .
C247 Co10 B178 176.8(6) .
C250 Co10 B178 52.5(6) .
C248 Co10 B169 89.6(5) .
C249 Co10 B169 129.1(6) .
C247 Co10 B169 52.0(6) .
C250 Co10 B169 175.3(5) .
B178 Co10 B169 125.9(6) .
C248 Co10 B180 127.1(6) .
C249 Co10 B180 51.6(5) .
C247 Co10 B180 90.0(5) .
C250 Co10 B180 88.4(5) .
B178 Co10 B180 92.4(6) .
B169 Co10 B180 87.2(5) .
C248 Co10 B171 50.4(6) .
C249 Co10 B171 126.3(5) .
C247 Co10 B171 88.5(6) .
C250 Co10 B171 90.8(5) .
B178 Co10 B171 89.1(6) .
B169 Co10 B171 93.7(6) .
B180 Co10 B171 177.3(6) .
C248 Co10 B179 175.3(5) .
C249 Co10 B179 89.2(6) .
C247 Co10 B179 126.7(5) .
C250 Co10 B179 90.3(5) .
B178 Co10 B179 53.8(5) .
B169 Co10 B179 85.8(6) .
B180 Co10 B179 52.6(6) .
B171 Co10 B179 129.9(6) .
C248 Co10 B170 89.6(6) .
C249 Co10 B170 174.9(6) .
C247 Co10 B170 90.8(6) .
C250 Co10 B170 127.5(6) .
B178 Co10 B170 86.0(7) .
B169 Co10 B170 54.8(6) .
B180 Co10 B170 128.6(6) .
B171 Co10 B170 53.7(6) .
B179 Co10 B170 87.8(6) .
C252 Co11 C251 49.3(5) .
C252 Co11 B187 50.3(5) .
C251 Co11 B187 87.4(6) .
C252 Co11 C253 93.2(5) .
C251 Co11 C253 93.9(5) .
B187 Co11 C253 127.5(6) .
C252 Co11 C254 94.5(5) .
C251 Co11 C254 129.8(5) .
B187 Co11 C254 92.4(6) .
C253 Co11 C254 48.7(5) .
C252 Co11 B197 175.3(6) .
C251 Co11 B197 127.6(6) .
B187 Co11 B197 128.6(6) .
C253 Co11 B197 90.6(5) .
C254 Co11 B197 90.1(6) .
C252 Co11 B198 126.7(6) .
C251 Co11 B198 89.3(6) .
B187 Co11 B198 176.7(7) .
C253 Co11 B198 52.2(6) .
C254 Co11 B198 89.3(6) .
B197 Co11 B198 54.3(6) .
C252 Co11 B196 129.4(6) .
C251 Co11 B196 176.9(6) .
B187 Co11 B196 89.9(6) .
C253 Co11 B196 89.0(5) .
C254 Co11 B196 51.8(5) .
B197 Co11 B196 53.4(6) .
B198 Co11 B196 93.4(7) .
C252 Co11 B188 89.4(5) .
C251 Co11 B188 89.6(6) .
B187 Co11 B188 53.0(6) .
C253 Co11 B188 176.5(5) .
C254 Co11 B188 128.7(6) .
B197 Co11 B188 87.0(6) .
B198 Co11 B188 127.6(6) .
B196 Co11 B188 87.5(6) .
C252 Co11 B189 89.4(5) .
C251 Co11 B189 52.3(5) .
B187 Co11 B189 91.4(6) .
C253 Co11 B189 129.5(5) .
C254 Co11 B189 175.8(5) .
B197 Co11 B189 86.1(6) .
B198 Co11 B189 87.1(6) .
B196 Co11 B189 126.3(5) .
B188 Co11 B189 52.9(6) .
C255 Co12 C257 131.1(5) .
C255 Co12 C256 49.4(5) .
C257 Co12 C256 94.4(5) .
C255 Co12 C258 95.0(4) .
C257 Co12 C258 50.0(5) .
C256 Co12 C258 94.2(5) .
C255 Co12 B207 51.6(5) .
C257 Co12 B207 175.9(6) .
C256 Co12 B207 89.6(6) .
C258 Co12 B207 128.9(5) .
C255 Co12 B216 174.8(5) .
C257 Co12 B216 52.1(5) .
C256 Co12 B216 128.9(5) .
C258 Co12 B216 90.0(5) .
B207 Co12 B216 125.5(6) .
C255 Co12 B205 89.0(5) .
C257 Co12 B205 89.6(6) .
C256 Co12 B205 51.4(5) .
C258 Co12 B205 127.3(6) .
B207 Co12 B205 93.6(6) .
B216 Co12 B205 86.8(5) .
C255 Co12 B214 90.3(5) .
C257 Co12 B214 89.3(6) .
C256 Co12 B214 126.8(5) .
C258 Co12 B214 50.7(5) .
B207 Co12 B214 87.5(6) .
B216 Co12 B214 94.0(6) .
B205 Co12 B214 177.8(6) .
C255 Co12 B206 89.9(5) .
C257 Co12 B206 126.8(5) .
C256 Co12 B206 90.1(5) .
C258 Co12 B206 174.8(5) .
B207 Co12 B206 54.0(6) .
B216 Co12 B206 85.0(5) .
B205 Co12 B206 54.0(6) .
B214 Co12 B206 128.1(6) .
C255 Co12 B215 126.8(5) .
C257 Co12 B215 90.4(6) .
C256 Co12 B215 175.1(5) .
C258 Co12 B215 89.2(5) .
B207 Co12 B215 85.6(6) .
B216 Co12 B215 54.5(6) .
B205 Co12 B215 128.4(5) .
B214 Co12 B215 53.5(5) .
B206 Co12 B215 86.7(6) .
C260 O20 H20A 109.5 .
C262 O21 H21B 109.5 .
C264 O22 H22A 109.5 .
C266 O23 H23A 109.5 .
C268 O24 H24A 109.5 .
C270 O25 H25A 109.5 .
C272 O26 H26A 109.5 .
C275 O28 H28 109.5 .
C274 O274 H27F 109.5 .
C1 N1 C5 123.6(13) .
C6 N2 C10 122.0(12) .
C16 N3 C20 132.0(13) .
C30 N6 C26 120.6(11) .
C30 N6 H6A 119.7 .
C26 N6 H6A 119.7 .
C31 N7 C35 112.1(14) .
C36 N8 C40 112.3(12) .
C46 N10 C50 111.4(11) .
C46 N10 Gd2 123.2(8) .
C50 N10 Gd2 125.4(8) .
C55 N11 C51 109.3(12) .
C55 N11 Gd2 121.4(8) .
C51 N11 Gd2 125.5(9) .
C56 N12 C60 117.4(13) .
C56 N12 H12 121.3 .
C60 N12 H12 121.3 .
C61 N13 C65 109.7(13) .
C66 N14 C70 125.3(13) .
C71 N15 C75 122.0(11) .
C80 N16 C76 120.6(11) .
C80 N16 Gd1 116.8(9) .
C76 N16 Gd1 122.5(9) .
C81 N17 C85 122.5(11) .
C90 N18 C86 124.6(11) .
C95 N19 C91 123.9(10) .
C96 N20 C100 121.2(10) .
C101 N21 C105 122.2(11) .
C120 N22 C116 122.6(12) .
C125 N23 C121 122.2(10) .
C110 N24 C106 122.7(11) .
C115 N25 C111 122.0(10) .
C126 N26 C130 108.0(15) .
C141 N27 C145 113.1(15) .
C146 N28 C150 111.1(12) .
C131 N29 C135 111.0(13) .
C136 N30 C140 118.3(11) .
C136 N30 H30A 120.9 .
C140 N30 H30A 120.9 .
C155 N31 C151 115.5(11) .
C156 N32 C160 109.5(10) .
C156 N32 Gd3 122.7(7) .
C160 N32 Gd3 127.9(8) .
C161 N33 C165 107.0(12) .
C161 N33 Gd3 123.8(9) .
C165 N33 Gd3 127.5(8) .
C166 N34 C170 115.3(14) .
C166 N34 H34 122.3 .
C170 N34 H34 122.3 .
C175 N35 C171 120.9(11) .
C180 N36 C176 122.8(10) .
C185 N37 C181 122.5(10) .
C190 N38 C186 121.1(10) .
C195 N39 C191 121.9(11) .
C200 N40 C196 122.0(10) .
C201 N41 C205 122.3(11) .
C206 N42 C210 121.8(11) .
C2 C1 N1 122.5(16) .
C2 C1 H300 118.7 .
N1 C1 H300 118.7 .
C1 C2 C3 116.7(16) .
C1 C2 H291 121.6 .
C3 C2 H291 121.6 .
C8 C3 C2 119.6(15) .
C8 C3 C4 120.5(14) .
C2 C3 C4 119.9(13) .
C5 C4 C3 121.9(15) .
C5 C4 H289 119.1 .
C3 C4 H289 119.1 .
C4 C5 N1 115.3(16) .
C4 C5 H328 122.4 .
N1 C5 H328 122.4 .
C7 C6 N2 120.0(16) .
C7 C6 H292 120.0 .
N2 C6 H292 120.0 .
C6 C7 C8 118.2(15) .
C6 C7 H290 120.9 .
C8 C7 H290 120.9 .
C9 C8 C3 119.4(14) .
C9 C8 C7 122.0(13) .
C3 C8 C7 118.6(14) .
C10 C9 C8 116.3(15) .
C10 C9 H123 121.9 .
C8 C9 H123 121.9 .
C9 C10 N2 121.4(14) .
C9 C10 H118 119.3 .
N2 C10 H118 119.3 .
C11 N4 C15 120.0 .
N4 C11 C12 120.0 .
N4 C11 H11 120.0 .
C12 C11 H11 120.0 .
C13 C12 C11 120.0 .
C13 C12 H398 120.0 .
C11 C12 H398 120.0 .
C18 C13 C14 119.3(9) .
C18 C13 C12 120.6(9) .
C14 C13 C12 120.0 .
C13 C14 C15 120.0 .
C13 C14 H14 120.0 .
C15 C14 H14 120.0 .
C14 C15 N4 120.0 .
C14 C15 H384 120.0 .
N4 C15 H384 120.0 .
N3 C16 C17 114.0(13) .
N3 C16 H269 123.0 .
C17 C16 H269 123.0 .
C18 C17 C16 114.0(15) .
C18 C17 H270 123.0 .
C16 C17 H270 123.0 .
C13 C18 C19 115.2(14) .
C13 C18 C17 116.4(14) .
C19 C18 C17 128.4(14) .
C20 C19 C18 116.8(16) .
C20 C19 H380 121.6 .
C18 C19 H380 121.6 .
C19 C20 N3 114.8(16) .
C19 C20 H381 122.6 .
N3 C20 H381 122.6 .
C21 N5 C25 120.0 .
C22 C21 N5 120.0 .
C22 C21 H21 120.0 .
N5 C21 H21 120.0 .
C21 C22 C23 120.0 .
C21 C22 H22 120.0 .
C23 C22 H22 120.0 .
C24 C23 C22 120.0 .
C24 C23 C28 120.8(5) .
C22 C23 C28 119.2(5) .
C23 C24 C25 120.0 .
C23 C24 H24 120.0 .
C25 C24 H24 120.0 .
C24 C25 N5 120.0 .
C24 C25 H25 120.0 .
N5 C25 H25 120.0 .
N6 C26 C27 120.0(10) .
N6 C26 H383 120.0 .
C27 C26 H383 120.0 .
C28 C27 C26 121.3(12) .
C28 C27 H382 119.3 .
C26 C27 H382 119.3 .
C29 C28 C27 116.7(12) .
C29 C28 C23 122.4(10) .
C27 C28 C23 120.8(10) .
C28 C29 C30 120.2(12) .
C28 C29 H385 119.9 .
C30 C29 H385 119.9 .
N6 C30 C29 121.1(12) .
N6 C30 H386 119.5 .
C29 C30 H386 119.5 .
N7 C31 C32 121.8(15) .
N7 C31 H351 119.1 .
C32 C31 H351 119.1 .
C33 C32 C31 125.4(14) .
C33 C32 H389 117.3 .
C31 C32 H389 117.3 .
C34 C33 C32 114.3(14) .
C34 C33 C38 120.4(12) .
C32 C33 C38 125.3(11) .
C33 C34 C35 118.3(16) .
C33 C34 H354 120.8 .
C35 C34 H354 120.8 .
N7 C35 C34 127.9(16) .
N7 C35 H353 116.0 .
C34 C35 H353 116.0 .
N8 C36 C37 121.9(12) .
N8 C36 H388 119.1 .
C37 C36 H388 119.1 .
C38 C37 C36 124.0(12) .
C38 C37 H346 118.0 .
C36 C37 H346 118.0 .
C39 C38 C37 115.9(12) .
C39 C38 C33 119.4(10) .
C37 C38 C33 124.8(10) .
C38 C39 C40 117.1(11) .
C38 C39 H347 121.4 .
C40 C39 H347 121.4 .
N8 C40 C39 128.8(11) .
N8 C40 H348 115.6 .
C39 C40 H348 115.6 .
C41 N9 C45 120.0 .
C42 C41 N9 120.0 .
C42 C41 H41 120.0 .
N9 C41 H41 120.0 .
C41 C42 C43 120.0 .
C41 C42 H42 120.0 .
C43 C42 H42 120.0 .
C44 C43 C42 120.0 .
C44 C43 C48 118.8(7) .
C42 C43 C48 121.2(7) .
C45 C44 C43 120.0 .
C45 C44 H44 120.0 .
C43 C44 H44 120.0 .
C44 C45 N9 120.0 .
C44 C45 H45 120.0 .
N9 C45 H45 120.0 .
N10 C46 C47 124.8(11) .
N10 C46 H46 117.6 .
C47 C46 H46 117.6 .
C48 C47 C46 125.0(11) .
C48 C47 H47 117.5 .
C46 C47 H47 117.5 .
C49 C48 C47 110.9(11) .
C49 C48 C43 122.9(10) .
C47 C48 C43 126.2(10) .
C48 C49 C50 121.2(11) .
C48 C49 H49 119.4 .
C50 C49 H49 119.4 .
N10 C50 C49 126.7(12) .
N10 C50 H50 116.7 .
C49 C50 H50 116.7 .
N11 C51 C52 127.6(12) .
N11 C51 H51 116.2 .
C52 C51 H51 116.2 .
C53 C52 C51 121.7(11) .
C53 C52 H52 119.2 .
C51 C52 H52 119.2 .
C54 C53 C52 111.5(13) .
C54 C53 C58 126.0(11) .
C52 C53 C58 122.4(11) .
C53 C54 C55 123.5(12) .
C53 C54 H54 118.2 .
C55 C54 H54 118.2 .
N11 C55 C54 126.2(12) .
N11 C55 H55 116.9 .
C54 C55 H55 116.9 .
N12 C56 C57 123.5(13) .
N12 C56 H265 118.2 .
C57 C56 H265 118.2 .
C58 C57 C56 119.1(14) .
C58 C57 H266 120.4 .
C56 C57 H266 120.4 .
C59 C58 C57 115.6(13) .
C59 C58 C53 124.5(11) .
C57 C58 C53 119.8(12) .
C58 C59 C60 119.8(12) .
C58 C59 H267 120.1 .
C60 C59 H267 120.1 .
N12 C60 C59 124.4(13) .
N12 C60 H264 117.8 .
C59 C60 H264 117.8 .
N13 C61 C62 125.6(14) .
N13 C61 H262 117.2 .
C62 C61 H262 117.2 .
C63 C62 C61 124.2(13) .
C63 C62 H260 117.9 .
C61 C62 H260 117.9 .
C64 C63 C62 111.1(13) .
C64 C63 C63 123.4(13) 2_655
C62 C63 C63 125.4(13) 2_655
C63 C64 C65 121.0(12) .
C63 C64 H263 119.5 .
C65 C64 H263 119.5 .
N13 C65 C64 128.1(13) .
N13 C65 H261 116.0 .
C64 C65 H261 116.0 .
N14 C66 C67 121.0(16) .
N14 C66 H259 119.5 .
C67 C66 H259 119.5 .
C66 C67 C68 115.1(14) .
C66 C67 H360 122.4 .
C68 C67 H360 122.4 .
C69 C68 C73 121.2(13) .
C69 C68 C67 121.5(12) .
C73 C68 C67 117.3(13) .
C70 C69 C68 119.5(15) .
C70 C69 H362 120.3 .
C68 C69 H362 120.3 .
C69 C70 N14 117.4(15) .
C69 C70 H363 121.3 .
N14 C70 H363 121.3 .
C72 C71 N15 122.3(14) .
C72 C71 H359 118.9 .
N15 C71 H359 118.9 .
C71 C72 C73 115.7(13) .
C71 C72 H361 122.1 .
C73 C72 H361 122.1 .
C68 C73 C74 121.1(13) .
C68 C73 C72 117.2(12) .
C74 C73 C72 121.7(11) .
C75 C74 C73 117.4(15) .
C75 C74 H74 121.3 .
C73 C74 H74 121.3 .
C74 C75 N15 120.8(15) .
C74 C75 H75 119.6 .
N15 C75 H75 119.6 .
C77 C76 N16 122.4(14) .
C77 C76 H76 118.8 .
N16 C76 H76 118.8 .
C76 C77 C78 115.4(13) .
C76 C77 H77 122.3 .
C78 C77 H77 122.3 .
C83 C78 C77 119.5(12) .
C83 C78 C79 117.5(12) .
C77 C78 C79 123.0(11) .
C80 C79 C78 116.7(13) .
C80 C79 H79 121.6 .
C78 C79 H79 121.6 .
C79 C80 N16 121.8(14) .
C79 C80 H80 119.1 .
N16 C80 H80 119.1 .
C82 C81 N17 121.1(14) .
C82 C81 H81 119.5 .
N17 C81 H81 119.5 .
C81 C82 C83 118.3(14) .
C81 C82 H82 120.8 .
C83 C82 H82 120.8 .
C78 C83 C82 120.5(13) .
C78 C83 C84 119.7(13) .
C82 C83 C84 119.8(11) .
C85 C84 C83 119.6(14) .
C85 C84 H84 120.2 .
C83 C84 H84 120.2 .
C84 C85 N17 118.5(14) .
C84 C85 H85 120.8 .
N17 C85 H85 120.8 .
C87 C86 N18 117.0(13) .
C87 C86 H274 121.5 .
N18 C86 H274 121.5 .
C86 C87 C88 119.9(13) .
C86 C87 H272 120.1 .
C88 C87 H272 120.1 .
C87 C88 C93 119.8(12) .
C87 C88 C89 122.0(11) .
C93 C88 C89 118.2(12) .
C90 C89 C88 115.8(13) .
C90 C89 H89 122.1 .
C88 C89 H89 122.1 .
C89 C90 N18 120.6(13) .
C89 C90 H273 119.7 .
N18 C90 H273 119.7 .
C92 C91 N19 119.1(12) .
C92 C91 H287 120.5 .
N19 C91 H287 120.5 .
C91 C92 C93 117.2(12) .
C91 C92 H285 121.4 .
C93 C92 H285 121.4 .
C92 C93 C88 119.5(11) .
C92 C93 C94 123.6(10) .
C88 C93 C94 116.7(11) .
C95 C94 C93 114.1(12) .
C95 C94 H286 123.0 .
C93 C94 H286 123.0 .
C94 C95 N19 122.1(13) .
C94 C95 H288 119.0 .
N19 C95 H288 119.0 .
C97 C96 N20 121.4(13) .
C97 C96 H276 119.3 .
N20 C96 H276 119.3 .
C96 C97 C98 115.2(12) .
C96 C97 H277 122.4 .
C98 C97 H277 122.4 .
C99 C98 C103 117.4(12) .
C99 C98 C97 124.0(10) .
C103 C98 C97 118.6(11) .
C100 C99 C98 115.3(14) .
C100 C99 H275 122.3 .
C98 C99 H275 122.3 .
C99 C100 N20 122.9(14) .
C99 C100 H282 118.6 .
N20 C100 H282 118.6 .
C102 C101 N21 121.1(14) .
C102 C101 H279 119.4 .
N21 C101 H279 119.4 .
C101 C102 C103 116.2(13) .
C101 C102 H280 121.9 .
C103 C102 H280 121.9 .
C102 C103 C104 123.5(10) .
C102 C103 C98 119.0(11) .
C104 C103 C98 117.5(12) .
C105 C104 C103 115.6(14) .
C105 C104 H281 122.2 .
C103 C104 H281 122.2 .
C104 C105 N21 121.3(14) .
C104 C105 H278 119.3 .
N21 C105 H278 119.3 .
C107 C106 N24 120.7(13) .
C107 C106 H284 119.7 .
N24 C106 H284 119.7 .
C106 C107 C108 116.5(12) .
C106 C107 H283 121.8 .
C108 C107 H283 121.8 .
C113 C108 C107 118.0(11) .
C113 C108 C109 119.5(11) .
C107 C108 C109 122.5(10) .
C110 C109 C108 116.1(12) .
C110 C109 H109 122.0 .
C108 C109 H109 122.0 .
C109 C110 N24 121.5(13) .
C109 C110 H309 119.2 .
N24 C110 H309 119.2 .
C112 C111 N25 122.0(13) .
C112 C111 H308 119.0 .
N25 C111 H308 119.0 .
C111 C112 C113 116.6(12) .
C111 C112 H294 121.7 .
C113 C112 H294 121.7 .
C108 C113 C112 118.2(11) .
C108 C113 C114 119.7(11) .
C112 C113 C114 122.1(10) .
C115 C114 C113 116.8(12) .
C115 C114 H114 121.6 .
C113 C114 H114 121.6 .
C114 C115 N25 120.5(13) .
C114 C115 H293 119.8 .
N25 C115 H293 119.8 .
C117 C116 N22 120.5(14) .
C117 C116 H345 119.8 .
N22 C116 H345 119.8 .
C116 C117 C118 117.7(13) .
C116 C117 H342 121.1 .
C118 C117 H342 121.1 .
C123 C118 C117 120.1(12) .
C123 C118 C119 119.0(12) .
C117 C118 C119 120.8(11) .
C120 C119 C118 117.7(14) .
C120 C119 H344 121.1 .
C118 C119 H344 121.1 .
C119 C120 N22 120.7(15) .
C119 C120 H120 119.6 .
N22 C120 H120 119.6 .
C122 C121 N23 120.0(13) .
C122 C121 H311 120.0 .
N23 C121 H311 120.0 .
C121 C122 C123 117.4(13) .
C121 C122 H122 121.3 .
C123 C122 H122 121.3 .
C118 C123 C122 118.1(12) .
C118 C123 C124 119.5(11) .
C122 C123 C124 122.5(10) .
C125 C124 C123 117.1(12) .
C125 C124 H310 121.4 .
C123 C124 H310 121.4 .
C124 C125 N23 120.8(12) .
C124 C125 H343 119.6 .
N23 C125 H343 119.6 .
N26 C126 C127 126.8(16) .
N26 C126 C130 36.8(9) .
C127 C126 C130 90.1(12) .
N26 C126 H126 116.6 .
C127 C126 H126 116.6 .
C130 C126 H126 153.2 .
C128 C127 C126 125.0(14) .
C128 C127 H377 117.5 .
C126 C127 H377 117.5 .
C129 C128 C127 109.9(14) .
C129 C128 C128 124.4(15) 2_765
C127 C128 C128 125.7(14) 2_765
C128 C129 C130 121.8(15) .
C128 C129 H391 119.1 .
C130 C129 H391 119.1 .
N26 C130 C129 128.3(15) .
N26 C130 C126 35.2(8) .
C129 C130 C126 93.2(11) .
N26 C130 H390 115.9 .
C129 C130 H390 115.9 .
C126 C130 H390 150.9 .
N29 C131 C132 126.4(13) .
N29 C131 H131 116.8 .
C132 C131 H131 116.8 .
C133 C132 C131 121.0(12) .
C133 C132 H327 119.5 .
C131 C132 H327 119.5 .
C134 C133 C132 113.7(13) .
C134 C133 C138 125.0(11) .
C132 C133 C138 121.4(11) .
C133 C134 C135 122.0(12) .
C133 C134 H324 119.0 .
C135 C134 H324 119.0 .
N29 C135 C134 126.0(13) .
N29 C135 H325 117.0 .
C134 C135 H325 117.0 .
N30 C136 C137 120.9(10) .
N30 C136 H214 119.6 .
C137 C136 H214 119.6 .
C136 C137 C138 121.7(11) .
C136 C137 H322 119.2 .
C138 C137 H322 119.2 .
C139 C138 C137 116.4(12) .
C139 C138 C133 121.1(10) .
C137 C138 C133 122.5(11) .
C138 C139 C140 118.7(11) .
C138 C139 H323 120.7 .
C140 C139 H323 120.7 .
N30 C140 C139 124.1(12) .
N30 C140 H326 118.0 .
C139 C140 H326 118.0 .
N27 C141 C142 124.0(15) .
N27 C141 H374 118.0 .
C142 C141 H374 118.0 .
C143 C142 C141 122.4(14) .
C143 C142 H379 118.8 .
C141 C142 H379 118.8 .
C144 C143 C142 114.2(14) .
C144 C143 C148 120.7(12) .
C142 C143 C148 125.1(11) .
C143 C144 C145 118.9(14) .
C143 C144 H144 120.5 .
C145 C144 H144 120.5 .
N27 C145 C144 127.2(14) .
N27 C145 H299 116.4 .
C144 C145 H299 116.4 .
N28 C146 C147 125.0(13) .
N28 C146 H297 117.5 .
C147 C146 H297 117.5 .
C148 C147 C146 123.4(12) .
C148 C147 H296 118.3 .
C146 C147 H296 118.3 .
C149 C148 C147 113.2(13) .
C149 C148 C143 119.7(11) .
C147 C148 C143 127.1(11) .
C148 C149 C150 119.8(12) .
C148 C149 H298 120.1 .
C150 C149 H298 120.1 .
N28 C150 C149 127.3(12) .
N28 C150 H295 116.3 .
C149 C150 H295 116.3 .
N31 C151 C152 123.2(11) .
N31 C151 H151 118.4 .
C152 C151 H151 118.4 .
C153 C152 C151 119.8(12) .
C153 C152 H152 120.1 .
C151 C152 H152 120.1 .
C154 C153 C152 116.4(11) .
C154 C153 C158 121.3(10) .
C152 C153 C158 122.3(10) .
C153 C154 C155 120.3(12) .
C153 C154 H154 119.8 .
C155 C154 H154 119.8 .
N31 C155 C154 124.7(13) .
N31 C155 H155 117.6 .
C154 C155 H155 117.6 .
N32 C156 C157 126.2(10) .
N32 C156 H156 116.9 .
C157 C156 H156 116.9 .
C156 C157 C158 123.3(11) .
C156 C157 H157 118.3 .
C158 C157 H157 118.3 .
C159 C158 C157 112.5(11) .
C159 C158 C153 122.4(10) .
C157 C158 C153 124.9(10) .
C158 C159 C160 119.9(10) .
C158 C159 H159 120.0 .
C160 C159 H159 120.0 .
N32 C160 C159 128.5(11) .
N32 C160 H160 115.8 .
C159 C160 H160 115.8 .
N33 C161 C162 127.7(12) .
N33 C161 H161 116.2 .
C162 C161 H161 116.2 .
C163 C162 C161 123.2(11) .
C163 C162 H162 118.4 .
C161 C162 H162 118.4 .
C164 C163 C162 109.5(13) .
C164 C163 C168 125.9(12) .
C162 C163 C168 124.3(11) .
C163 C164 C165 124.0(13) .
C163 C164 H164 118.0 .
C165 C164 H164 118.0 .
N33 C165 C164 128.3(12) .
N33 C165 H165 115.8 .
C164 C165 H165 115.8 .
N34 C166 C167 123.1(16) .
N34 C166 H166 118.4 .
C167 C166 H166 118.4 .
C168 C167 C166 122.7(15) .
C168 C167 H167 118.6 .
C166 C167 H167 118.6 .
C167 C168 C169 111.9(13) .
C167 C168 C163 121.5(12) .
C169 C168 C163 126.6(11) .
C168 C169 C170 123.0(11) .
C168 C169 H169 118.5 .
C170 C169 H169 118.5 .
N34 C170 C169 123.3(13) .
N34 C170 H170 118.4 .
C169 C170 H170 118.4 .
C172 C171 N35 123.2(13) .
C172 C171 H306 118.4 .
N35 C171 H306 118.4 .
C171 C172 C173 116.2(13) .
C171 C172 H301 121.9 .
C173 C172 H301 121.9 .
C172 C173 C178 120.1(12) .
C172 C173 C174 122.1(11) .
C178 C173 C174 117.7(11) .
C175 C174 C173 116.4(13) .
C175 C174 H305 121.8 .
C173 C174 H305 121.8 .
C174 C175 N35 121.2(14) .
C174 C175 H175 119.4 .
N35 C175 H175 119.4 .
C177 C176 N36 120.9(12) .
C177 C176 H307 119.6 .
N36 C176 H307 119.6 .
C176 C177 C178 116.5(13) .
C176 C177 H302 121.7 .
C178 C177 H302 121.7 .
C177 C178 C173 118.6(11) .
C177 C178 C179 122.7(10) .
C173 C178 C179 118.8(11) .
C180 C179 C178 117.9(12) .
C180 C179 H303 121.1 .
C178 C179 H303 121.1 .
C179 C180 N36 119.1(12) .
C179 C180 H304 120.4 .
N36 C180 H304 120.4 .
C182 C181 N37 120.4(13) .
C182 C181 H339 119.8 .
N37 C181 H339 119.8 .
C181 C182 C183 116.5(13) .
C181 C182 H336 121.7 .
C183 C182 H336 121.7 .
C188 C183 C182 118.6(11) .
C188 C183 C184 118.2(12) .
C182 C183 C184 123.1(10) .
C185 C184 C183 115.3(13) .
C185 C184 H340 122.4 .
C183 C184 H340 122.4 .
C184 C185 N37 122.2(13) .
C184 C185 H338 118.9 .
N37 C185 H338 118.9 .
C187 C186 N38 121.2(12) .
C187 C186 H335 119.4 .
N38 C186 H335 119.4 .
C186 C187 C188 116.3(12) .
C186 C187 H187 121.8 .
C188 C187 H187 121.8 .
C187 C188 C183 118.0(11) .
C187 C188 C189 122.2(10) .
C183 C188 C189 119.7(11) .
C190 C189 C188 117.8(13) .
C190 C189 H341 121.1 .
C188 C189 H341 121.1 .
C189 C190 N38 121.2(13) .
C189 C190 H337 119.4 .
N38 C190 H337 119.4 .
C192 C191 N39 120.4(14) .
C192 C191 H334 119.8 .
N39 C191 H334 119.8 .
C191 C192 C193 118.5(14) .
C191 C192 H332 120.8 .
C193 C192 H332 120.8 .
C198 C193 C194 118.8(12) .
C198 C193 C192 120.6(12) .
C194 C193 C192 120.6(10) .
C195 C194 C193 116.8(13) .
C195 C194 H329 121.6 .
C193 C194 H329 121.6 .
C194 C195 N39 121.8(14) .
C194 C195 H331 119.1 .
N39 C195 H331 119.1 .
C197 C196 N40 119.1(13) .
C197 C196 H330 120.4 .
N40 C196 H330 120.4 .
C196 C197 C198 118.7(13) .
C196 C197 H333 120.7 .
C198 C197 H333 120.7 .
C197 C198 C193 120.4(12) .
C197 C198 C199 122.2(10) .
C193 C198 C199 117.4(12) .
C200 C199 C198 114.0(13) .
C200 C199 H313 123.0 .
C198 C199 H313 123.0 .
C199 C200 N40 123.9(13) .
C199 C200 H312 118.0 .
N40 C200 H312 118.0 .
C202 C201 N41 120.8(13) .
C202 C201 H315 119.6 .
N41 C201 H315 119.6 .
C201 C202 C203 116.1(12) .
C201 C202 H314 121.9 .
C203 C202 H314 121.9 .
C208 C203 C202 118.5(11) .
C208 C203 C204 118.9(12) .
C202 C203 C204 122.6(10) .
C205 C204 C203 117.2(14) .
C205 C204 H317 121.4 .
C203 C204 H317 121.4 .
C204 C205 N41 120.9(14) .
C204 C205 H318 119.6 .
N41 C205 H318 119.6 .
C207 C206 N42 122.2(14) .
C207 C206 H321 118.9 .
N42 C206 H321 118.9 .
C206 C207 C208 116.2(13) .
C206 C207 H319 121.9 .
C208 C207 H319 121.9 .
C203 C208 C207 118.6(12) .
C203 C208 C209 118.7(12) .
C207 C208 C209 122.8(11) .
C210 C209 C208 115.9(14) .
C210 C209 H320 122.1 .
C208 C209 H320 122.1 .
C209 C210 N42 121.1(14) .
C209 C210 H316 119.4 .
N42 C210 H316 119.4 .
B2 C211 B3 66.2(7) .
B2 C211 C212 112.2(8) .
B3 C211 C212 59.7(5) .
B2 C211 B9 61.4(7) .
B3 C211 B9 117.2(7) .
C212 C211 B9 112.9(7) .
B2 C211 Co1 121.5(6) .
B3 C211 Co1 120.9(7) .
C212 C211 Co1 65.2(5) .
B9 C211 Co1 67.0(5) .
B2 C211 H211 116.4 .
B3 C211 H211 115.1 .
C212 C211 H211 121.6 .
B9 C211 H211 117.6 .
Co1 C211 H211 110.5 .
B4 C212 B3 68.1(7) .
B4 C212 C211 113.6(8) .
B3 C212 C211 59.1(5) .
B4 C212 B7 60.8(6) .
B3 C212 B7 116.9(7) .
C211 C212 B7 111.8(8) .
B4 C212 Co1 121.3(6) .
B3 C212 Co1 120.4(7) .
C211 C212 Co1 65.3(5) .
B7 C212 Co1 66.2(4) .
B4 C212 H212 115.2 .
B3 C212 H212 114.8 .
C211 C212 H212 121.6 .
B7 C212 H212 118.8 .
Co1 C212 H212 111.1 .
C214 C213 B13 108.7(9) .
C214 C213 B14 56.7(6) .
B13 C213 B14 66.4(7) .
C214 C213 B16 108.3(9) .
B13 C213 B16 58.2(6) .
B14 C213 B16 112.2(7) .
C214 C213 Co1 64.5(6) .
B13 C213 Co1 115.2(7) .
B14 C213 Co1 115.9(8) .
B16 C213 Co1 63.9(4) .
C214 C213 H213 123.5 .
B13 C213 H213 119.0 .
B14 C213 H213 117.7 .
B16 C213 H213 121.6 .
Co1 C213 H213 114.4 .
B14 C214 C213 62.3(6) .
B14 C214 B15 66.2(8) .
C213 C214 B15 117.1(8) .
B14 C214 B18 114.1(7) .
C213 C214 B18 113.4(8) .
B15 C214 B18 60.3(6) .
B14 C214 Co1 122.5(8) .
C213 C214 Co1 66.5(6) .
B15 C214 Co1 121.1(6) .
B18 C214 Co1 65.4(5) .
B20 C215 B21 64.1(8) .
B20 C215 C216 112.5(9) .
B21 C215 C216 60.5(7) .
B20 C215 B25 61.8(8) .
B21 C215 B25 115.5(9) .
C216 C215 B25 113.9(9) .
B20 C215 Co2 123.5(8) .
B21 C215 Co2 123.3(8) .
C216 C215 Co2 67.2(7) .
B25 C215 Co2 67.6(6) .
B20 C215 H215 116.7 .
B21 C215 H215 116.0 .
C216 C215 H215 120.3 .
B25 C215 H215 117.9 .
Co2 C215 H215 107.9 .
B21 C216 B22 66.5(8) .
B21 C216 C215 58.9(7) .
B22 C216 C215 110.4(10) .
B21 C216 B27 113.0(8) .
B22 C216 B27 57.9(8) .
C215 C216 B27 109.4(10) .
B21 C216 Co2 118.7(9) .
B22 C216 Co2 119.3(8) .
C215 C216 Co2 63.7(7) .
B27 C216 Co2 67.7(6) .
B21 C216 H216 116.6 .
B22 C216 H216 117.9 .
C215 C216 H216 123.2 .
B27 C216 H216 120.6 .
Co2 C216 H216 111.4 .
B33 C217 B31 66.6(8) .
B33 C217 C218 59.4(7) .
B31 C217 C218 110.5(10) .
B33 C217 B35 115.2(9) .
B31 C217 B35 59.9(8) .
C218 C217 B35 109.1(11) .
B33 C217 Co2 119.2(8) .
B31 C217 Co2 117.2(9) .
C218 C217 Co2 64.4(7) .
B35 C217 Co2 64.1(5) .
B33 C217 H217 115.2 .
B31 C217 H217 117.9 .
C218 C217 H217 122.8 .
B35 C217 H217 120.5 .
Co2 C217 H217 113.3 .
B32 C218 B33 68.1(9) .
B32 C218 C217 116.0(10) .
B33 C218 C217 59.0(7) .
B32 C218 B34 62.8(9) .
B33 C218 B34 118.8(9) .
C217 C218 B34 115.5(11) .
B32 C218 Co2 123.4(10) .
B33 C218 Co2 120.0(8) .
C217 C218 Co2 65.6(7) .
B34 C218 Co2 66.9(6) .
B32 C218 H218 113.4 .
B33 C218 H218 115.3 .
C217 C218 H218 119.9 .
B34 C218 H218 116.3 .
Co2 C218 H218 110.8 .
B42 C219 B41 68.3(7) .
B42 C219 C220 59.5(5) .
B41 C219 C220 112.8(8) .
B42 C219 B43 116.4(7) .
B41 C219 B43 60.3(7) .
C220 C219 B43 109.9(9) .
B42 C219 Co3 120.6(7) .
B41 C219 Co3 119.6(7) .
C220 C219 Co3 65.1(6) .
B43 C219 Co3 64.8(5) .
B42 C219 H219 114.2 .
B41 C219 H219 115.9 .
C220 C219 H219 122.2 .
B43 C219 H219 120.3 .
Co3 C219 H219 112.0 .
B38 C220 B42 68.7(7) .
B38 C220 C219 112.9(8) .
B42 C220 C219 58.3(5) .
B38 C220 B45 61.4(7) .
B42 C220 B45 118.5(8) .
C219 C220 B45 112.2(8) .
B38 C220 Co3 120.5(7) .
B42 C220 Co3 119.5(6) .
C219 C220 Co3 65.0(5) .
B45 C220 Co3 65.7(4) .
B38 C220 H220 115.2 .
B42 C220 H220 114.5 .
C219 C220 H220 122.1 .
B45 C220 H220 117.8 .
Co3 C220 H220 112.1 .
B48 C221 B49 68.5(7) .
B48 C221 C222 113.2(9) .
B49 C221 C222 58.3(6) .
B48 C221 B54 61.7(6) .
B49 C221 B54 116.8(7) .
C222 C221 B54 110.2(9) .
B48 C221 Co3 120.0(7) .
B49 C221 Co3 118.8(8) .
C222 C221 Co3 64.9(6) .
B54 C221 Co3 64.1(4) .
B48 C221 H221 114.8 .
B49 C221 H221 115.1 .
C222 C221 H221 122.4 .
B54 C221 H221 119.6 .
Co3 C221 H221 112.9 .
B50 C222 B49 66.3(8) .
B50 C222 C221 112.8(8) .
B49 C222 C221 60.3(6) .
B50 C222 B52 61.0(7) .
B49 C222 B52 116.5(7) .
C221 C222 B52 112.2(8) .
B50 C222 Co3 120.1(7) .
B49 C222 Co3 122.2(7) .
C221 C222 Co3 66.6(6) .
B52 C222 Co3 65.0(4) .
B50 C222 H222 116.8 .
B49 C222 H222 114.5 .
C221 C222 H222 120.6 .
B52 C222 H222 119.2 .
Co3 C222 H222 110.8 .
B58 C223 B59 67.7(7) .
B58 C223 C224 114.4(7) .
B59 C223 C224 61.1(5) .
B58 C223 B61 60.4(7) .
B59 C223 B61 117.3(7) .
C224 C223 B61 112.2(8) .
B58 C223 Co4 120.7(7) .
B59 C223 Co4 121.8(6) .
C224 C223 Co4 64.8(5) .
B61 C223 Co4 66.1(4) .
B58 C223 H223 115.7 .
B59 C223 H223 113.6 .
C224 C223 H223 120.7 .
B61 C223 H223 119.0 .
Co4 C223 H223 111.2 .
B57 C224 B59 67.7(7) .
B57 C224 C223 110.9(7) .
B59 C224 C223 57.4(5) .
B57 C224 B63 61.1(7) .
B59 C224 B63 116.6(7) .
C223 C224 B63 110.4(8) .
B57 C224 Co4 119.8(7) .
B59 C224 Co4 118.8(6) .
C223 C224 Co4 65.3(5) .
B63 C224 Co4 65.2(4) .
B57 C224 H224 116.2 .
B59 C224 H224 115.7 .
C223 C224 H224 123.2 .
B63 C224 H224 119.0 .
Co4 C224 H224 112.1 .
B66 C225 C226 112.1(8) .
B66 C225 B67 67.5(7) .
C226 C225 B67 58.7(5) .
B66 C225 B72 61.6(6) .
C226 C225 B72 111.7(8) .
B67 C225 B72 117.7(7) .
B66 C225 Co4 120.4(7) .
C226 C225 Co4 65.8(6) .
B67 C225 Co4 120.5(7) .
B72 C225 Co4 65.2(4) .
B66 C225 H225 116.0 .
C226 C225 H225 122.1 .
B67 C225 H225 114.6 .
B72 C225 H225 118.4 .
Co4 C225 H225 111.5 .
B68 C226 B67 67.1(8) .
B68 C226 C225 114.2(7) .
B67 C226 C225 61.2(5) .
B68 C226 B70 61.1(7) .
B67 C226 B70 116.9(7) .
C225 C226 B70 111.6(7) .
B68 C226 Co4 121.4(6) .
B67 C226 Co4 122.1(6) .
C225 C226 Co4 65.0(5) .
B70 C226 Co4 65.9(5) .
B68 C226 H226 115.5 .
B67 C226 H226 113.9 .
C225 C226 H226 120.9 .
B70 C226 H226 119.3 .
Co4 C226 H226 110.8 .
B77 C227 B78 67.0(8) .
B77 C227 C228 59.3(6) .
B78 C227 C228 111.8(8) .
B77 C227 B79 116.5(7) .
B78 C227 B79 60.7(7) .
C228 C227 B79 111.2(8) .
B77 C227 Co5 120.7(7) .
B78 C227 Co5 119.7(6) .
C228 C227 Co5 65.6(6) .
B79 C227 Co5 65.3(5) .
B77 C227 H227 114.8 .
B78 C227 H227 116.7 .
C228 C227 H227 121.9 .
B79 C227 H227 119.3 .
Co5 C227 H227 111.5 .
B77 C228 B76 68.3(7) .
B77 C228 C227 59.7(6) .
B76 C228 C227 114.1(8) .
B77 C228 B81 117.1(7) .
B76 C228 B81 60.1(7) .
C227 C228 B81 112.5(8) .
B77 C228 Co5 120.5(8) .
B76 C228 Co5 120.5(6) .
C227 C228 Co5 65.0(6) .
B81 C228 Co5 66.4(5) .
B77 C228 H228 114.4 .
B76 C228 H228 115.6 .
C227 C228 H228 121.0 .
B81 C228 H228 118.7 .
Co5 C228 H228 111.4 .
B84 C229 B83 67.2(8) .
B84 C229 C230 113.0(8) .
B83 C229 C230 60.3(6) .
B84 C229 B90 60.6(7) .
B83 C229 B90 116.0(7) .
C230 C229 B90 110.2(8) .
B84 C229 Co5 120.0(7) .
B83 C229 Co5 120.1(6) .
C230 C229 Co5 64.1(5) .
B90 C229 Co5 65.4(4) .
B84 C229 H229 115.9 .
B83 C229 H229 114.7 .
C230 C229 H229 122.0 .
B90 C229 H229 119.8 .
Co5 C229 H229 112.2 .
B86 C230 B83 67.2(8) .
B86 C230 C229 113.2(9) .
B83 C230 C229 59.2(6) .
B86 C230 B88 61.2(8) .
B83 C230 B88 117.3(10) .
C229 C230 B88 113.4(9) .
B86 C230 Co5 121.0(9) .
B83 C230 Co5 121.5(9) .
C229 C230 Co5 66.7(6) .
B88 C230 Co5 66.0(6) .
B86 C230 H230 116.0 .
B83 C230 H230 114.8 .
C229 C230 H230 120.7 .
B88 C230 H230 118.1 .
Co5 C230 H230 110.5 .
B95 C231 B94 66.5(9) .
B95 C231 C232 113.4(10) .
B94 C231 C232 60.9(8) .
B95 C231 B99 60.8(8) .
B94 C231 B99 116.8(10) .
C232 C231 B99 112.6(9) .
B95 C231 Co6 120.5(8) .
B94 C231 Co6 121.7(9) .
C232 C231 Co6 65.3(6) .
B99 C231 Co6 66.0(6) .
B95 C231 H231 116.4 .
B94 C231 H231 114.3 .
C232 C231 H231 120.6 .
B99 C231 H231 118.7 .
Co6 C231 H231 111.0 .
B93 C232 C231 113.3(11) .
B93 C232 B94 67.7(8) .
C231 C232 B94 58.8(8) .
B93 C232 B97 61.6(8) .
C231 C232 B97 111.1(10) .
B94 C232 B97 116.5(10) .
B93 C232 Co6 120.8(9) .
C231 C232 Co6 65.9(6) .
B94 C232 Co6 120.4(10) .
B97 C232 Co6 64.7(6) .
B93 C232 H232 115.1 .
C231 C232 H232 121.7 .
B94 C232 H232 115.1 .
B97 C232 H232 119.4 .
Co6 C232 H232 111.5 .
B101 C233 B105 67.8(9) .
B101 C233 C234 113.8(9) .
B105 C233 C234 59.4(8) .
B101 C233 B108 62.1(8) .
B105 C233 B108 118.0(11) .
C234 C233 B108 112.4(10) .
B101 C233 Co6 122.5(10) .
B105 C233 Co6 120.9(9) .
C234 C233 Co6 65.3(6) .
B108 C233 Co6 66.3(6) .
B101 C233 H233 114.6 .
B105 C233 H233 114.5 .
C234 C233 H233 121.7 .
B108 C233 H233 117.9 .
Co6 C233 H233 110.7 .
B104 C234 B105 67.1(8) .
B104 C234 C233 111.6(10) .
B105 C234 C233 59.5(8) .
B104 C234 B106 59.8(8) .
B105 C234 B106 115.9(10) .
C233 C234 B106 110.6(11) .
B104 C234 Co6 120.1(10) .
B105 C234 Co6 120.5(9) .
C233 C234 Co6 64.7(6) .
B106 C234 Co6 66.5(6) .
B104 C234 H234 116.9 .
B105 C234 H234 114.8 .
C233 C234 H234 122.5 .
B106 C234 H234 119.5 .
Co6 C234 H234 111.1 .
B114 C235 C236 109.7(12) .
B114 C235 B110 67.4(10) .
C236 C235 B110 57.6(8) .
B114 C235 B115 59.5(9) .
C236 C235 B115 110.6(10) .
B110 C235 B115 116.1(11) .
B114 C235 Co7 117.4(10) .
C236 C235 Co7 66.6(6) .
B110 C235 Co7 120.0(10) .
B115 C235 Co7 64.4(7) .
B114 C235 H235 118.3 .
C236 C235 H235 122.6 .
B110 C235 H235 115.1 .
B115 C235 H235 119.8 .
Co7 C235 H235 112.1 .
B110 C236 C235 61.8(9) .
B110 C236 B111 67.5(9) .
C235 C236 B111 115.7(10) .
B110 C236 B117 117.4(10) .
C235 C236 B117 113.0(10) .
B111 C236 B117 61.0(8) .
B110 C236 Co7 121.5(10) .
C235 C236 Co7 64.1(6) .
B111 C236 Co7 121.9(8) .
B117 C236 Co7 66.8(6) .
B110 C236 H236 113.8 .
C235 C236 H236 120.1 .
B111 C236 H236 114.8 .
B117 C236 H236 118.3 .
Co7 C236 H236 111.2 .
B122 C237 B121 65.0(10) .
B122 C237 C238 60.6(9) .
B121 C237 C238 112.2(11) .
B122 C237 B126 115.1(11) .
B121 C237 B126 60.5(9) .
C238 C237 B126 112.2(11) .
B122 C237 Co7 120.7(10) .
B121 C237 Co7 121.6(10) .
C238 C237 Co7 64.5(6) .
B126 C237 Co7 67.8(7) .
B122 C237 H237 116.0 .
B121 C237 H237 116.9 .
C238 C237 H237 121.5 .
B126 C237 H237 118.5 .
Co7 C237 H237 110.2 .
B123 C238 B122 66.9(10) .
B123 C238 C237 111.6(13) .
B122 C238 C237 58.4(9) .
B123 C238 B124 61.4(10) .
B122 C238 B124 116.6(12) .
C237 C238 B124 111.5(13) .
B123 C238 Co7 120.2(11) .
B122 C238 Co7 120.5(11) .
C237 C238 Co7 66.4(7) .
B124 C238 Co7 65.0(7) .
B123 C238 H238 116.4 .
B122 C238 H238 115.4 .
C237 C238 H238 121.9 .
B124 C238 H238 119.0 .
Co7 C238 H238 111.2 .
B129 C239 B130 67.2(9) .
B129 C239 C240 60.6(8) .
B130 C239 C240 113.8(10) .
B129 C239 B135 116.7(11) .
B130 C239 B135 60.9(9) .
C240 C239 B135 111.8(10) .
B129 C239 Co8 120.7(9) .
B130 C239 Co8 121.3(9) .
C240 C239 Co8 64.3(5) .
B135 C239 Co8 66.6(7) .
B129 C239 H239 114.5 .
B130 C239 H239 115.5 .
C240 C239 H239 121.4 .
B135 C239 H239 118.7 .
Co8 C239 H239 111.2 .
B128 C240 B129 67.7(9) .
B128 C240 C239 111.9(11) .
B129 C240 C239 57.8(8) .
B128 C240 B133 60.5(8) .
B129 C240 B133 116.1(10) .
C239 C240 B133 111.4(10) .
B128 C240 Co8 120.5(9) .
B129 C240 Co8 119.8(10) .
C239 C240 Co8 66.0(6) .
B133 C240 Co8 66.0(6) .
B128 C240 H240 116.1 .
B129 C240 H240 115.7 .
C239 C240 H240 122.3 .
B133 C240 H240 119.1 .
Co8 C240 H240 111.0 .
B139 C241 C242 112.8(12) .
B139 C241 B138 67.1(10) .
C242 C241 B138 59.2(9) .
B139 C241 B144 60.6(9) .
C242 C241 B144 111.6(11) .
B138 C241 B144 116.0(11) .
B139 C241 Co8 119.9(10) .
C242 C241 Co8 66.1(7) .
B138 C241 Co8 120.8(11) .
B144 C241 Co8 65.1(7) .
B139 C241 H241 116.3 .
C242 C241 H241 121.2 .
B138 C241 H241 115.1 .
B144 C241 H241 119.5 .
Co8 C241 H241 111.3 .
B137 C242 B138 66.5(10) .
B137 C242 C241 113.8(11) .
B138 C242 C241 60.5(9) .
B137 C242 B142 62.0(9) .
B138 C242 B142 117.4(11) .
C241 C242 B142 112.9(10) .
B137 C242 Co8 121.3(9) .
B138 C242 Co8 120.6(11) .
C241 C242 Co8 64.6(7) .
B142 C242 Co8 66.1(7) .
B149 C243 B148 68.6(8) .
B149 C243 C244 60.7(7) .
B148 C243 C244 114.8(8) .
B149 C243 B151 117.7(10) .
B148 C243 B151 59.9(8) .
C244 C243 B151 112.7(9) .
B149 C243 Co9 122.3(8) .
B148 C243 Co9 120.7(9) .
C244 C243 Co9 65.6(5) .
B151 C243 Co9 66.3(6) .
B149 C243 H243 113.2 .
B148 C243 H243 115.5 .
C244 C243 H243 120.3 .
B151 C243 H243 119.1 .
Co9 C243 H243 110.8 .
B147 C244 B149 67.7(8) .
B147 C244 C243 111.2(9) .
B149 C244 C243 58.2(7) .
B147 C244 B153 61.3(8) .
B149 C244 B153 117.5(10) .
C243 C244 B153 110.8(9) .
B147 C244 Co9 119.9(9) .
B149 C244 Co9 119.3(8) .
C243 C244 Co9 64.8(5) .
B153 C244 Co9 65.3(6) .
B147 C244 H244 116.2 .
B149 C244 H244 115.0 .
C243 C244 H244 123.1 .
B153 C244 H244 118.5 .
Co9 C244 H244 112.2 .
B159 C245 C246 111.4(10) .
B159 C245 B157 66.9(8) .
C246 C245 B157 57.6(7) .
B159 C245 B162 62.3(8) .
C246 C245 B162 111.7(10) .
B157 C245 B162 117.1(10) .
B159 C245 Co9 121.0(9) .
C246 C245 Co9 66.4(6) .
B157 C245 Co9 119.9(9) .
B162 C245 Co9 65.1(6) .
B159 C245 H245 115.9 .
C246 C245 H245 122.4 .
B157 C245 H245 115.7 .
B162 C245 H245 118.2 .
Co9 C245 H245 111.1 .
B157 C246 B155 67.5(9) .
B157 C246 C245 61.4(8) .
B155 C246 C245 114.2(9) .
B157 C246 B160 116.6(10) .
B155 C246 B160 59.9(8) .
C245 C246 B160 111.6(9) .
B157 C246 Co9 121.7(8) .
B155 C246 Co9 120.2(8) .
C245 C246 Co9 64.6(5) .
B160 C246 Co9 66.1(6) .
B157 C246 H246 113.7 .
B155 C246 H246 116.1 .
C245 C246 H246 120.7 .
B160 C246 H246 119.6 .
Co9 C246 H246 111.4 .
B168 C247 B167 68.2(8) .
B168 C247 C248 114.1(10) .
B167 C247 C248 60.2(7) .
B168 C247 B169 61.9(8) .
B167 C247 B169 118.3(10) .
C248 C247 B169 111.4(10) .
B168 C247 Co10 121.6(10) .
B167 C247 Co10 121.6(8) .
C248 C247 Co10 65.1(6) .
B169 C247 Co10 65.3(6) .
B168 C247 H247 114.7 .
B167 C247 H247 113.5 .
C248 C247 H247 121.6 .
B169 C247 H247 118.7 .
Co10 C247 H247 111.2 .
B165 C248 B167 67.5(8) .
B165 C248 C247 113.0(9) .
B167 C248 C247 59.2(7) .
B165 C248 B171 61.9(9) .
B167 C248 B171 118.4(10) .
C247 C248 B171 113.0(10) .
B165 C248 Co10 122.1(10) .
B167 C248 Co10 121.0(8) .
C247 C248 Co10 65.5(6) .
B171 C248 Co10 66.7(6) .
B165 C248 H248 115.3 .
B167 C248 H248 114.5 .
C247 C248 H248 121.7 .
B171 C248 H248 117.3 .
Co10 C248 H248 110.5 .
B177 C249 C250 114.1(10) .
B177 C249 B175 68.9(8) .
C250 C249 B175 57.7(8) .
B177 C249 B180 60.9(7) .
C250 C249 B180 112.5(10) .
B175 C249 B180 116.9(10) .
B177 C249 Co10 121.1(9) .
C250 C249 Co10 66.1(6) .
B175 C249 Co10 119.5(10) .
B180 C249 Co10 65.7(6) .
B177 C249 H249 114.6 .
C250 C249 H249 121.3 .
B175 C249 H249 115.4 .
B180 C249 H249 118.7 .
Co10 C249 H249 111.4 .
B175 C250 B173 66.4(9) .
B175 C250 C249 61.1(8) .
B173 C250 C249 112.8(9) .
B175 C250 B178 116.0(10) .
B173 C250 B178 60.5(8) .
C249 C250 B178 110.8(9) .
B175 C250 Co10 122.1(9) .
B173 C250 Co10 119.3(8) .
C249 C250 Co10 65.6(6) .
B178 C250 Co10 64.6(6) .
B175 C250 H250 114.1 .
B173 C250 H250 116.9 .
C249 C250 H250 121.0 .
B178 C250 H250 120.2 .
Co10 C250 H250 111.5 .
B182 C251 C252 60.8(9) .
B182 C251 B186 68.3(8) .
C252 C251 B186 114.7(10) .
B182 C251 B189 115.0(10) .
C252 C251 B189 111.7(10) .
B186 C251 B189 58.1(7) .
B182 C251 Co11 120.7(10) .
C252 C251 Co11 64.3(6) .
B186 C251 Co11 120.0(8) .
B189 C251 Co11 67.2(6) .
B182 C251 H251 114.5 .
C252 C251 H251 120.6 .
B186 C251 H251 116.1 .
B189 C251 H251 120.2 .
Co11 C251 H251 111.3 .
B183 C252 C251 113.4(11) .
B183 C252 B182 68.0(9) .
C251 C252 B182 58.7(8) .
B183 C252 B187 59.7(8) .
C251 C252 B187 111.7(10) .
B182 C252 B187 115.3(10) .
B183 C252 Co11 120.6(9) .
C251 C252 Co11 66.3(6) .
B182 C252 Co11 120.6(9) .
B187 C252 Co11 66.1(6) .
B183 C252 H252 115.8 .
C251 C252 H252 121.1 .
B182 C252 H252 115.4 .
B187 C252 H252 119.9 .
Co11 C252 H252 110.7 .
B194 C253 B195 67.7(9) .
B194 C253 C254 113.1(10) .
B195 C253 C254 59.7(8) .
B194 C253 B198 61.0(8) .
B195 C253 B198 117.3(9) .
C254 C253 B198 111.6(9) .
B194 C253 Co11 119.8(8) .
B195 C253 Co11 121.0(8) .
C254 C253 Co11 65.7(5) .
B198 C253 Co11 64.8(6) .
B194 C253 H253 116.0 .
B195 C253 H253 114.1 .
C254 C253 H253 121.3 .
B198 C253 H253 119.2 .
Co11 C253 H253 111.8 .
B191 C254 B195 67.3(8) .
B191 C254 C253 113.4(10) .
B195 C254 C253 59.4(8) .
B191 C254 B196 61.9(8) .
B195 C254 B196 117.3(9) .
C253 C254 B196 111.9(10) .
B191 C254 Co11 121.1(9) .
B195 C254 Co11 120.7(10) .
C253 C254 Co11 65.6(6) .
B196 C254 Co11 65.2(6) .
B191 C254 H254 115.2 .
B195 C254 H254 114.8 .
C253 C254 H254 121.4 .
B196 C254 H254 118.6 .
Co11 C254 H254 111.4 .
B200 C255 C256 112.5(9) .
B200 C255 B201 66.1(8) .
C256 C255 B201 59.5(7) .
B200 C255 B207 62.0(8) .
C256 C255 B207 112.9(9) .
B201 C255 B207 117.1(9) .
B200 C255 Co12 121.6(8) .
C256 C255 Co12 65.9(5) .
B201 C255 Co12 121.0(8) .
B207 C255 Co12 66.1(6) .
B200 C255 H255 116.0 .
C256 C255 H255 121.3 .
B201 C255 H255 115.4 .
B207 C255 H255 117.8 .
Co12 C255 H255 110.6 .
B201 C256 C255 60.9(7) .
B201 C256 B202 66.7(7) .
C255 C256 B202 114.1(9) .
B201 C256 B205 116.0(9) .
C255 C256 B205 111.9(9) .
B202 C256 B205 60.7(7) .
B201 C256 Co12 121.2(9) .
C255 C256 Co12 64.7(5) .
B202 C256 Co12 121.4(8) .
B205 C256 Co12 66.5(6) .
B201 C256 H256 114.8 .
C255 C256 H256 120.9 .
B202 C256 H256 115.6 .
B205 C256 H256 119.2 .
Co12 C256 H256 110.8 .
B213 C257 B209 66.4(8) .
B213 C257 C258 112.0(10) .
B209 C257 C258 58.8(7) .
B213 C257 B216 61.9(8) .
B209 C257 B216 116.8(10) .
C258 C257 B216 112.1(10) .
B213 C257 Co12 121.2(10) .
B209 C257 Co12 120.5(9) .
C258 C257 Co12 66.0(6) .
B216 C257 Co12 65.7(6) .
B213 C257 H257 116.1 .
B209 C257 H257 115.5 .
C258 C257 H257 121.8 .
B216 C257 H257 118.3 .
Co12 C257 H257 110.8 .
B210 C258 B209 67.1(9) .
B210 C258 C257 112.8(9) .
B209 C258 C257 59.2(7) .
B210 C258 B214 61.9(9) .
B209 C258 B214 117.4(10) .
C257 C258 B214 111.9(9) .
B210 C258 Co12 121.2(9) .
B209 C258 Co12 119.0(8) .
C257 C258 Co12 64.0(5) .
B214 C258 Co12 66.3(6) .
B210 C258 H258 115.3 .
B209 C258 H258 115.4 .
C257 C258 H258 122.3 .
B214 C258 H258 117.8 .
Co12 C258 H258 112.0 .
C260 C259 H395 109.5 .
C260 C259 H25B 109.5 .
H395 C259 H25B 109.5 .
C260 C259 H25C 109.5 .
H395 C259 H25C 109.5 .
H25B C259 H25C 109.5 .
C259 C260 O20 105(2) .
C259 C260 H26O 110.8 .
O20 C260 H26O 110.8 .
C259 C260 H26P 110.8 .
O20 C260 H26P 110.8 .
H26O C260 H26P 108.8 .
C262 C261 H26D 109.5 .
C262 C261 H26E 109.4 .
H26D C261 H26E 109.5 .
C262 C261 H26F 109.5 .
H26D C261 H26F 109.5 .
H26E C261 H26F 109.5 .
C261 C262 O21 115.1(16) .
C261 C262 H26Q 108.5 .
O21 C262 H26Q 108.5 .
C261 C262 H26R 108.5 .
O21 C262 H26R 108.5 .
H26Q C262 H26R 107.5 .
C264 C263 H349 109.5 .
C264 C263 H350 109.5 .
H349 C263 H350 109.5 .
C264 C263 H26I 109.5 .
H349 C263 H26I 109.5 .
H350 C263 H26I 109.5 .
C263 C264 O22 109.9(13) .
C263 C264 H26G 109.7 .
O22 C264 H26G 109.7 .
C263 C264 H26H 109.7 .
O22 C264 H26H 109.7 .
H26G C264 H26H 108.2 .
C266 C265 H375 109.5 .
C266 C265 H376 109.5 .
H375 C265 H376 109.5 .
C266 C265 H26C 109.5 .
H375 C265 H26C 109.5 .
H376 C265 H26C 109.5 .
O23 C266 C265 111.3(10) .
O23 C266 H394 109.4 .
C265 C266 H394 109.4 .
O23 C266 H26B 109.4 .
C265 C266 H26B 109.4 .
H394 C266 H26B 108.0 .
C268 C267 H26J 109.5 .
C268 C267 H26K 109.5 .
H26J C267 H26K 109.5 .
C268 C267 H26L 109.5 .
H26J C267 H26L 109.5 .
H26K C267 H26L 109.5 .
C267 C268 O24 105.9(11) .
C267 C268 H26M 110.6 .
O24 C268 H26M 110.6 .
C267 C268 H26N 110.6 .
O24 C268 H26N 110.6 .
H26M C268 H26N 108.7 .
C270 C269 H356 109.5 .
C270 C269 H365 109.5 .
H356 C269 H365 109.5 .
C270 C269 H366 109.4 .
H356 C269 H366 109.5 .
H365 C269 H366 109.5 .
O25 C270 C269 110(2) .
O25 C270 H27D 109.7 .
C269 C270 H27D 109.7 .
O25 C270 H27E 109.8 .
C269 C270 H27E 109.8 .
H27D C270 H27E 108.2 .
C272 C271 H378 109.5 .
C272 C271 H143 109.5 .
H378 C271 H143 109.5 .
C272 C271 H27C 109.5 .
H378 C271 H27C 109.5 .
H143 C271 H27C 109.5 .
O26 C272 C271 109.7(10) .
O26 C272 H27A 109.7 .
C271 C272 H27A 109.7 .
O26 C272 H27B 109.7 .
C271 C272 H27B 109.7 .
H27A C272 H27B 108.2 .
C274 C273 H367 109.5 .
C274 C273 H368 109.5 .
H367 C273 H368 109.5 .
C274 C273 H268 109.5 .
H367 C273 H268 109.5 .
H368 C273 H268 109.5 .
C273 C274 O274 126.1(18) .
C273 C274 H396 105.8 .
O274 C274 H396 105.8 .
C273 C274 H27G 105.8 .
O274 C274 H27G 105.8 .
H396 C274 H27G 106.2 .
B6 B1 B4 113.8(11) .
B6 B1 B5 62.7(9) .
B4 B1 B5 62.8(8) .
B6 B1 B2 62.6(8) .
B4 B1 B2 110.3(11) .
B5 B1 B2 112.8(10) .
B6 B1 B3 111.8(10) .
B4 B1 B3 61.2(9) .
B5 B1 B3 112.5(10) .
B2 B1 B3 59.4(8) .
B6 B1 H1 118.0 .
B4 B1 H1 119.2 .
B5 B1 H1 118.0 .
B2 B1 H1 120.4 .
B3 B1 H1 120.5 .
C211 B2 B9 63.5(7) .
C211 B2 B3 57.0(7) .
B9 B2 B3 111.3(11) .
C211 B2 B1 102.0(11) .
B9 B2 B1 105.1(10) .
B3 B2 B1 60.8(9) .
C211 B2 B6 106.0(9) .
B9 B2 B6 58.3(8) .
B3 B2 B6 109.3(11) .
B1 B2 B6 58.2(8) .
C211 B2 H2 124.2 .
B9 B2 H2 120.2 .
B3 B2 H2 120.0 .
B1 B2 H2 125.3 .
B6 B2 H2 122.7 .
C211 B3 C212 61.2(6) .
C211 B3 B2 56.9(7) .
C212 B3 B2 106.0(9) .
C211 B3 B1 101.1(9) .
C212 B3 B1 99.8(8) .
B2 B3 B1 59.8(9) .
C211 B3 B4 105.1(9) .
C212 B3 B4 55.3(6) .
B2 B3 B4 108.6(10) .
B1 B3 B4 58.8(8) .
C211 B3 H3 124.3 .
C212 B3 H3 125.1 .
B2 B3 H3 121.4 .
B1 B3 H3 126.4 .
B4 B3 H3 122.6 .
C212 B4 B7 64.1(7) .
C212 B4 B1 101.7(11) .
B7 B4 B1 103.9(12) .
C212 B4 B3 56.6(7) .
B7 B4 B3 110.3(11) .
B1 B4 B3 60.0(8) .
C212 B4 B5 105.3(10) .
B7 B4 B5 56.4(8) .
B1 B4 B5 58.7(8) .
B3 B4 B5 108.2(12) .
C212 B4 H4 124.1 .
B7 B4 H4 121.1 .
B1 B4 H4 125.4 .
B3 B4 H4 120.8 .
B5 B4 H4 123.4 .
B8 B5 B7 65.9(9) .
B8 B5 B1 106.1(11) .
B7 B5 B1 104.9(10) .
B8 B5 B6 59.2(9) .
B7 B5 B6 110.4(11) .
B1 B5 B6 58.1(8) .
B8 B5 B4 110.5(10) .
B7 B5 B4 57.7(8) .
B1 B5 B4 58.5(8) .
B6 B5 B4 106.6(10) .
B8 B5 H5 119.3 .
B7 B5 H5 120.4 .
B1 B5 H5 125.0 .
B6 B5 H5 122.2 .
B4 B5 H5 122.5 .
B9 B6 B8 66.2(8) .
B9 B6 B1 105.7(11) .
B8 B6 B1 104.3(12) .
B9 B6 B2 58.0(8) .
B8 B6 B2 109.9(11) .
B1 B6 B2 59.2(8) .
B9 B6 B5 109.2(11) .
B8 B6 B5 55.9(8) .
B1 B6 B5 59.2(8) .
B2 B6 B5 107.3(11) .
B9 B6 H6 120.1 .
B8 B6 H6 121.2 .
B1 B6 H6 124.5 .
B2 B6 H6 121.9 .
B5 B6 H6 123.0 .
B5 B7 B4 65.9(8) .
B5 B7 C212 105.7(9) .
B4 B7 C212 55.1(6) .
B5 B7 B8 56.9(8) .
B4 B7 B8 109.9(11) .
C212 B7 B8 105.5(9) .
B5 B7 Co1 114.0(10) .
B4 B7 Co1 112.2(9) .
C212 B7 Co1 61.9(4) .
B8 B7 Co1 65.1(7) .
B5 B7 H7 120.0 .
B4 B7 H7 119.6 .
C212 B7 H7 126.2 .
B8 B7 H7 122.2 .
Co1 B7 H7 115.7 .
B5 B8 B6 64.8(9) .
B5 B8 B7 57.1(8) .
B6 B8 B7 108.0(10) .
B5 B8 B9 108.7(10) .
B6 B8 B9 56.8(8) .
B7 B8 B9 106.7(10) .
B5 B8 Co1 112.0(10) .
B6 B8 Co1 111.1(9) .
B7 B8 Co1 62.5(6) .
B9 B8 Co1 62.2(6) .
B5 B8 H8 119.7 .
B6 B8 H8 120.5 .
B7 B8 H8 123.3 .
B9 B8 H8 123.2 .
Co1 B8 H8 117.7 .
B2 B9 B6 63.7(8) .
B2 B9 C211 55.1(7) .
B6 B9 C211 103.8(10) .
B2 B9 B8 107.2(11) .
B6 B9 B8 57.0(8) .
C211 B9 B8 103.1(10) .
B2 B9 Co1 110.9(10) .
B6 B9 Co1 112.3(10) .
C211 B9 Co1 61.3(5) .
B8 B9 Co1 63.4(7) .
B2 B9 H393 121.1 .
B6 B9 H393 121.2 .
C211 B9 H393 126.9 .
B8 B9 H393 123.8 .
Co1 B9 H393 116.8 .
B15 B10 B14 61.7(9) .
B15 B10 B11 63.4(8) .
B14 B10 B11 113.3(10) .
B15 B10 B12 114.4(10) .
B14 B10 B12 112.7(10) .
B11 B10 B12 62.2(8) .
B15 B10 B13 113.6(10) .
B14 B10 B13 62.3(8) .
B11 B10 B13 112.9(10) .
B12 B10 B13 61.4(8) .
B15 B10 H10 117.7 .
B14 B10 H10 119.0 .
B11 B10 H10 118.2 .
B12 B10 H10 118.7 .
B13 B10 H10 118.9 .
B18 B11 B17 64.7(8) .
B18 B11 B10 101.3(10) .
B17 B11 B10 103.1(12) .
B18 B11 B12 106.0(11) .
B17 B11 B12 55.6(8) .
B10 B11 B12 59.3(8) .
B18 B11 B15 57.9(7) .
B17 B11 B15 110.6(10) .
B10 B11 B15 57.7(8) .
B12 B11 B15 107.4(11) .
B18 B11 H9 123.0 .
B17 B11 H9 121.2 .
B10 B11 H9 126.5 .
B12 B11 H9 123.4 .
B15 B11 H9 121.3 .
B17 B12 B16 65.5(9) .
B17 B12 B10 105.3(11) .
B16 B12 B10 106.1(10) .
B17 B12 B11 59.2(9) .
B16 B12 B11 111.9(10) .
B10 B12 B11 58.5(8) .
B17 B12 B13 109.7(10) .
B16 B12 B13 57.6(8) .
B10 B12 B13 60.1(8) .
B11 B12 B13 108.7(10) .
B17 B12 H397 120.5 .
B16 B12 H397 119.8 .
B10 B12 H397 124.5 .
B11 B12 H397 120.9 .
B13 B12 H397 121.8 .
C213 B13 B16 66.0(7) .
C213 B13 B10 101.9(10) .
B16 B13 B10 105.3(11) .
C213 B13 B12 108.0(9) .
B16 B13 B12 58.2(8) .
B10 B13 B12 58.5(8) .
C213 B13 B14 57.3(6) .
B16 B13 B14 111.1(11) .
B10 B13 B14 57.2(8) .
B12 B13 B14 106.1(11) .
C213 B13 H13 122.2 .
B16 B13 H13 119.1 .
B10 B13 H13 126.3 .
B12 B13 H13 122.9 .
B14 B13 H13 122.5 .
C214 B14 C213 61.0(6) .
C214 B14 B10 101.3(9) .
C213 B14 B10 103.8(9) .
C214 B14 B15 59.0(7) .
C213 B14 B15 110.2(9) .
B10 B14 B15 59.0(8) .
C214 B14 B13 104.1(9) .
C213 B14 B13 56.3(6) .
B10 B14 B13 60.5(8) .
B15 B14 B13 109.9(10) .
C214 B14 H88 125.0 .
C213 B14 H88 122.4 .
B10 B14 H88 125.3 .
B15 B14 H88 119.6 .
B13 B14 H88 122.5 .
C214 B15 B18 61.1(7) .
C214 B15 B10 98.5(10) .
B18 B15 B10 100.6(10) .
C214 B15 B14 54.8(7) .
B18 B15 B14 105.7(11) .
B10 B15 B14 59.3(8) .
C214 B15 B11 103.4(9) .
B18 B15 B11 55.7(7) .
B10 B15 B11 58.9(8) .
B14 B15 B11 107.8(11) .
C214 B15 H242 126.4 .
B18 B15 H242 124.2 .
B10 B15 H242 126.8 .
B14 B15 H242 122.2 .
B11 B15 H242 123.0 .
B13 B16 B12 64.3(8) .
B13 B16 B17 107.2(11) .
B12 B16 B17 55.6(8) .
B13 B16 C213 55.9(6) .
B12 B16 C213 105.1(9) .
B17 B16 C213 104.6(9) .
B13 B16 Co1 111.8(9) .
B12 B16 Co1 110.8(10) .
B17 B16 Co1 63.0(6) .
C213 B16 Co1 62.4(4) .
B13 B16 H16 120.4 .
B12 B16 H16 121.8 .
B17 B16 H16 124.1 .
C213 B16 H16 125.2 .
Co1 B16 H16 117.0 .
B12 B17 B11 65.2(9) .
B12 B17 B18 106.4(10) .
B11 B17 B18 55.7(7) .
B12 B17 B16 58.9(8) .
B11 B17 B16 111.4(10) .
B18 B17 B16 106.9(10) .
B12 B17 Co1 114.3(9) .
B11 B17 Co1 113.1(8) .
B18 B17 Co1 62.8(6) .
B16 B17 Co1 63.8(6) .
B12 B17 H17 119.6 .
B11 B17 H17 119.2 .
B18 B17 H17 125.2 .
B16 B17 H17 121.2 .
Co1 B17 H17 115.8 .
B11 B18 B15 66.4(8) .
B11 B18 C214 109.6(10) .
B15 B18 C214 58.6(7) .
B11 B18 B17 59.6(8) .
B15 B18 B17 113.2(10) .
C214 B18 B17 106.8(10) .
B11 B18 Co1 117.8(10) .
B15 B18 Co1 118.4(10) .
C214 B18 Co1 64.0(5) .
B17 B18 Co1 64.1(6) .
B11 B18 H18 117.6 .
B15 B18 H18 116.2 .
C214 B18 H18 124.0 .
B17 B18 H18 121.9 .
Co1 B18 H18 113.1 .
B22 B19 B23 64.9(11) .
B22 B19 B21 63.6(11) .
B23 B19 B21 115.3(13) .
B22 B19 B20 111.7(14) .
B23 B19 B20 112.1(13) .
B21 B19 B20 58.6(10) .
B22 B19 B24 114.5(13) .
B23 B19 B24 61.8(10) .
B21 B19 B24 110.3(13) .
B20 B19 B24 61.1(10) .
B22 B19 H19 116.7 .
B23 B19 H19 117.0 .
B21 B19 H19 119.6 .
B20 B19 H19 121.4 .
B24 B19 H19 119.7 .
C215 B20 B25 61.3(8) .
C215 B20 B21 58.3(8) .
B25 B20 B21 110.3(13) .
C215 B20 B19 101.7(12) .
B25 B20 B19 103.8(12) .
B21 B20 B19 60.5(10) .
C215 B20 B24 104.8(10) .
B25 B20 B24 56.4(9) .
B21 B20 B24 111.4(13) .
B19 B20 B24 60.6(10) .
C215 B20 H20 125.1 .
B25 B20 H20 122.5 .
B21 B20 H20 119.0 .
B19 B20 H20 124.9 .
B24 B20 H20 121.9 .
C215 B21 C216 60.6(7) .
C215 B21 B20 57.7(8) .
C216 B21 B20 107.4(11) .
C215 B21 B19 101.6(12) .
C216 B21 B19 100.4(10) .
B20 B21 B19 60.9(11) .
C215 B21 B22 104.3(10) .
C216 B21 B22 56.8(8) .
B20 B21 B22 107.7(12) .
B19 B21 B22 56.3(10) .
C215 B21 H271 124.5 .
C216 B21 H271 124.0 .
B20 B21 H271 120.6 .
B19 B21 H271 126.5 .
B22 B21 H271 123.8 .
C216 B22 B19 103.3(13) .
C216 B22 B27 65.6(9) .
B19 B22 B27 105.4(15) .
C216 B22 B21 56.7(8) .
B19 B22 B21 60.1(10) .
B27 B22 B21 111.4(14) .
C216 B22 B23 106.5(12) .
B19 B22 B23 58.2(10) .
B27 B22 B23 57.0(10) .
B21 B22 B23 107.4(14) .
C216 B22 H352 122.7 .
B19 B22 H352 124.8 .
B27 B22 H352 119.7 .
B21 B22 H352 121.1 .
B23 B22 H352 123.7 .
B27 B23 B26 66.4(11) .
B27 B23 B19 104.5(13) .
B26 B23 B19 108.2(13) .
B27 B23 B24 111.7(13) .
B26 B23 B24 59.1(10) .
B19 B23 B24 61.7(10) .
B27 B23 B22 57.2(10) .
B26 B23 B22 110.4(13) .
B19 B23 B22 56.9(10) .
B24 B23 B22 108.0(12) .
B27 B23 H23 120.5 .
B26 B23 H23 118.8 .
B19 B23 H23 124.1 .
B24 B23 H23 120.2 .
B22 B23 H23 123.3 .
B25 B24 B26 65.3(10) .
B25 B24 B19 103.5(13) .
B26 B24 B19 102.8(13) .
B25 B24 B23 108.2(13) .
B26 B24 B23 57.5(10) .
B19 B24 B23 56.6(9) .
B25 B24 B20 58.4(9) .
B26 B24 B20 110.0(13) .
B19 B24 B20 58.3(10) .
B23 B24 B20 105.5(13) .
B25 B24 H355 121.0 .
B26 B24 H355 120.8 .
B19 B24 H355 126.7 .
B23 B24 H355 123.8 .
B20 B24 H355 122.1 .
B24 B25 C215 108.3(12) .
B24 B25 B20 65.2(10) .
C215 B25 B20 56.9(8) .
B24 B25 B26 59.1(9) .
C215 B25 B26 106.2(12) .
B20 B25 B26 110.5(13) .
B24 B25 Co2 117.1(12) .
C215 B25 Co2 62.5(6) .
B20 B25 Co2 114.4(13) .
B26 B25 Co2 65.0(8) .
B24 B25 H357 118.1 .
C215 B25 H357 125.0 .
B20 B25 H357 119.1 .
B26 B25 H357 122.0 .
Co2 B25 H357 114.3 .
B23 B26 B24 63.5(10) .
B23 B26 B25 105.4(12) .
B24 B26 B25 55.6(9) .
B23 B26 B27 56.1(10) .
B24 B26 B27 107.1(12) .
B25 B26 B27 106.2(12) .
B23 B26 Co2 113.3(12) .
B24 B26 Co2 111.9(10) .
B25 B26 Co2 62.4(7) .
B27 B26 Co2 65.3(8) .
B23 B26 H26 121.3 .
B24 B26 H26 121.3 .
B25 B26 H26 125.0 .
B27 B26 H26 122.8 .
Co2 B26 H26 115.5 .
B23 B27 B22 65.7(10) .
B23 B27 C216 106.3(11) .
B22 B27 C216 56.5(8) .
B23 B27 B26 57.4(10) .
B22 B27 B26 110.0(14) .
C216 B27 B26 104.2(11) .
B23 B27 Co2 112.2(12) .
B22 B27 Co2 111.9(11) .
C216 B27 Co2 60.8(5) .
B26 B27 Co2 62.8(8) .
B23 B27 H27 120.0 .
B22 B27 H27 118.9 .
C216 B27 H27 125.9 .
B26 B27 H27 123.1 .
Co2 B27 H27 117.6 .
B33 B28 B30 110.7(14) .
B33 B28 B32 60.8(11) .
B30 B28 B32 62.5(11) .
B33 B28 B29 108.0(13) .
B30 B28 B29 63.1(11) .
B32 B28 B29 112.7(13) .
B33 B28 B31 59.6(10) .
B30 B28 B31 109.4(14) .
B32 B28 B31 109.4(13) .
B29 B28 B31 58.2(10) .
B33 B28 H387 121.6 .
B30 B28 H387 118.9 .
B32 B28 H387 119.0 .
B29 B28 H387 120.4 .
B31 B28 H387 122.6 .
B35 B29 B36 63.4(10) .
B35 B29 B31 59.2(11) .
B36 B29 B31 110.7(13) .
B35 B29 B28 108.3(14) .
B36 B29 B28 107.3(12) .
B31 B29 B28 61.6(11) .
B35 B29 B30 108.7(12) .
B36 B29 B30 59.0(10) .
B31 B29 B30 108.3(13) .
B28 B29 B30 58.3(10) .
B35 B29 H29 120.7 .
B36 B29 H29 120.3 .
B31 B29 H29 120.5 .
B28 B29 H29 122.3 .
B30 B29 H29 122.8 .
B34 B30 B36 67.6(11) .
B34 B30 B28 105.4(16) .
B36 B30 B28 105.7(15) .
B34 B30 B32 57.5(10) .
B36 B30 B32 111.3(15) .
B28 B30 B32 58.8(11) .
B34 B30 B29 109.2(14) .
B36 B30 B29 56.7(10) .
B28 B30 B29 58.6(11) .
B32 B30 B29 106.2(15) .
B34 B30 H30 120.0 .
B36 B30 H30 119.3 .
B28 B30 H30 124.6 .
B32 B30 H30 122.3 .
B29 B30 H30 123.5 .
C217 B31 B35 64.5(9) .
C217 B31 B29 108.4(12) .
B35 B31 B29 59.0(11) .
C217 B31 B33 56.5(8) .
B35 B31 B33 110.7(13) .
B29 B31 B33 109.2(14) .
C217 B31 B28 102.6(11) .
B35 B31 B28 107.0(15) .
B29 B31 B28 60.2(11) .
B33 B31 B28 59.1(10) .
C217 B31 H31 123.3 .
B35 B31 H31 119.4 .
B29 B31 H31 121.1 .
B33 B31 H31 121.5 .
B28 B31 H31 124.5 .
C218 B32 B34 61.7(9) .
C218 B32 B28 101.3(12) .
B34 B32 B28 104.9(13) .
C218 B32 B33 56.8(8) .
B34 B32 B33 108.9(13) .
B28 B32 B33 59.3(10) .
C218 B32 B30 102.9(12) .
B34 B32 B30 57.1(10) .
B28 B32 B30 58.7(11) .
B33 B32 B30 106.4(13) .
C218 B32 H32 125.5 .
B34 B32 H32 121.3 .
B28 B32 H32 124.8 .
B33 B32 H32 121.7 .
B30 B32 H32 124.3 .
C217 B33 C218 61.6(7) .
C217 B33 B28 104.6(12) .
C218 B33 B28 100.4(13) .
C217 B33 B31 56.9(8) .
C218 B33 B31 104.8(12) .
B28 B33 B31 61.3(10) .
C217 B33 B32 107.4(12) .
C218 B33 B32 55.1(8) .
B28 B33 B32 59.9(10) .
B31 B33 B32 109.9(14) .
C217 B33 H33 122.5 .
C218 B33 H33 126.1 .
B28 B33 H33 124.5 .
B31 B33 H33 121.5 .
B32 B33 H33 121.6 .
C218 B34 B30 104.5(13) .
C218 B34 B32 55.5(9) .
B30 B34 B32 65.3(11) .
C218 B34 B36 103.0(11) .
B30 B34 B36 57.8(10) .
B32 B34 B36 109.8(12) .
C218 B34 Co2 62.6(6) .
B30 B34 Co2 112.1(11) .
B32 B34 Co2 113.1(13) .
B36 B34 Co2 61.6(7) .
C218 B34 H392 126.7 .
B30 B34 H392 120.6 .
B32 B34 H392 118.9 .
B36 B34 H392 123.8 .
Co2 B34 H392 116.7 .
B29 B35 B31 61.8(10) .
B29 B35 C217 103.7(11) .
B31 B35 C217 55.6(8) .
B29 B35 B36 59.1(10) .
B31 B35 B36 109.4(13) .
C217 B35 B36 106.9(11) .
B29 B35 Co2 113.5(11) .
B31 B35 Co2 112.3(11) .
C217 B35 Co2 62.7(5) .
B36 B35 Co2 64.3(8) .
B29 B35 H35 121.6 .
B31 B35 H35 121.1 .
C217 B35 H35 125.6 .
B36 B35 H35 121.0 .
Co2 B35 H35 115.7 .
B29 B36 B30 64.3(10) .
B29 B36 B35 57.5(10) .
B30 B36 B35 108.3(14) .
B29 B36 B34 105.1(13) .
B30 B36 B34 54.6(9) .
B35 B36 B34 105.4(13) .
B29 B36 Co2 110.7(13) .
B30 B36 Co2 109.0(12) .
B35 B36 Co2 62.5(8) .
B34 B36 Co2 61.3(8) .
B29 B36 H36 121.0 .
B30 B36 H36 121.4 .
B35 B36 H36 122.6 .
B34 B36 H36 125.6 .
Co2 B36 H36 118.6 .
B41 B37 B40 60.9(9) .
B41 B37 B42 61.7(8) .
B40 B37 B42 110.9(11) .
B41 B37 B39 110.4(11) .
B40 B37 B39 61.1(9) .
B42 B37 B39 110.2(11) .
B41 B37 B38 110.8(10) .
B40 B37 B38 110.2(11) .
B42 B37 B38 61.0(8) .
B39 B37 B38 60.5(9) .
B41 B37 H37 119.9 .
B40 B37 H37 120.2 .
B42 B37 H37 119.9 .
B39 B37 H37 120.6 .
B38 B37 H37 120.5 .
C220 B38 B45 63.1(7) .
C220 B38 B37 102.0(9) .
B45 B38 B37 106.2(10) .
C220 B38 B39 105.3(9) .
B45 B38 B39 57.9(8) .
B37 B38 B39 59.5(9) .
C220 B38 B42 57.1(7) .
B45 B38 B42 110.5(10) .
B37 B38 B42 59.1(8) .
B39 B38 B42 107.9(10) .
C220 B38 H38 124.4 .
B45 B38 H38 120.1 .
B37 B38 H38 124.6 .
B39 B38 H38 122.9 .
B42 B38 H38 121.2 .
B44 B39 B45 67.8(9) .
B44 B39 B37 108.4(12) .
B45 B39 B37 106.2(13) .
B44 B39 B38 113.3(12) .
B45 B39 B38 57.5(8) .
B37 B39 B38 59.9(9) .
B44 B39 B40 58.8(8) .
B45 B39 B40 110.6(12) .
B37 B39 B40 59.0(9) .
B38 B39 B40 108.1(13) .
B44 B39 H39 117.5 .
B45 B39 H39 120.0 .
B37 B39 H39 123.6 .
B38 B39 H39 121.2 .
B40 B39 H39 122.3 .
B43 B40 B44 66.3(9) .
B43 B40 B37 107.9(12) .
B44 B40 B37 107.6(11) .
B43 B40 B41 60.4(9) .
B44 B40 B41 113.6(12) .
B37 B40 B41 59.3(9) .
B43 B40 B39 109.3(11) .
B44 B40 B39 56.9(8) .
B37 B40 B39 60.0(9) .
B41 B40 B39 108.2(11) .
B43 B40 H40 119.3 .
B44 B40 H40 119.0 .
B37 B40 H40 123.1 .
B41 B40 H40 120.2 .
B39 B40 H40 123.1 .
C219 B41 B43 65.1(7) .
C219 B41 B37 101.4(9) .
B43 B41 B37 104.3(12) .
C219 B41 B40 105.4(10) .
B43 B41 B40 55.4(8) .
B37 B41 B40 59.8(9) .
C219 B41 B42 55.7(6) .
B43 B41 B42 110.3(10) .
B37 B41 B42 59.7(8) .
B40 B41 B42 108.4(11) .
C219 B41 H358 124.1 .
B43 B41 H358 120.9 .
B37 B41 H358 125.2 .
B40 B41 H358 123.3 .
B42 B41 H358 121.1 .
C219 B42 C220 62.2(5) .
C219 B42 B37 100.7(10) .
C220 B42 B37 100.3(11) .
C219 B42 B41 56.0(6) .
C220 B42 B41 105.4(10) .
B37 B42 B41 58.5(8) .
C219 B42 B38 104.6(10) .
C220 B42 B38 54.2(7) .
B37 B42 B38 59.9(8) .
B41 B42 B38 107.3(11) .
C219 B42 H364 124.4 .
C220 B42 H364 124.8 .
B37 B42 H364 126.2 .
B41 B42 H364 122.7 .
B38 B42 H364 123.1 .
B40 B43 B41 64.2(9) .
B40 B43 C219 104.1(9) .
B41 B43 C219 54.6(7) .
B40 B43 B44 58.9(9) .
B41 B43 B44 110.8(10) .
C219 B43 B44 106.0(9) .
B40 B43 Co3 114.6(10) .
B41 B43 Co3 111.9(9) .
C219 B43 Co3 62.0(4) .
B44 B43 Co3 65.0(7) .
B40 B43 H43 120.4 .
B41 B43 H43 120.2 .
C219 B43 H43 126.8 .
B44 B43 H43 120.8 .
Co3 B43 H43 115.6 .
B39 B44 B40 64.3(9) .
B39 B44 B43 106.1(12) .
B40 B44 B43 54.8(8) .
B39 B44 B45 56.5(8) .
B40 B44 B45 106.3(11) .
B43 B44 B45 104.9(11) .
B39 B44 Co3 109.4(10) .
B40 B44 Co3 108.8(11) .
B43 B44 Co3 62.3(7) .
B45 B44 Co3 61.0(6) .
B39 B44 H44A 121.1 .
B40 B44 H44A 121.9 .
B43 B44 H44A 124.5 .
B45 B44 H44A 124.3 .
Co3 B44 H44A 119.1 .
B38 B45 B39 64.6(9) .
B38 B45 C220 55.4(7) .
B39 B45 C220 104.6(11) .
B38 B45 B44 109.3(10) .
B39 B45 B44 55.7(8) .
C220 B45 B44 106.9(9) .
B38 B45 Co3 113.5(10) .
B39 B45 Co3 111.9(9) .
C220 B45 Co3 63.8(5) .
B44 B45 Co3 64.6(6) .
B38 B45 H45A 119.6 .
B39 B45 H45A 122.2 .
C220 B45 H45A 124.9 .
B44 B45 H45A 122.3 .
Co3 B45 H45A 115.4 .
B50 B46 B49 60.5(9) .
B50 B46 B51 62.8(9) .
B49 B46 B51 113.3(11) .
B50 B46 B48 111.4(11) .
B49 B46 B48 62.2(8) .
B51 B46 B48 113.4(11) .
B50 B46 B47 112.2(11) .
B49 B46 B47 112.9(11) .
B51 B46 B47 61.9(9) .
B48 B46 B47 62.1(9) .
B50 B46 H46A 119.9 .
B49 B46 H46A 119.0 .
B51 B46 H46A 117.9 .
B48 B46 H46A 119.0 .
B47 B46 H46A 119.0 .
B54 B47 B53 65.7(9) .
B54 B47 B46 105.6(10) .
B53 B47 B46 105.4(10) .
B54 B47 B51 110.7(10) .
B53 B47 B51 58.4(8) .
B46 B47 B51 58.7(9) .
B54 B47 B48 59.0(8) .
B53 B47 B48 111.2(10) .
B46 B47 B48 58.7(8) .
B51 B47 B48 108.0(10) .
B54 B47 H47A 119.8 .
B53 B47 H47A 120.0 .
B46 B47 H47A 125.1 .
B51 B47 H47A 121.8 .
B48 B47 H47A 121.4 .
C221 B48 B54 64.7(7) .
C221 B48 B46 100.6(10) .
B54 B48 B46 103.4(12) .
C221 B48 B49 57.0(6) .
B54 B48 B49 110.2(11) .
B46 B48 B49 57.7(8) .
C221 B48 B47 105.3(10) .
B54 B48 B47 55.8(8) .
B46 B48 B47 59.1(8) .
B49 B48 B47 106.9(12) .
C221 B48 H48 123.7 .
B54 B48 H48 121.0 .
B46 B48 H48 126.5 .
B49 B48 H48 121.7 .
B47 B48 H48 123.7 .
C222 B49 C221 61.4(6) .
C222 B49 B46 101.0(10) .
C221 B49 B46 100.4(9) .
C222 B49 B50 56.5(7) .
C221 B49 B50 106.0(9) .
B46 B49 B50 59.5(9) .
C222 B49 B48 104.6(9) .
C221 B49 B48 54.5(6) .
B46 B49 B48 60.1(8) .
B50 B49 B48 108.9(11) .
C222 B49 H49A 124.7 .
C221 B49 H49A 125.0 .
B46 B49 H49A 125.8 .
B50 B49 H49A 121.5 .
B48 B49 H49A 122.6 .
C222 B50 B52 63.9(7) .
C222 B50 B46 101.9(11) .
B52 B50 B46 105.2(10) .
C222 B50 B49 57.3(7) .
B52 B50 B49 111.5(11) .
B46 B50 B49 60.0(9) .
C222 B50 B51 107.0(9) .
B52 B50 B51 57.7(7) .
B46 B50 B51 59.7(8) .
B49 B50 B51 110.3(11) .
C222 B50 H50A 123.8 .
B52 B50 H50A 120.3 .
B46 B50 H50A 125.2 .
B49 B50 H50A 119.9 .
B51 B50 H50A 121.7 .
B52 B51 B53 64.6(8) .
B52 B51 B46 103.0(11) .
B53 B51 B46 105.0(12) .
B52 B51 B50 57.3(8) .
B53 B51 B50 108.9(11) .
B46 B51 B50 57.4(8) .
B52 B51 B47 107.4(11) .
B53 B51 B47 57.1(8) .
B46 B51 B47 59.4(8) .
B50 B51 B47 105.9(11) .
B52 B51 H51A 122.2 .
B53 B51 H51A 120.8 .
B46 B51 H51A 125.2 .
B50 B51 H51A 123.1 .
B47 B51 H51A 123.0 .
B50 B52 B51 65.0(8) .
B50 B52 C222 55.1(7) .
B51 B52 C222 105.9(10) .
B50 B52 B53 110.0(11) .
B51 B52 B53 58.4(8) .
C222 B52 B53 105.9(10) .
B50 B52 Co3 113.6(11) .
B51 B52 Co3 114.8(10) .
C222 B52 Co3 63.7(5) .
B53 B52 Co3 63.8(7) .
B50 B52 H52A 119.7 .
B51 B52 H52A 119.8 .
C222 B52 H52A 125.5 .
B53 B52 H52A 122.3 .
Co3 B52 H52A 114.9 .
B47 B53 B51 64.5(9) .
B47 B53 B54 56.4(8) .
B51 B53 B54 108.3(11) .
B47 B53 B52 107.2(10) .
B51 B53 B52 57.1(7) .
B54 B53 B52 106.2(10) .
B47 B53 Co3 111.7(10) .
B51 B53 Co3 112.6(9) .
B54 B53 Co3 62.9(6) .
B52 B53 Co3 62.6(6) .
B47 B53 H53 120.9 .
B51 B53 H53 119.8 .
B54 B53 H53 123.4 .
B52 B53 H53 123.8 .
Co3 B53 H53 116.9 .
B47 B54 B48 65.2(9) .
B47 B54 C221 104.2(9) .
B48 B54 C221 53.6(6) .
B47 B54 B53 57.9(8) .
B48 B54 B53 110.0(11) .
C221 B54 B53 105.4(9) .
B47 B54 Co3 113.5(10) .
B48 B54 Co3 112.5(8) .
C221 B54 Co3 63.8(4) .
B53 B54 Co3 63.6(6) .
B47 B54 H54A 120.6 .
B48 B54 H54A 120.1 .
C221 B54 H54A 126.4 .
B53 B54 H54A 122.2 .
Co3 B54 H54A 115.5 .
B58 B55 B59 61.5(8) .
B58 B55 B60 61.6(8) .
B59 B55 B60 112.1(10) .
B58 B55 B57 111.4(10) .
B59 B55 B57 61.9(8) .
B60 B55 B57 111.2(10) .
B58 B55 B56 111.8(10) .
B59 B55 B56 112.1(10) .
B60 B55 B56 61.7(8) .
B57 B55 B56 61.0(8) .
B58 B55 H55A 119.6 .
B59 B55 H55A 119.0 .
B60 B55 H55A 119.5 .
B57 B55 H55A 120.0 .
B56 B55 H55A 119.5 .
B63 B56 B62 66.3(8) .
B63 B56 B55 105.5(12) .
B62 B56 B55 106.0(10) .
B63 B56 B57 58.0(8) .
B62 B56 B57 111.4(11) .
B55 B56 B57 59.3(8) .
B63 B56 B60 109.6(10) .
B62 B56 B60 58.0(7) .
B55 B56 B60 58.4(8) .
B57 B56 B60 107.2(11) .
B63 B56 H56 120.3 .
B62 B56 H56 119.4 .
B55 B56 H56 124.5 .
B57 B56 H56 121.7 .
B60 B56 H56 122.8 .
C224 B57 B63 63.8(7) .
C224 B57 B55 101.9(8) .
B63 B57 B55 105.0(10) .
C224 B57 B56 105.9(9) .
B63 B57 B56 56.9(8) .
B55 B57 B56 59.8(8) .
C224 B57 B59 58.2(6) .
B63 B57 B59 111.2(9) .
B55 B57 B59 58.2(8) .
B56 B57 B59 108.1(10) .
C224 B57 H57 123.5 .
B63 B57 H57 120.5 .
B55 B57 H57 125.5 .
B56 B57 H57 122.9 .
B59 B57 H57 120.8 .
C223 B58 B61 64.6(7) .
C223 B58 B55 101.3(9) .
B61 B58 B55 105.1(11) .
C223 B58 B59 56.7(6) .
B61 B58 B59 111.7(10) .
B55 B58 B59 59.9(8) .
C223 B58 B60 105.2(9) .
B61 B58 B60 55.9(8) .
B55 B58 B60 60.3(8) .
B59 B58 B60 109.7(10) .
C223 B58 H58 124.5 .
B61 B58 H58 120.4 .
B55 B58 H58 125.0 .
B59 B58 H58 120.0 .
B60 B58 H58 122.8 .
C223 B59 C224 61.5(5) .
C223 B59 B55 99.5(10) .
C224 B59 B55 100.2(10) .
C223 B59 B58 55.6(6) .
C224 B59 B58 105.3(9) .
B55 B59 B58 58.6(8) .
C223 B59 B57 103.5(9) .
C224 B59 B57 54.1(6) .
B55 B59 B57 59.9(8) .
B58 B59 B57 107.4(11) .
C223 B59 H59 125.5 .
C224 B59 H59 125.0 .
B55 B59 H59 126.4 .
B58 B59 H59 122.5 .
B57 B59 H59 123.3 .
B61 B60 B62 66.8(8) .
B61 B60 B55 105.7(12) .
B62 B60 B55 106.7(10) .
B61 B60 B58 58.9(8) .
B62 B60 B58 112.2(11) .
B55 B60 B58 58.1(8) .
B61 B60 B56 110.0(10) .
B62 B60 B56 57.3(7) .
B55 B60 B56 59.9(8) .
B58 B60 B56 107.5(11) .
B61 B60 H60 119.8 .
B62 B60 H60 119.1 .
B55 B60 H60 124.4 .
B58 B60 H60 121.6 .
B56 B60 H60 122.4 .
B60 B61 B58 65.2(9) .
B60 B61 C223 105.0(9) .
B58 B61 C223 55.0(7) .
B60 B61 B62 58.6(8) .
B58 B61 B62 110.7(9) .
C223 B61 B62 105.0(8) .
B60 B61 Co4 113.6(8) .
B58 B61 Co4 112.6(9) .
C223 B61 Co4 62.6(4) .
B62 B61 Co4 63.1(6) .
B60 B61 H61 120.0 .
B58 B61 H61 119.4 .
C223 B61 H61 126.4 .
B62 B61 H61 122.1 .
Co4 B61 H61 116.2 .
B56 B62 B60 64.7(8) .
B56 B62 B61 106.2(10) .
B60 B62 B61 54.5(7) .
B56 B62 B63 56.3(7) .
B60 B62 B63 107.1(10) .
B61 B62 B63 106.0(11) .
B56 B62 Co4 110.8(10) .
B60 B62 Co4 110.4(10) .
B61 B62 Co4 63.5(6) .
B63 B62 Co4 62.2(6) .
B56 B62 H62 121.0 .
B60 B62 H62 121.4 .
B61 B62 H62 124.2 .
B63 B62 H62 123.7 .
Co4 B62 H62 117.6 .
B56 B63 B57 65.0(9) .
B56 B63 C224 105.6(9) .
B57 B63 C224 55.1(7) .
B56 B63 B62 57.4(7) .
B57 B63 B62 109.9(9) .
C224 B63 B62 106.3(8) .
B56 B63 Co4 113.1(8) .
B57 B63 Co4 112.8(9) .
C224 B63 Co4 63.3(4) .
B62 B63 Co4 63.8(6) .
B56 B63 H63 120.6 .
B57 B63 H63 119.7 .
C224 B63 H63 125.2 .
B62 B63 H63 122.2 .
Co4 B63 H63 115.8 .
B67 B64 B68 61.6(8) .
B67 B64 B66 62.4(9) .
B68 B64 B66 111.6(11) .
B67 B64 B69 113.3(11) .
B68 B64 B69 62.6(9) .
B66 B64 B69 111.0(11) .
B67 B64 B65 111.4(11) .
B68 B64 B65 111.9(10) .
B66 B64 B65 59.5(9) .
B69 B64 B65 61.8(8) .
B67 B64 H64 118.7 .
B68 B64 H64 119.1 .
B66 B64 H64 120.4 .
B69 B64 H64 118.6 .
B65 B64 H64 120.4 .
B71 B65 B72 65.5(9) .
B71 B65 B66 111.6(11) .
B72 B65 B66 59.5(8) .
B71 B65 B64 105.8(10) .
B72 B65 B64 106.5(10) .
B66 B65 B64 59.2(8) .
B71 B65 B69 58.6(8) .
B72 B65 B69 110.6(10) .
B66 B65 B69 107.8(10) .
B64 B65 B69 58.3(8) .
B71 B65 H65 119.8 .
B72 B65 H65 119.6 .
B66 B65 H65 121.1 .
B64 B65 H65 124.6 .
B69 B65 H65 122.2 .
C225 B66 B72 63.0(7) .
C225 B66 B64 101.5(9) .
B72 B66 B64 106.2(12) .
C225 B66 B65 105.4(10) .
B72 B66 B65 57.0(8) .
B64 B66 B65 61.3(9) .
C225 B66 B67 58.2(6) .
B72 B66 B67 111.4(10) .
B64 B66 B67 58.0(8) .
B65 B66 B67 109.3(11) .
C225 B66 H66 124.4 .
B72 B66 H66 120.3 .
B64 B66 H66 124.8 .
B65 B66 H66 122.2 .
B67 B66 H66 120.5 .
C226 B67 C225 60.1(5) .
C226 B67 B64 99.9(10) .
C225 B67 B64 99.8(9) .
C226 B67 B68 55.7(7) .
C225 B67 B68 104.4(9) .
B64 B67 B68 59.6(8) .
C226 B67 B66 102.8(9) .
C225 B67 B66 54.3(6) .
B64 B67 B66 59.6(8) .
B68 B67 B66 107.8(11) .
C226 B67 H67 125.9 .
C225 B67 H67 125.8 .
B64 B67 H67 126.0 .
B68 B67 H67 122.2 .
B66 B67 H67 123.4 .
C226 B68 B70 63.4(7) .
C226 B68 B64 100.5(10) .
B70 B68 B64 104.2(10) .
C226 B68 B67 57.2(7) .
B70 B68 B67 110.8(11) .
B64 B68 B67 58.9(9) .
C226 B68 B69 104.7(9) .
B70 B68 B69 56.7(8) .
B64 B68 B69 59.4(8) .
B67 B68 B69 108.4(10) .
C226 B68 H68 124.7 .
B70 B68 H68 120.8 .
B64 B68 H68 125.9 .
B67 B68 H68 120.6 .
B69 B68 H68 123.1 .
B70 B69 B71 65.8(8) .
B70 B69 B64 104.0(12) .
B71 B69 B64 104.6(12) .
B70 B69 B68 57.8(8) .
B71 B69 B68 110.0(11) .
B64 B69 B68 58.0(8) .
B70 B69 B65 107.6(11) .
B71 B69 B65 55.6(8) .
B64 B69 B65 59.9(8) .
B68 B69 B65 106.7(12) .
B70 B69 H69 121.3 .
B71 B69 H69 120.9 .
B64 B69 H69 124.9 .
B68 B69 H69 122.2 .
B65 B69 H69 123.3 .
B69 B70 B68 65.6(8) .
B69 B70 C226 105.5(10) .
B68 B70 C226 55.5(7) .
B69 B70 B71 58.1(8) .
B68 B70 B71 110.0(10) .
C226 B70 B71 104.0(10) .
B69 B70 Co4 114.1(10) .
B68 B70 Co4 113.8(11) .
C226 B70 Co4 63.0(5) .
B71 B70 Co4 62.9(7) .
B69 B70 H70 119.8 .
B68 B70 H70 118.9 .
C226 B70 H70 126.3 .
B71 B70 H70 123.2 .
Co4 B70 H70 115.5 .
B65 B71 B69 65.8(9) .
B65 B71 B72 57.2(8) .
B69 B71 B72 109.8(11) .
B65 B71 B70 107.9(10) .
B69 B71 B70 56.1(7) .
B72 B71 B70 107.0(10) .
B65 B71 Co4 112.4(10) .
B69 B71 Co4 112.4(9) .
B72 B71 Co4 62.8(6) .
B70 B71 Co4 63.1(6) .
B65 B71 H71 119.9 .
B69 B71 H71 119.5 .
B72 B71 H71 122.6 .
B70 B71 H71 123.8 .
Co4 B71 H71 116.9 .
B65 B72 B66 63.5(9) .
B65 B72 C225 104.5(9) .
B66 B72 C225 55.3(6) .
B65 B72 B71 57.3(8) .
B66 B72 B71 108.4(10) .
C225 B72 B71 105.5(8) .
B65 B72 Co4 113.8(9) .
B66 B72 Co4 113.3(8) .
C225 B72 Co4 63.4(4) .
B71 B72 Co4 64.4(6) .
B65 B72 H72 121.2 .
B66 B72 H72 120.5 .
C225 B72 H72 125.7 .
B71 B72 H72 122.7 .
Co4 B72 H72 114.8 .
B76 B73 B75 62.3(9) .
B76 B73 B77 63.2(9) .
B75 B73 B77 114.1(11) .
B76 B73 B78 112.9(11) .
B75 B73 B78 112.8(11) .
B77 B73 B78 61.2(9) .
B76 B73 B74 112.9(11) .
B75 B73 B74 62.0(9) .
B77 B73 B74 112.3(11) .
B78 B73 B74 61.5(8) .
B76 B73 H73 118.2 .
B75 B73 H73 118.2 .
B77 B73 H73 118.5 .
B78 B73 H73 119.5 .
B74 B73 H73 119.3 .
B80 B74 B79 66.0(8) .
B80 B74 B73 104.6(12) .
B79 B74 B73 105.3(11) .
B80 B74 B75 58.1(9) .
B79 B74 B75 110.4(11) .
B73 B74 B75 58.0(8) .
B80 B74 B78 110.7(10) .
B79 B74 B78 58.5(8) .
B73 B74 B78 59.0(8) .
B75 B74 B78 107.4(11) .
B80 B74 H74A 120.2 .
B79 B74 H74A 119.9 .
B73 B74 H74A 125.4 .
B75 B74 H74A 122.3 .
B78 B74 H74A 121.7 .
B80 B75 B81 65.5(9) .
B80 B75 B73 105.5(11) .
B81 B75 B73 103.2(10) .
B80 B75 B76 110.6(10) .
B81 B75 B76 57.2(8) .
B73 B75 B76 58.5(8) .
B80 B75 B74 57.2(8) .
B81 B75 B74 108.4(10) .
B73 B75 B74 60.0(9) .
B76 B75 B74 108.1(10) .
B80 B75 H75A 120.1 .
B81 B75 H75A 122.0 .
B73 B75 H75A 125.0 .
B76 B75 H75A 121.8 .
B74 B75 H75A 122.1 .
C228 B76 B81 62.7(7) .
C228 B76 B73 100.4(11) .
B81 B76 B73 105.2(12) .
C228 B76 B75 106.0(10) .
B81 B76 B75 58.9(8) .
B73 B76 B75 59.2(9) .
C228 B76 B77 55.7(7) .
B81 B76 B77 108.9(11) .
B73 B76 B77 59.1(9) .
B75 B76 B77 108.3(12) .
C228 B76 H76A 125.1 .
B81 B76 H76A 120.7 .
B73 B76 H76A 125.6 .
B75 B76 H76A 121.9 .
B77 B76 H76A 121.9 .
C228 B77 C227 61.0(6) .
C228 B77 B73 99.6(9) .
C227 B77 B73 101.4(10) .
C228 B77 B78 105.0(9) .
C227 B77 B78 56.4(7) .
B73 B77 B78 59.9(9) .
C228 B77 B76 56.0(7) .
C227 B77 B76 105.5(9) .
B73 B77 B76 57.7(8) .
B78 B77 B76 107.5(10) .
C228 B77 H77A 125.2 .
C227 B77 H77A 124.1 .
B73 B77 H77A 126.5 .
B78 B77 H77A 122.2 .
B76 B77 H77A 122.9 .
C227 B78 B79 64.1(7) .
C227 B78 B73 100.8(11) .
B79 B78 B73 105.1(11) .
C227 B78 B77 56.6(7) .
B79 B78 B77 110.9(11) .
B73 B78 B77 58.9(8) .
C227 B78 B74 106.2(10) .
B79 B78 B74 57.6(8) .
B73 B78 B74 59.5(9) .
B77 B78 B74 108.7(11) .
C227 B78 H78 124.3 .
B79 B78 H78 120.1 .
B73 B78 H78 125.7 .
B77 B78 H78 121.0 .
B74 B78 H78 122.3 .
B74 B79 B78 63.9(8) .
B74 B79 C227 104.3(10) .
B78 B79 C227 55.2(7) .
B74 B79 B80 56.5(8) .
B78 B79 B80 107.6(11) .
C227 B79 B80 104.4(10) .
B74 B79 Co5 113.1(11) .
B78 B79 Co5 111.8(10) .
C227 B79 Co5 61.9(5) .
B80 B79 Co5 64.8(7) .
B74 B79 H79A 121.3 .
B78 B79 H79A 120.9 .
C227 B79 H79A 126.4 .
B80 B79 H79A 123.2 .
Co5 B79 H79A 115.8 .
B74 B80 B75 64.7(9) .
B74 B80 B81 108.0(11) .
B75 B80 B81 57.4(8) .
B74 B80 B79 57.6(8) .
B75 B80 B79 109.1(10) .
B81 B80 B79 106.0(10) .
B74 B80 Co5 111.6(9) .
B75 B80 Co5 112.1(9) .
B81 B80 Co5 62.1(6) .
B79 B80 Co5 61.8(6) .
B74 B80 H80A 120.1 .
B75 B80 H80A 119.5 .
B81 B80 H80A 123.7 .
B79 B80 H80A 123.3 .
Co5 B80 H80A 117.8 .
B76 B81 B75 64.0(8) .
B76 B81 C228 57.2(7) .
B75 B81 C228 105.8(9) .
B76 B81 B80 109.3(11) .
B75 B81 B80 57.1(8) .
C228 B81 B80 105.7(10) .
B76 B81 Co5 114.7(10) .
B75 B81 Co5 114.0(10) .
C228 B81 Co5 62.8(5) .
B80 B81 Co5 64.6(7) .
B76 B81 H81A 119.1 .
B75 B81 H81A 120.9 .
C228 B81 H81A 125.0 .
B80 B81 H81A 122.8 .
Co5 B81 H81A 114.7 .
B83 B82 B84 62.1(9) .
B83 B82 B86 62.2(9) .
B84 B82 B86 112.1(11) .
B83 B82 B85 112.6(11) .
B84 B82 B85 61.7(9) .
B86 B82 B85 111.1(11) .
B83 B82 B87 111.6(10) .
B84 B82 B87 111.1(11) .
B86 B82 B87 60.7(9) .
B85 B82 B87 61.0(8) .
B83 B82 H82A 118.7 .
B84 B82 H82A 119.3 .
B86 B82 H82A 119.7 .
B85 B82 H82A 119.5 .
B87 B82 H82A 120.4 .
C229 B83 C230 60.5(6) .
C229 B83 B82 101.5(10) .
C230 B83 B82 100.6(10) .
C229 B83 B84 56.0(7) .
C230 B83 B84 104.6(11) .
B82 B83 B84 59.9(9) .
C229 B83 B86 104.8(9) .
C230 B83 B86 55.3(7) .
B82 B83 B86 59.7(8) .
B84 B83 B86 108.4(11) .
C229 B83 H83 124.7 .
C230 B83 H83 125.5 .
B82 B83 H83 125.4 .
B84 B83 H83 122.2 .
B86 B83 H83 122.4 .
C229 B84 B90 64.1(7) .
C229 B84 B82 100.6(10) .
B90 B84 B82 104.8(10) .
C229 B84 B83 56.7(7) .
B90 B84 B83 110.3(11) .
B82 B84 B83 58.1(9) .
C229 B84 B85 105.5(9) .
B90 B84 B85 56.5(8) .
B82 B84 B85 60.2(9) .
B83 B84 B85 108.1(11) .
C229 B84 H84A 124.3 .
B90 B84 H84A 120.6 .
B82 B84 H84A 125.7 .
B83 B84 H84A 121.4 .
B85 B84 H84A 122.7 .
B90 B85 B89 66.5(9) .
B90 B85 B82 104.5(12) .
B89 B85 B82 105.6(12) .
B90 B85 B84 58.4(8) .
B89 B85 B84 111.6(12) .
B82 B85 B84 58.0(9) .
B90 B85 B87 108.4(12) .
B89 B85 B87 56.3(8) .
B82 B85 B87 59.7(9) .
B84 B85 B87 107.1(12) .
B90 B85 H85A 120.8 .
B89 B85 H85A 119.8 .
B82 B85 H85A 124.8 .
B84 B85 H85A 121.6 .
B87 B85 H85A 123.1 .
C230 B86 B88 63.9(8) .
C230 B86 B82 101.0(11) .
B88 B86 B82 106.2(12) .
C230 B86 B83 57.5(7) .
B88 B86 B83 111.8(11) .
B82 B86 B83 58.1(8) .
C230 B86 B87 104.5(11) .
B88 B86 B87 56.3(9) .
B82 B86 B87 61.1(9) .
B83 B86 B87 108.6(12) .
C230 B86 H86 124.7 .
B88 B86 H86 119.9 .
B82 B86 H86 124.9 .
B83 B86 H86 120.7 .
B87 B86 H86 123.0 .
B88 B87 B89 66.7(9) .
B88 B87 B86 59.3(9) .
B89 B87 B86 112.6(12) .
B88 B87 B82 106.4(11) .
B89 B87 B82 107.2(11) .
B86 B87 B82 58.3(8) .
B88 B87 B85 111.3(11) .
B89 B87 B85 58.7(8) .
B86 B87 B85 107.7(11) .
B82 B87 B85 59.3(8) .
B88 B87 H87 119.2 .
B89 B87 H87 118.6 .
B86 B87 H87 121.5 .
B82 B87 H87 124.4 .
B85 B87 H87 121.8 .
B87 B88 B86 64.4(9) .
B87 B88 C230 103.8(10) .
B86 B88 C230 54.9(7) .
B87 B88 B89 57.1(9) .
B86 B88 B89 109.1(11) .
C230 B88 B89 104.6(10) .
B87 B88 Co5 112.8(10) .
B86 B88 Co5 111.6(9) .
C230 B88 Co5 61.7(6) .
B89 B88 Co5 64.3(7) .
B87 B88 H88A 121.2 .
B86 B88 H88A 120.3 .
C230 B88 H88A 126.8 .
B89 B88 H88A 122.5 .
Co5 B88 H88A 116.3 .
B87 B89 B85 65.0(9) .
B87 B89 B88 56.1(9) .
B85 B89 B88 108.0(11) .
B87 B89 B90 106.6(11) .
B85 B89 B90 55.5(8) .
B88 B89 B90 106.2(11) .
B87 B89 Co5 110.3(11) .
B85 B89 Co5 110.4(10) .
B88 B89 Co5 62.4(7) .
B90 B89 Co5 62.4(6) .
B87 B89 H89A 121.1 .
B85 B89 H89A 120.7 .
B88 B89 H89A 123.3 .
B90 B89 H89A 124.2 .
Co5 B89 H89A 118.2 .
B85 B90 B84 65.1(9) .
B85 B90 C229 105.4(11) .
B84 B90 C229 55.3(7) .
B85 B90 B89 58.0(8) .
B84 B90 B89 110.2(11) .
C229 B90 B89 105.4(10) .
B85 B90 Co5 113.6(10) .
B84 B90 Co5 112.9(10) .
C229 B90 Co5 62.8(5) .
B89 B90 Co5 63.6(7) .
B85 B90 H90 120.3 .
B84 B90 H90 119.5 .
C229 B90 H90 125.9 .
B89 B90 H90 122.3 .
Co5 B90 H90 115.9 .
B95 B91 B94 60.7(9) .
B95 B91 B92 112.0(10) .
B94 B91 B92 112.9(11) .
B95 B91 B96 61.6(8) .
B94 B91 B96 112.6(10) .
B92 B91 B96 62.8(9) .
B95 B91 B93 110.9(11) .
B94 B91 B93 61.6(8) .
B92 B91 B93 62.6(9) .
B96 B91 B93 113.9(11) .
B95 B91 H91 120.5 .
B94 B91 H91 119.4 .
B92 B91 H91 118.4 .
B96 B91 H91 118.1 .
B93 B91 H91 118.9 .
B98 B92 B97 65.6(9) .
B98 B92 B91 106.8(11) .
B97 B92 B91 104.9(10) .
B98 B92 B93 111.1(11) .
B97 B92 B93 57.7(8) .
B91 B92 B93 59.0(8) .
B98 B92 B96 59.3(9) .
B97 B92 B96 110.1(10) .
B91 B92 B96 58.9(8) .
B93 B92 B96 107.8(10) .
B98 B92 H92 119.1 .
B97 B92 H92 120.9 .
B91 B92 H92 124.6 .
B93 B92 H92 121.9 .
B96 B92 H92 121.7 .
C232 B93 B97 63.5(8) .
C232 B93 B91 100.8(11) .
B97 B93 B91 103.1(12) .
C232 B93 B94 58.0(8) .
B97 B93 B94 110.3(11) .
B91 B93 B94 58.1(8) .
C232 B93 B92 104.4(11) .
B97 B93 B92 56.0(8) .
B91 B93 B92 58.5(8) .
B94 B93 B92 106.8(12) .
C232 B93 H93 124.1 .
B97 B93 H93 121.4 .
B91 B93 H93 126.5 .
B94 B93 H93 121.1 .
B92 B93 H93 124.1 .
C231 B94 C232 60.3(8) .
C231 B94 B91 100.4(11) .
C232 B94 B91 99.8(10) .
C231 B94 B95 56.0(8) .
C232 B94 B95 104.7(11) .
B91 B94 B95 59.7(9) .
C231 B94 B93 103.9(10) .
C232 B94 B93 54.4(7) .
B91 B94 B93 60.3(8) .
B95 B94 B93 109.0(11) .
C231 B94 H94 125.5 .
C232 B94 H94 125.9 .
B91 B94 H94 125.9 .
B95 B94 H94 121.8 .
B93 B94 H94 122.5 .
C231 B95 B99 63.9(9) .
C231 B95 B91 101.4(12) .
B99 B95 B91 105.2(11) .
C231 B95 B94 57.5(8) .
B99 B95 B94 111.9(12) .
B91 B95 B94 59.6(9) .
C231 B95 B96 106.4(10) .
B99 B95 B96 57.2(8) .
B91 B95 B96 60.3(8) .
B94 B95 B96 110.6(11) .
C231 B95 H95 124.2 .
B99 B95 H95 120.3 .
B91 B95 H95 125.3 .
B94 B95 H95 119.6 .
B96 B95 H95 121.7 .
B99 B96 B98 66.6(8) .
B99 B96 B91 104.0(11) .
B98 B96 B91 102.8(12) .
B99 B96 B95 57.9(8) .
B98 B96 B95 109.9(11) .
B91 B96 B95 58.1(8) .
B99 B96 B92 107.6(11) .
B98 B96 B92 54.8(8) .
B91 B96 B92 58.4(8) .
B95 B96 B92 105.7(11) .
B99 B96 H96 120.6 .
B98 B96 H96 121.4 .
B91 B96 H96 125.9 .
B95 B96 H96 122.3 .
B92 B96 H96 124.3 .
B92 B97 B93 66.3(9) .
B92 B97 C232 105.8(10) .
B93 B97 C232 54.9(7) .
B92 B97 B98 56.8(8) .
B93 B97 B98 111.0(11) .
C232 B97 B98 106.7(10) .
B92 B97 Co6 113.9(10) .
B93 B97 Co6 114.0(9) .
C232 B97 Co6 63.8(6) .
B98 B97 Co6 64.7(6) .
B92 B97 H97 120.4 .
B93 B97 H97 118.8 .
C232 B97 H97 125.4 .
B98 B97 H97 121.9 .
Co6 B97 H97 114.9 .
B92 B98 B96 65.9(9) .
B92 B98 B97 57.6(9) .
B96 B98 B97 109.2(11) .
B92 B98 B99 107.2(10) .
B96 B98 B99 55.0(7) .
B97 B98 B99 105.7(10) .
B92 B98 Co6 112.5(10) .
B96 B98 Co6 111.3(9) .
B97 B98 Co6 62.4(6) .
B99 B98 Co6 62.7(6) .
B92 B98 H98 119.5 .
B96 B98 H98 120.1 .
B97 B98 H98 123.1 .
B99 B98 H98 124.8 .
Co6 B98 H98 117.3 .
B96 B99 B95 64.9(8) .
B96 B99 C231 105.8(11) .
B95 B99 C231 55.4(8) .
B96 B99 B98 58.4(8) .
B95 B99 B98 108.8(11) .
C231 B99 B98 103.9(11) .
B96 B99 Co6 114.1(10) .
B95 B99 Co6 113.0(11) .
C231 B99 Co6 63.0(7) .
B98 B99 Co6 62.6(7) .
B96 B99 H99 119.6 .
B95 B99 H99 119.9 .
C231 B99 H99 126.0 .
B98 B99 H99 123.6 .
Co6 B99 H99 115.7 .
B104 B100 B103 61.2(8) .
B104 B100 B102 112.5(11) .
B103 B100 B102 63.5(9) .
B104 B100 B101 111.9(10) .
B103 B100 B101 114.0(11) .
B102 B100 B101 61.7(9) .
B104 B100 B105 61.7(9) .
B103 B100 B105 112.2(11) .
B102 B100 B105 111.3(11) .
B101 B100 B105 60.9(9) .
B104 B100 H100 119.6 .
B103 B100 H100 118.0 .
B102 B100 H100 118.9 .
B101 B100 H100 119.0 .
B105 B100 H100 120.1 .
C233 B101 B108 61.9(8) .
C233 B101 B100 100.3(9) .
B108 B101 B100 102.9(10) .
C233 B101 B105 56.8(8) .
B108 B101 B105 109.0(10) .
B100 B101 B105 59.7(9) .
C233 B101 B102 103.1(10) .
B108 B101 B102 56.5(8) .
B100 B101 B102 58.0(8) .
B105 B101 B102 107.3(10) .
C233 B101 H101 125.6 .
B108 B101 H101 122.1 .
B100 B101 H101 126.0 .
B105 B101 H101 120.9 .
B102 B101 H101 124.1 .
B108 B102 B107 66.2(8) .
B108 B102 B100 106.7(13) .
B107 B102 B100 106.9(11) .
B108 B102 B101 58.9(8) .
B107 B102 B101 113.0(11) .
B100 B102 B101 60.3(9) .
B108 B102 B103 110.4(11) .
B107 B102 B103 59.1(8) .
B100 B102 B103 58.0(8) .
B101 B102 B103 108.4(12) .
B108 B102 H102 119.9 .
B107 B102 H102 118.6 .
B100 B102 H102 124.1 .
B101 B102 H102 120.4 .
B103 B102 H102 122.3 .
B106 B103 B100 107.0(11) .
B106 B103 B107 65.9(9) .
B100 B103 B107 105.1(10) .
B106 B103 B104 59.8(9) .
B100 B103 B104 59.3(8) .
B107 B103 B104 111.6(11) .
B106 B103 B102 108.8(10) .
B100 B103 B102 58.5(8) .
B107 B103 B102 56.4(7) .
B104 B103 B102 106.9(10) .
B106 B103 H103 119.5 .
B100 B103 H103 124.2 .
B107 B103 H103 120.4 .
B104 B103 H103 120.9 .
B102 B103 H103 123.8 .
C234 B104 B106 64.4(8) .
C234 B104 B100 102.1(10) .
B106 B104 B100 104.4(12) .
C234 B104 B103 106.2(11) .
B106 B104 B103 56.4(8) .
B100 B104 B103 59.4(9) .
C234 B104 B105 56.6(7) .
B106 B104 B105 111.1(10) .
B100 B104 B105 60.8(9) .
B103 B104 B105 110.1(11) .
C234 B104 H104 123.9 .
B106 B104 H104 120.9 .
B100 B104 H104 125.0 .
B103 B104 H104 122.5 .
B105 B104 H104 119.9 .
C234 B105 C233 61.1(8) .
C234 B105 B100 99.4(11) .
C233 B105 B100 99.0(12) .
C234 B105 B104 56.3(8) .
C233 B105 B104 104.4(11) .
B100 B105 B104 57.6(8) .
C234 B105 B101 105.4(12) .
C233 B105 B101 55.4(8) .
B100 B105 B101 59.4(9) .
B104 B105 B101 107.3(12) .
C234 B105 H105 124.6 .
C233 B105 H105 125.5 .
B100 B105 H105 127.5 .
B104 B105 H105 123.0 .
B101 B105 H105 122.3 .
B103 B106 B104 63.7(9) .
B103 B106 C234 105.2(10) .
B104 B106 C234 55.8(8) .
B103 B106 B107 59.6(8) .
B104 B106 B107 109.8(10) .
C234 B106 B107 104.6(10) .
B103 B106 Co6 114.6(9) .
B104 B106 Co6 111.9(9) .
C234 B106 Co6 61.3(6) .
B107 B106 Co6 63.5(6) .
B103 B106 H106 119.7 .
B104 B106 H106 120.2 .
C234 B106 H106 126.5 .
B107 B106 H106 122.0 .
Co6 B106 H106 116.3 .
B102 B107 B103 64.5(8) .
B102 B107 B106 106.2(11) .
B103 B107 B106 54.5(8) .
B102 B107 B108 56.5(8) .
B103 B107 B108 107.3(11) .
B106 B107 B108 106.4(11) .
B102 B107 Co6 110.7(10) .
B103 B107 Co6 110.3(11) .
B106 B107 Co6 63.5(7) .
B108 B107 Co6 62.2(7) .
B102 B107 H107 121.1 .
B103 B107 H107 121.6 .
B106 B107 H107 124.1 .
B108 B107 H107 123.4 .
Co6 B107 H107 117.6 .
B102 B108 C233 104.8(11) .
B102 B108 B101 64.6(9) .
C233 B108 B101 56.0(8) .
B102 B108 B107 57.4(8) .
C233 B108 B107 106.0(10) .
B101 B108 B107 110.5(10) .
B102 B108 Co6 113.5(9) .
C233 B108 Co6 62.8(6) .
B101 B108 Co6 113.9(10) .
B107 B108 Co6 64.5(6) .
B102 B108 H108 121.2 .
C233 B108 H108 125.7 .
B101 B108 H108 119.0 .
B107 B108 H108 121.9 .
Co6 B108 H108 115.2 .
B111 B109 B113 111.7(14) .
B111 B109 B112 61.6(10) .
B113 B109 B112 61.1(11) .
B111 B109 B114 110.9(14) .
B113 B109 B114 63.2(11) .
B112 B109 B114 112.2(14) .
B111 B109 B110 61.2(10) .
B113 B109 B110 112.8(14) .
B112 B109 B110 111.8(13) .
B114 B109 B110 60.9(11) .
B111 B109 H10A 120.1 .
B113 B109 H10A 118.6 .
B112 B109 H10A 119.5 .
B114 B109 H10A 119.3 .
B110 B109 H10A 119.5 .
C236 B110 C235 60.6(8) .
C236 B110 B111 57.6(8) .
C235 B110 B111 107.1(11) .
C236 B110 B109 99.5(11) .
C235 B110 B109 101.5(12) .
B111 B110 B109 57.4(10) .
C236 B110 B114 102.7(12) .
C235 B110 B114 55.3(9) .
B111 B110 B114 106.7(12) .
B109 B110 B114 59.5(10) .
C236 B110 H110 125.6 .
C235 B110 H110 123.8 .
B111 B110 H110 121.9 .
B109 B110 H110 126.6 .
B114 B110 H110 123.8 .
C236 B111 B117 62.3(8) .
C236 B111 B109 100.5(13) .
B117 B111 B109 103.3(13) .
C236 B111 B112 104.9(12) .
B117 B111 B112 56.6(9) .
B109 B111 B112 59.8(10) .
C236 B111 B110 54.9(8) .
B117 B111 B110 108.2(12) .
B109 B111 B110 61.3(10) .
B112 B111 B110 110.5(13) .
C236 B111 H111 125.8 .
B117 B111 H111 122.6 .
B109 B111 H111 125.0 .
B112 B111 H111 121.9 .
B110 B111 H111 120.6 .
B117 B112 B116 65.4(10) .
B117 B112 B109 105.0(13) .
B116 B112 B109 103.3(14) .
B117 B112 B113 107.5(13) .
B116 B112 B113 55.3(10) .
B109 B112 B113 58.6(10) .
B117 B112 B111 59.9(9) .
B116 B112 B111 111.4(12) .
B109 B112 B111 58.6(10) .
B113 B112 B111 107.2(13) .
B117 B112 H112 120.5 .
B116 B112 H112 121.3 .
B109 B112 H112 125.5 .
B113 B112 H112 123.9 .
B111 B112 H112 120.6 .
B116 B113 B109 109.9(15) .
B116 B113 B112 61.9(11) .
B109 B113 B112 60.3(11) .
B116 B113 B115 65.0(10) .
B109 B113 B115 106.2(13) .
B112 B113 B115 112.5(13) .
B116 B113 B114 109.2(13) .
B109 B113 B114 60.4(11) .
B112 B113 B114 109.3(14) .
B115 B113 B114 55.5(9) .
B116 B113 H113 118.5 .
B109 B113 H113 122.3 .
B112 B113 H113 119.2 .
B115 B113 H113 121.2 .
B114 B113 H113 123.1 .
C235 B114 B115 64.9(10) .
C235 B114 B109 103.1(15) .
B115 B114 B109 107.1(15) .
C235 B114 B110 57.3(10) .
B115 B114 B110 112.2(15) .
B109 B114 B110 59.6(11) .
C235 B114 B113 107.4(14) .
B115 B114 B113 60.7(10) .
B109 B114 B113 56.4(10) .
B110 B114 B113 106.2(14) .
C235 B114 H11B 122.8 .
B115 B114 H11B 117.8 .
B109 B114 H11B 125.3 .
B110 B114 H11B 121.5 .
B113 B114 H11B 123.4 .
B114 B115 C235 55.6(9) .
B114 B115 B113 63.8(10) .
C235 B115 B113 103.0(12) .
B114 B115 B116 106.4(14) .
C235 B115 B116 104.9(13) .
B113 B115 B116 53.2(9) .
B114 B115 Co7 111.7(12) .
C235 B115 Co7 61.9(7) .
B113 B115 Co7 109.9(12) .
B116 B115 Co7 65.4(8) .
B114 B115 H115 120.7 .
C235 B115 H115 125.8 .
B113 B115 H115 123.8 .
B116 B115 H115 123.8 .
Co7 B115 H115 116.3 .
B113 B116 B112 62.8(10) .
B113 B116 B117 105.2(12) .
B112 B116 B117 54.9(9) .
B113 B116 B115 61.8(10) .
B112 B116 B115 110.8(12) .
B117 B116 B115 106.3(11) .
B113 B116 Co7 113.1(11) .
B112 B116 Co7 111.3(10) .
B117 B116 Co7 63.2(7) .
B115 B116 Co7 60.8(7) .
B113 B116 H116 119.8 .
B112 B116 H116 120.8 .
B117 B116 H116 125.3 .
B115 B116 H116 121.1 .
Co7 B116 H116 117.5 .
B112 B117 B111 63.6(9) .
B112 B117 C236 106.0(11) .
B111 B117 C236 56.7(8) .
B112 B117 B116 59.6(10) .
B111 B117 B116 109.8(12) .
C236 B117 B116 104.9(12) .
B112 B117 Co7 115.9(12) .
B111 B117 Co7 114.0(11) .
C236 B117 Co7 62.4(7) .
B116 B117 Co7 63.9(8) .
B112 B117 H117 119.4 .
B111 B117 H117 119.6 .
C236 B117 H117 125.9 .
B116 B117 H117 122.3 .
Co7 B117 H117 114.8 .
B123 B118 B121 111.9(14) .
B123 B118 B120 114.0(14) .
B121 B118 B120 63.8(10) .
B123 B118 B122 62.2(11) .
B121 B118 B122 59.9(10) .
B120 B118 B122 113.1(13) .
B123 B118 B119 62.4(11) .
B121 B118 B119 114.9(14) .
B120 B118 B119 63.0(11) .
B122 B118 B119 113.7(14) .
B123 B118 H11A 118.9 .
B121 B118 H11A 118.9 .
B120 B118 H11A 117.4 .
B122 B118 H11A 119.5 .
B119 B118 H11A 117.4 .
B124 B119 B125 65.5(10) .
B124 B119 B118 104.6(13) .
B125 B119 B118 104.5(12) .
B124 B119 B123 58.8(10) .
B125 B119 B123 110.5(13) .
B118 B119 B123 57.9(10) .
B124 B119 B120 109.4(12) .
B125 B119 B120 57.9(9) .
B118 B119 B120 58.0(10) .
B123 B119 B120 106.3(13) .
B124 B119 H119 120.3 .
B125 B119 H119 120.3 .
B118 B119 H119 125.8 .
B123 B119 H119 122.2 .
B120 B119 H119 122.9 .
B126 B120 B125 66.5(9) .
B126 B120 B118 103.5(13) .
B125 B120 B118 104.8(14) .
B126 B120 B119 109.4(13) .
B125 B120 B119 57.4(9) .
B118 B120 B119 59.0(10) .
B126 B120 B121 57.3(9) .
B125 B120 B121 110.5(13) .
B118 B120 B121 57.9(10) .
B119 B120 B121 106.8(14) .
B126 B120 H12A 121.0 .
B125 B120 H12A 120.0 .
B118 B120 H12A 125.7 .
B119 B120 H12A 122.5 .
B121 B120 H12A 122.4 .
C237 B121 B126 63.0(9) .
C237 B121 B118 101.5(13) .
B126 B121 B118 103.7(12) .
C237 B121 B122 57.1(10) .
B126 B121 B122 110.5(13) .
B118 B121 B122 60.7(11) .
C237 B121 B120 105.2(12) .
B126 B121 B120 57.2(9) .
B118 B121 B120 58.3(10) .
B122 B121 B120 109.3(13) .
C237 B121 H121 124.5 .
B126 B121 H121 121.3 .
B118 B121 H121 125.6 .
B122 B121 H121 119.9 .
B120 B121 H121 123.0 .
C237 B122 C238 61.0(9) .
C237 B122 B121 57.9(10) .
C238 B122 B121 106.9(13) .
C237 B122 B118 101.1(14) .
C238 B122 B118 99.7(13) .
B121 B122 B118 59.4(11) .
C237 B122 B123 104.9(13) .
C238 B122 B123 55.6(9) .
B121 B122 B123 108.1(13) .
B118 B122 B123 58.1(10) .
C237 B122 H12C 124.1 .
C238 B122 H12C 124.7 .
B121 B122 H12C 121.0 .
B118 B122 H12C 126.9 .
B123 B122 H12C 123.1 .
C238 B123 B124 63.2(10) .
C238 B123 B118 102.4(14) .
B124 B123 B118 105.0(15) .
C238 B123 B122 57.5(9) .
B124 B123 B122 110.5(13) .
B118 B123 B122 59.7(11) .
C238 B123 B119 106.5(14) .
B124 B123 B119 57.5(10) .
B118 B123 B119 59.7(11) .
B122 B123 B119 109.5(14) .
C238 B123 H12D 123.7 .
B124 B123 H12D 121.0 .
B118 B123 H12D 124.9 .
B122 B123 H12D 120.4 .
B119 B123 H12D 122.1 .
B119 B124 B123 63.7(11) .
B119 B124 C238 105.3(12) .
B123 B124 C238 55.4(9) .
B119 B124 B125 57.3(10) .
B123 B124 B125 107.9(13) .
C238 B124 B125 105.5(12) .
B119 B124 Co7 115.2(12) .
B123 B124 Co7 113.1(11) .
C238 B124 Co7 62.9(7) .
B125 B124 Co7 65.4(7) .
B119 B124 H124 120.4 .
B123 B124 H124 120.9 .
C238 B124 H124 125.7 .
B125 B124 H124 122.7 .
Co7 B124 H124 114.3 .
B119 B125 B120 64.8(10) .
B119 B125 B124 57.1(9) .
B120 B125 B124 108.2(12) .
B119 B125 B126 107.3(11) .
B120 B125 B126 56.3(8) .
B124 B125 B126 105.7(11) .
B119 B125 Co7 111.4(11) .
B120 B125 Co7 112.9(10) .
B124 B125 Co7 61.2(7) .
B126 B125 Co7 63.9(7) .
B119 B125 H125 120.5 .
B120 B125 H125 119.8 .
B124 B125 H125 124.1 .
B126 B125 H125 123.7 .
Co7 B125 H125 117.0 .
B120 B126 B121 65.5(9) .
B120 B126 C237 106.7(12) .
B121 B126 C237 56.5(9) .
B120 B126 B125 57.2(8) .
B121 B126 B125 109.6(12) .
C237 B126 B125 105.0(12) .
B120 B126 Co7 112.9(11) .
B121 B126 Co7 113.1(12) .
C237 B126 Co7 62.2(7) .
B125 B126 Co7 63.1(7) .
B120 B126 H12B 120.1 .
B121 B126 H12B 119.0 .
C237 B126 H12B 125.2 .
B125 B126 H12B 123.2 .
Co7 B126 H12B 116.4 .
B130 B127 B131 63.7(11) .
B130 B127 B129 61.8(10) .
B131 B127 B129 114.7(13) .
B130 B127 B132 113.2(13) .
B131 B127 B132 61.8(11) .
B129 B127 B132 112.9(13) .
B130 B127 B128 113.1(13) .
B131 B127 B128 114.8(13) .
B129 B127 B128 61.6(10) .
B132 B127 B128 63.0(10) .
B130 B127 H127 118.5 .
B131 B127 H127 117.1 .
B129 B127 H127 118.8 .
B132 B127 H127 118.9 .
B128 B127 H127 118.2 .
C240 B128 B133 63.6(8) .
C240 B128 B127 99.9(12) .
B133 B128 B127 103.4(13) .
C240 B128 B129 56.5(8) .
B133 B128 B129 109.7(12) .
B127 B128 B129 58.3(9) .
C240 B128 B132 104.2(12) .
B133 B128 B132 57.1(9) .
B127 B128 B132 57.6(10) .
B129 B128 B132 105.8(13) .
C240 B128 H128 124.7 .
B133 B128 H128 120.8 .
B127 B128 H128 126.8 .
B129 B128 H128 122.0 .
B132 B128 H128 124.3 .
C239 B129 C240 61.7(8) .
C239 B129 B127 99.6(12) .
C240 B129 B127 100.7(10) .
C239 B129 B130 57.0(9) .
C240 B129 B130 106.7(11) .
B127 B129 B130 57.5(10) .
C239 B129 B128 105.5(10) .
C240 B129 B128 55.7(8) .
B127 B129 B128 60.2(9) .
B130 B129 B128 108.4(11) .
C239 B129 H129 124.6 .
C240 B129 H129 124.1 .
B127 B129 H129 127.1 .
B130 B129 H129 122.0 .
B128 B129 H129 122.0 .
C239 B130 B135 62.5(9) .
C239 B130 B127 101.2(13) .
B135 B130 B127 103.9(12) .
C239 B130 B129 55.8(9) .
B135 B130 B129 108.8(13) .
B127 B130 B129 60.8(10) .
C239 B130 B131 106.6(12) .
B135 B130 B131 58.1(10) .
B127 B130 B131 59.1(10) .
B129 B130 B131 110.2(13) .
C239 B130 H130 124.8 .
B135 B130 H130 121.8 .
B127 B130 H130 125.4 .
B129 B130 H130 120.7 .
B131 B130 H130 121.4 .
B135 B131 B127 101.7(14) .
B135 B131 B134 64.6(10) .
B127 B131 B134 104.3(15) .
B135 B131 B132 106.2(15) .
B127 B131 B132 59.8(11) .
B134 B131 B132 56.2(10) .
B135 B131 B130 57.3(9) .
B127 B131 B130 57.2(10) .
B134 B131 B130 109.6(14) .
B132 B131 B130 106.4(15) .
B135 B131 H13A 123.0 .
B127 B131 H13A 125.7 .
B134 B131 H13A 121.0 .
B132 B131 H13A 123.3 .
B130 B131 H13A 122.4 .
B134 B132 B133 66.8(11) .
B134 B132 B127 107.0(14) .
B133 B132 B127 104.9(13) .
B134 B132 B131 60.9(11) .
B133 B132 B131 113.0(14) .
B127 B132 B131 58.4(10) .
B134 B132 B128 111.8(13) .
B133 B132 B128 57.0(9) .
B127 B132 B128 59.4(10) .
B131 B132 B128 109.1(13) .
B134 B132 H132 118.2 .
B133 B132 H132 120.0 .
B127 B132 H132 125.2 .
B131 B132 H132 120.1 .
B128 B132 H132 121.7 .
B132 B133 B128 65.9(10) .
B132 B133 C240 105.1(11) .
B128 B133 C240 56.0(8) .
B132 B133 B134 55.7(10) .
B128 B133 B134 110.0(12) .
C240 B133 B134 105.4(11) .
B132 B133 Co8 111.8(12) .
B128 B133 Co8 112.8(10) .
C240 B133 Co8 61.8(6) .
B134 B133 Co8 64.4(7) .
B132 B133 H133 121.4 .
B128 B133 H133 118.8 .
C240 B133 H133 125.8 .
B134 B133 H133 122.7 .
Co8 B133 H133 116.4 .
B132 B134 B131 63.0(11) .
B132 B134 B135 105.0(12) .
B131 B134 B135 56.3(9) .
B132 B134 B133 57.5(10) .
B131 B134 B133 107.4(12) .
B135 B134 B133 104.5(11) .
B132 B134 Co8 111.0(12) .
B131 B134 Co8 111.6(10) .
B135 B134 Co8 62.4(7) .
B133 B134 Co8 61.7(7) .
B132 B134 H134 121.6 .
B131 B134 H134 120.7 .
B135 B134 H134 125.1 .
B133 B134 H134 123.8 .
Co8 B134 H134 117.5 .
B130 B135 B131 64.5(10) .
B130 B135 C239 56.7(9) .
B131 B135 C239 107.1(13) .
B130 B135 B134 110.9(13) .
B131 B135 B134 59.1(10) .
C239 B135 B134 106.9(13) .
B130 B135 Co8 114.4(12) .
B131 B135 Co8 115.7(12) .
C239 B135 Co8 63.1(7) .
B134 B135 Co8 64.3(8) .
B130 B135 H135 119.1 .
B131 B135 H135 119.3 .
C239 B135 H135 124.8 .
B134 B135 H135 121.5 .
Co8 B135 H135 114.7 .
B138 B136 B139 62.4(10) .
B138 B136 B141 111.6(14) .
B139 B136 B141 113.0(14) .
B138 B136 B140 113.0(14) .
B139 B136 B140 62.7(11) .
B141 B136 B140 61.5(11) .
B138 B136 B137 60.6(10) .
B139 B136 B137 111.8(13) .
B141 B136 B137 61.3(10) .
B140 B136 B137 111.4(14) .
B138 B136 H136 119.3 .
B139 B136 H136 118.3 .
B141 B136 H136 119.4 .
B140 B136 H136 118.8 .
B137 B136 H136 120.4 .
C242 B137 B142 63.2(9) .
C242 B137 B138 56.9(9) .
B142 B137 B138 110.7(13) .
C242 B137 B136 100.0(13) .
B142 B137 B136 104.8(12) .
B138 B137 B136 58.5(10) .
C242 B137 B141 105.0(12) .
B142 B137 B141 58.3(8) .
B138 B137 B141 107.4(13) .
B136 B137 B141 58.3(10) .
C242 B137 H137 124.9 .
B142 B137 H137 120.0 .
B138 B137 H137 121.3 .
B136 B137 H137 126.4 .
B141 B137 H137 123.1 .
C242 B138 C241 60.2(9) .
C242 B138 B136 101.7(13) .
C241 B138 B136 100.6(12) .
C242 B138 B137 56.6(9) .
C241 B138 B137 105.8(12) .
B136 B138 B137 61.0(10) .
C242 B138 B139 104.5(12) .
C241 B138 B139 55.7(9) .
B136 B138 B139 58.9(10) .
B137 B138 B139 109.2(12) .
C242 B138 H138 124.9 .
C241 B138 H138 125.2 .
B136 B138 H138 125.5 .
B137 B138 H138 121.0 .
B139 B138 H138 122.6 .
C241 B139 B144 63.8(9) .
C241 B139 B136 101.5(14) .
B144 B139 B136 105.2(14) .
C241 B139 B138 57.2(9) .
B144 B139 B138 110.6(13) .
B136 B139 B138 58.7(10) .
C241 B139 B140 104.8(13) .
B144 B139 B140 57.1(9) .
B136 B139 B140 58.8(10) .
B138 B139 B140 106.9(14) .
C241 B139 H139 124.2 .
B144 B139 H139 120.2 .
B136 B139 H139 125.4 .
B138 B139 H139 121.4 .
B140 B139 H139 123.8 .
B144 B140 B143 66.0(10) .
B144 B140 B136 105.7(13) .
B143 B140 B136 109.4(14) .
B144 B140 B141 111.3(13) .
B143 B140 B141 61.1(10) .
B136 B140 B141 59.2(11) .
B144 B140 B139 58.1(9) .
B143 B140 B139 112.4(13) .
B136 B140 B139 58.5(10) .
B141 B140 B139 107.6(13) .
B144 B140 H140 120.4 .
B143 B140 H140 117.2 .
B136 B140 H140 123.9 .
B141 B140 H140 121.1 .
B139 B140 H140 122.2 .
B142 B141 B136 107.2(13) .
B142 B141 B143 65.7(9) .
B136 B141 B143 105.9(14) .
B142 B141 B140 109.3(13) .
B136 B141 B140 59.3(11) .
B143 B141 B140 56.7(10) .
B142 B141 B137 59.3(9) .
B136 B141 B137 60.4(10) .
B143 B141 B137 112.1(12) .
B140 B141 B137 108.8(13) .
B142 B141 H141 119.9 .
B136 B141 H141 123.5 .
B143 B141 H141 120.3 .
B140 B141 H141 122.8 .
B137 B141 H141 120.2 .
B141 B142 B137 62.4(9) .
B141 B142 C242 101.8(11) .
B137 B142 C242 54.8(8) .
B141 B142 B143 58.2(9) .
B137 B142 B143 108.5(11) .
C242 B142 B143 103.8(12) .
B141 B142 Co8 111.6(12) .
B137 B142 Co8 111.3(11) .
C242 B142 Co8 61.9(7) .
B143 B142 Co8 62.9(7) .
B141 B142 H142 122.4 .
B137 B142 H142 120.9 .
C242 B142 H142 127.3 .
B143 B142 H142 122.6 .
Co8 B142 H142 116.8 .
B140 B143 B141 62.1(10) .
B140 B143 B144 56.9(10) .
B141 B143 B144 105.3(12) .
B140 B143 B142 105.9(12) .
B141 B143 B142 56.1(8) .
B144 B143 B142 105.4(11) .
B140 B143 Co8 109.8(10) .
B141 B143 Co8 109.1(10) .
B144 B143 Co8 61.5(7) .
B142 B143 Co8 62.1(6) .
B140 B143 H14B 121.7 .
B141 B143 H14B 122.6 .
B144 B143 H14B 124.1 .
B142 B143 H14B 124.0 .
Co8 B143 H14B 118.7 .
B140 B144 B139 64.7(10) .
B140 B144 C241 104.5(12) .
B139 B144 C241 55.6(8) .
B140 B144 B143 57.1(10) .
B139 B144 B143 110.6(13) .
C241 B144 B143 106.3(12) .
B140 B144 Co8 112.8(12) .
B139 B144 Co8 112.8(11) .
C241 B144 Co8 62.2(7) .
B143 B144 Co8 64.8(7) .
B140 B144 H14A 121.4 .
B139 B144 H14A 119.3 .
C241 B144 H14A 125.9 .
B143 B144 H14A 121.5 .
Co8 B144 H14A 115.9 .
B148 B145 B150 61.8(8) .
B148 B145 B149 62.6(8) .
B150 B145 B149 112.5(10) .
B148 B145 B147 112.0(10) .
B150 B145 B147 111.1(10) .
B149 B145 B147 61.0(8) .
B148 B145 B146 112.2(10) .
B150 B145 B146 61.5(8) .
B149 B145 B146 111.7(10) .
B147 B145 B146 61.2(8) .
B148 B145 H145 118.7 .
B150 B145 H145 119.5 .
B149 B145 H145 119.1 .
B147 B145 H145 120.1 .
B146 B145 H145 119.6 .
B152 B146 B153 66.4(8) .
B152 B146 B145 105.3(10) .
B153 B146 B145 103.9(12) .
B152 B146 B147 110.6(11) .
B153 B146 B147 57.0(8) .
B145 B146 B147 58.7(8) .
B152 B146 B150 58.0(7) .
B153 B146 B150 109.0(10) .
B145 B146 B150 58.0(8) .
B147 B146 B150 106.3(11) .
B152 B146 H146 119.5 .
B153 B146 H146 121.1 .
B145 B146 H146 125.4 .
B147 B146 H146 122.4 .
B150 B146 H146 123.0 .
C244 B147 B153 62.7(8) .
C244 B147 B145 102.4(9) .
B153 B147 B145 105.6(10) .
C244 B147 B149 57.8(7) .
B153 B147 B149 110.6(10) .
B145 B147 B149 59.5(8) .
C244 B147 B146 106.2(10) .
B153 B147 B146 57.8(8) .
B145 B147 B146 60.1(8) .
B149 B147 B146 109.5(10) .
C244 B147 H147 124.0 .
B153 B147 H147 120.8 .
B145 B147 H147 124.6 .
B149 B147 H147 120.4 .
B146 B147 H147 122.0 .
C243 B148 B151 62.9(8) .
C243 B148 B145 99.5(9) .
B151 B148 B145 104.4(10) .
C243 B148 B150 103.9(10) .
B151 B148 B150 57.0(8) .
B145 B148 B150 59.5(8) .
C243 B148 B149 55.0(7) .
B151 B148 B149 108.9(9) .
B145 B148 B149 59.6(8) .
B150 B148 B149 108.3(10) .
C243 B148 H148 126.1 .
B151 B148 H148 121.2 .
B145 B148 H148 125.5 .
B150 B148 H148 122.9 .
B149 B148 H148 121.6 .
C243 B149 C244 61.1(7) .
C243 B149 B145 99.1(10) .
C244 B149 B145 100.0(11) .
C243 B149 B147 103.2(10) .
C244 B149 B147 54.5(7) .
B145 B149 B147 59.5(8) .
C243 B149 B148 56.4(7) .
C244 B149 B148 105.6(10) .
B145 B149 B148 57.8(8) .
B147 B149 B148 106.8(11) .
C243 B149 H149 125.5 .
C244 B149 H149 124.8 .
B145 B149 H149 127.0 .
B147 B149 H149 123.5 .
B148 B149 H149 122.5 .
B151 B150 B152 66.6(8) .
B151 B150 B145 104.6(11) .
B152 B150 B145 106.5(10) .
B151 B150 B148 58.0(8) .
B152 B150 B148 112.3(10) .
B145 B150 B148 58.7(8) .
B151 B150 B146 109.5(10) .
B152 B150 B146 57.0(7) .
B145 B150 B146 60.5(8) .
B148 B150 B146 109.0(10) .
B151 B150 H150 120.9 .
B152 B150 H150 119.3 .
B145 B150 H150 124.4 .
B148 B150 H150 121.0 .
B146 B150 H150 121.9 .
B150 B151 B148 65.0(8) .
B150 B151 C243 105.8(9) .
B148 B151 C243 57.3(7) .
B150 B151 B152 57.8(7) .
B148 B151 B152 110.8(9) .
C243 B151 B152 105.0(9) .
B150 B151 Co9 113.7(8) .
B148 B151 Co9 114.9(9) .
C243 B151 Co9 62.5(6) .
B152 B151 Co9 63.5(6) .
B150 B151 H15F 120.5 .
B148 B151 H15F 118.0 .
C243 B151 H15F 125.6 .
B152 B151 H15F 122.7 .
Co9 B151 H15F 115.4 .
B146 B152 B150 65.0(8) .
B146 B152 B151 107.1(11) .
B150 B152 B151 55.6(7) .
B146 B152 B153 57.1(7) .
B150 B152 B153 107.3(11) .
B151 B152 B153 104.6(11) .
B146 B152 Co9 111.6(10) .
B150 B152 Co9 111.0(10) .
B151 B152 Co9 62.6(6) .
B153 B152 Co9 61.5(6) .
B146 B152 H15A 120.0 .
B150 B152 H15A 120.8 .
B151 B152 H15A 124.6 .
B153 B152 H15A 124.3 .
Co9 B152 H15A 117.7 .
B147 B153 B146 65.3(9) .
B147 B153 C244 55.9(8) .
B146 B153 C244 106.9(10) .
B147 B153 B152 109.3(10) .
B146 B153 B152 56.5(7) .
C244 B153 B152 107.0(9) .
B147 B153 Co9 114.0(9) .
B146 B153 Co9 113.3(8) .
C244 B153 Co9 64.0(6) .
B152 B153 Co9 64.1(6) .
B147 B153 H153 119.4 .
B146 B153 H153 120.6 .
C244 B153 H153 124.1 .
B152 B153 H153 122.8 .
Co9 B153 H153 115.1 .
B159 B154 B156 111.7(10) .
B159 B154 B155 110.4(10) .
B156 B154 B155 62.2(8) .
B159 B154 B158 61.5(9) .
B156 B154 B158 61.8(8) .
B155 B154 B158 111.9(10) .
B159 B154 B157 60.9(8) .
B156 B154 B157 111.7(10) .
B155 B154 B157 60.6(8) .
B158 B154 B157 111.4(10) .
B159 B154 H15C 120.2 .
B156 B154 H15C 119.0 .
B155 B154 H15C 119.9 .
B158 B154 H15C 119.3 .
B157 B154 H15C 120.1 .
C246 B155 B160 65.1(8) .
C246 B155 B154 100.4(10) .
B160 B155 B154 104.4(10) .
C246 B155 B157 55.6(8) .
B160 B155 B157 111.1(11) .
B154 B155 B157 59.8(8) .
C246 B155 B156 105.0(9) .
B160 B155 B156 56.3(7) .
B154 B155 B156 59.0(8) .
B157 B155 B156 108.4(10) .
C246 B155 H15D 124.7 .
B160 B155 H15D 120.2 .
B154 B155 H15D 125.8 .
B157 B155 H15D 120.8 .
B156 B155 H15D 123.4 .
B160 B156 B161 67.1(8) .
B160 B156 B154 106.0(11) .
B161 B156 B154 105.7(11) .
B160 B156 B158 109.8(11) .
B161 B156 B158 56.8(7) .
B154 B156 B158 59.0(8) .
B160 B156 B155 58.3(7) .
B161 B156 B155 111.5(10) .
B154 B156 B155 58.8(8) .
B158 B156 B155 107.1(11) .
B160 B156 H15B 119.7 .
B161 B156 H15B 119.7 .
B154 B156 H15B 124.5 .
B158 B156 H15B 123.0 .
B155 B156 H15B 121.8 .
C246 B157 C245 60.9(7) .
C246 B157 B154 101.1(11) .
C245 B157 B154 99.7(10) .
C246 B157 B155 56.9(8) .
C245 B157 B155 105.6(10) .
B154 B157 B155 59.6(8) .
C246 B157 B159 104.2(10) .
C245 B157 B159 54.5(7) .
B154 B157 B159 59.1(8) .
B155 B157 B159 108.1(11) .
C246 B157 H15G 124.6 .
C245 B157 H15G 125.4 .
B154 B157 H15G 126.2 .
B155 B157 H15G 121.6 .
B159 B157 H15G 123.2 .
B162 B158 B161 65.4(9) .
B162 B158 B154 107.4(10) .
B161 B158 B154 107.3(9) .
B162 B158 B159 59.8(8) .
B161 B158 B159 111.7(10) .
B154 B158 B159 58.9(8) .
B162 B158 B156 110.4(10) .
B161 B158 B156 58.7(8) .
B154 B158 B156 59.2(8) .
B159 B158 B156 107.4(10) .
B162 B158 H158 119.5 .
B161 B158 H158 119.3 .
B154 B158 H158 123.6 .
B159 B158 H158 121.4 .
B156 B158 H158 122.3 .
C245 B159 B162 63.6(8) .
C245 B159 B154 103.5(11) .
B162 B159 B154 104.9(12) .
C245 B159 B157 58.6(7) .
B162 B159 B157 111.6(11) .
B154 B159 B157 60.0(8) .
C245 B159 B158 105.4(11) .
B162 B159 B158 56.1(8) .
B154 B159 B158 59.6(8) .
B157 B159 B158 109.0(11) .
C245 B159 H15E 123.3 .
B162 B159 H15E 121.0 .
B154 B159 H15E 124.5 .
B157 B159 H15E 119.7 .
B158 B159 H15E 123.4 .
B156 B160 B155 65.4(8) .
B156 B160 C246 104.2(10) .
B155 B160 C246 55.0(8) .
B156 B160 B161 57.6(7) .
B155 B160 B161 109.6(10) .
C246 B160 B161 103.2(10) .
B156 B160 Co9 112.3(9) .
B155 B160 Co9 111.9(10) .
C246 B160 Co9 61.8(6) .
B161 B160 Co9 62.5(6) .
B156 B160 H16A 120.6 .
B155 B160 H16A 119.5 .
C246 B160 H16A 127.1 .
B161 B160 H16A 123.4 .
Co9 B160 H16A 116.9 .
B158 B161 B156 64.6(8) .
B158 B161 B162 56.7(8) .
B156 B161 B162 108.3(10) .
B158 B161 B160 106.7(10) .
B156 B161 B160 55.3(7) .
B162 B161 B160 107.2(10) .
B158 B161 Co9 111.0(10) .
B156 B161 Co9 111.2(8) .
B162 B161 Co9 62.4(6) .
B160 B161 Co9 63.6(6) .
B158 B161 H16C 121.1 .
B156 B161 H16C 120.8 .
B162 B161 H16C 122.9 .
B160 B161 H16C 123.7 .
Co9 B161 H16C 117.4 .
B158 B162 B159 64.2(9) .
B158 B162 C245 104.4(10) .
B159 B162 C245 54.1(7) .
B158 B162 B161 57.9(8) .
B159 B162 B161 109.3(11) .
C245 B162 B161 106.2(10) .
B158 B162 Co9 114.1(10) .
B159 B162 Co9 111.7(8) .
C245 B162 Co9 62.8(5) .
B161 B162 Co9 64.9(6) .
B158 B162 H16B 120.7 .
B159 B162 H16B 121.0 .
C245 B162 H16B 126.2 .
B161 B162 H16B 121.6 .
Co9 B162 H16B 115.4 .
B165 B163 B167 60.9(8) .
B165 B163 B164 62.7(9) .
B167 B163 B164 112.8(10) .
B165 B163 B166 112.1(10) .
B167 B163 B166 111.6(10) .
B164 B163 B166 61.8(8) .
B165 B163 B168 110.9(10) .
B167 B163 B168 61.4(8) .
B164 B163 B168 112.2(10) .
B166 B163 B168 61.3(8) .
B165 B163 H163 119.6 .
B167 B163 H163 119.6 .
B164 B163 H163 118.3 .
B166 B163 H163 119.5 .
B168 B163 H163 119.9 .
B170 B164 B171 66.1(9) .
B170 B164 B163 107.8(12) .
B171 B164 B163 104.4(12) .
B170 B164 B166 59.3(8) .
B171 B164 B166 109.4(11) .
B163 B164 B166 59.2(8) .
B170 B164 B165 110.7(12) .
B171 B164 B165 56.9(8) .
B163 B164 B165 58.3(8) .
B166 B164 B165 106.4(12) .
B170 B164 H16F 118.5 .
B171 B164 H16F 121.3 .
B163 B164 H16F 124.2 .
B166 B164 H16F 122.3 .
B165 B164 H16F 123.0 .
C248 B165 B171 63.0(8) .
C248 B165 B163 102.2(10) .
B171 B165 B163 105.5(10) .
C248 B165 B167 58.2(8) .
B171 B165 B167 111.8(10) .
B163 B165 B167 59.9(8) .
C248 B165 B164 105.0(10) .
B171 B165 B164 57.6(8) .
B163 B165 B164 58.9(8) .
B167 B165 B164 108.9(10) .
C248 B165 H16H 124.2 .
B171 B165 H16H 120.3 .
B163 B165 H16H 125.0 .
B167 B165 H16H 119.8 .
B164 B165 H16H 123.2 .
B169 B166 B170 66.7(9) .
B169 B166 B163 106.6(12) .
B170 B166 B163 105.6(10) .
B169 B166 B168 59.3(9) .
B170 B166 B168 112.9(11) .
B163 B166 B168 59.8(8) .
B169 B166 B164 109.8(11) .
B170 B166 B164 56.8(8) .
B163 B166 B164 59.0(8) .
B168 B166 B164 108.7(11) .
B169 B166 H16D 119.6 .
B170 B166 H16D 119.7 .
B163 B166 H16D 124.3 .
B168 B166 H16D 120.2 .
B164 B166 H16D 122.7 .
C247 B167 C248 60.6(7) .
C247 B167 B163 99.7(10) .
C248 B167 B163 98.9(11) .
C247 B167 B165 103.7(11) .
C248 B167 B165 54.3(8) .
B163 B167 B165 59.3(8) .
C247 B167 B168 55.5(7) .
C248 B167 B168 104.4(10) .
B163 B167 B168 59.9(8) .
B165 B167 B168 108.4(11) .
C247 B167 H16G 125.6 .
C248 B167 H16G 126.1 .
B163 B167 H16G 126.5 .
B165 B167 H16G 122.9 .
B168 B167 H16G 122.0 .
C247 B168 B169 63.1(8) .
C247 B168 B163 99.5(10) .
B169 B168 B163 103.6(11) .
C247 B168 B167 56.4(7) .
B169 B168 B167 109.8(10) .
B163 B168 B167 58.8(8) .
C247 B168 B166 103.8(11) .
B169 B168 B166 56.5(8) .
B163 B168 B166 58.9(8) .
B167 B168 B166 107.6(11) .
C247 B168 H168 125.4 .
B169 B168 H168 121.2 .
B163 B168 H168 126.3 .
B167 B168 H168 121.2 .
B166 B168 H168 123.6 .
B166 B169 B168 64.2(9) .
B166 B169 C247 103.6(10) .
B168 B169 C247 55.0(7) .
B166 B169 B170 58.2(8) .
B168 B169 B170 110.1(10) .
C247 B169 B170 104.6(9) .
B166 B169 Co10 113.5(9) .
B168 B169 Co10 113.0(9) .
C247 B169 Co10 62.6(6) .
B170 B169 Co10 63.8(6) .
B166 B169 H16E 121.0 .
B168 B169 H16E 119.7 .
C247 B169 H16E 126.9 .
B170 B169 H16E 122.2 .
Co10 B169 H16E 115.6 .
B164 B170 B166 63.9(9) .
B164 B170 B171 57.2(8) .
B166 B170 B171 106.3(11) .
B164 B170 B169 106.4(11) .
B166 B170 B169 55.1(8) .
B171 B170 B169 104.8(11) .
B164 B170 Co10 111.3(11) .
B166 B170 Co10 108.9(11) .
B171 B170 Co10 62.3(7) .
B169 B170 Co10 61.4(7) .
B164 B170 H17A 120.4 .
B166 B170 H17A 122.2 .
B171 B170 H17A 123.9 .
B169 B170 H17A 124.9 .
Co10 B170 H17A 118.4 .
B165 B171 C248 55.1(8) .
B165 B171 B164 65.6(9) .
C248 B171 B164 105.3(11) .
B165 B171 B170 110.3(10) .
C248 B171 B170 106.2(10) .
B164 B171 B170 56.8(8) .
B165 B171 Co10 112.7(10) .
C248 B171 Co10 62.9(6) .
B164 B171 Co10 112.5(9) .
B170 B171 Co10 64.0(6) .
B165 B171 H171 119.3 .
C248 B171 H171 125.5 .
B164 B171 H171 121.0 .
B170 B171 H171 122.2 .
Co10 B171 H171 116.1 .
B173 B172 B175 59.4(8) .
B173 B172 B174 61.8(8) .
B175 B172 B174 110.7(10) .
B173 B172 B176 112.5(10) .
B175 B172 B176 112.1(10) .
B174 B172 B176 62.8(8) .
B173 B172 B177 110.4(10) .
B175 B172 B177 61.9(8) .
B174 B172 B177 112.4(10) .
B176 B172 B177 61.6(8) .
B173 B172 H172 120.4 .
B175 B172 H172 120.4 .
B174 B172 H172 119.0 .
B176 B172 H172 118.4 .
B177 B172 H172 119.6 .
C250 B173 B178 64.6(9) .
C250 B173 B175 55.8(8) .
B178 B173 B175 110.7(11) .
C250 B173 B172 101.6(11) .
B178 B173 B172 104.9(10) .
B175 B173 B172 60.6(8) .
C250 B173 B174 106.6(10) .
B178 B173 B174 57.1(8) .
B175 B173 B174 109.8(11) .
B172 B173 B174 59.4(8) .
C250 B173 H173 124.1 .
B178 B173 H173 120.5 .
B175 B173 H173 120.5 .
B172 B173 H173 125.1 .
B174 B173 H173 122.2 .
B178 B174 B179 66.0(8) .
B178 B174 B172 105.6(11) .
B179 B174 B172 105.2(12) .
B178 B174 B173 58.7(8) .
B179 B174 B173 111.0(11) .
B172 B174 B173 58.8(8) .
B178 B174 B176 109.0(11) .
B179 B174 B176 57.0(8) .
B172 B174 B176 58.5(8) .
B173 B174 B176 106.7(11) .
B178 B174 H174 120.2 .
B179 B174 H174 120.2 .
B172 B174 H174 124.7 .
B173 B174 H174 121.7 .
B176 B174 H174 123.3 .
C250 B175 C249 61.2(8) .
C250 B175 B173 57.8(8) .
C249 B175 B173 106.3(11) .
C250 B175 B172 102.8(11) .
C249 B175 B172 100.2(10) .
B173 B175 B172 60.0(8) .
C250 B175 B177 105.3(10) .
C249 B175 B177 54.6(7) .
B173 B175 B177 109.0(11) .
B172 B175 B177 59.5(8) .
C250 B175 H17B 123.5 .
C249 B175 H17B 125.4 .
B173 B175 H17B 121.0 .
B172 B175 H17B 125.5 .
B177 B175 H17B 122.8 .
B180 B176 B179 65.3(9) .
B180 B176 B172 105.7(10) .
B179 B176 B172 105.9(10) .
B180 B176 B177 58.2(8) .
B179 B176 B177 110.8(10) .
B172 B176 B177 59.6(8) .
B180 B176 B174 109.0(10) .
B179 B176 B174 57.9(8) .
B172 B176 B174 58.6(8) .
B177 B176 B174 107.5(10) .
B180 B176 H176 120.7 .
B179 B176 H176 120.0 .
B172 B176 H176 124.1 .
B177 B176 H176 121.5 .
B174 B176 H176 122.8 .
C249 B177 B180 64.2(8) .
C249 B177 B172 101.0(10) .
B180 B177 B172 103.9(11) .
C249 B177 B176 105.6(10) .
B180 B177 B176 56.7(8) .
B172 B177 B176 58.8(8) .
C249 B177 B175 56.5(7) .
B180 B177 B175 109.8(10) .
B172 B177 B175 58.6(8) .
B176 B177 B175 107.1(11) .
C249 B177 H177 123.9 .
B180 B177 H177 120.9 .
B172 B177 H177 126.0 .
B176 B177 H177 123.3 .
B175 B177 H177 121.8 .
B174 B178 B173 64.2(8) .
B174 B178 C250 104.6(11) .
B173 B178 C250 54.8(8) .
B174 B178 B179 57.8(8) .
B173 B178 B179 108.9(10) .
C250 B178 B179 105.0(11) .
B174 B178 Co10 114.4(10) .
B173 B178 Co10 112.7(11) .
C250 B178 Co10 62.9(6) .
B179 B178 Co10 64.4(7) .
B174 B178 H178 120.5 .
B173 B178 H178 120.4 .
C250 B178 H178 126.3 .
B179 B178 H178 122.5 .
Co10 B178 H178 115.1 .
B176 B179 B174 65.1(9) .
B176 B179 B180 56.6(8) .
B174 B179 B180 107.9(11) .
B176 B179 B178 107.6(10) .
B174 B179 B178 56.2(7) .
B180 B179 B178 105.8(10) .
B176 B179 Co10 111.5(10) .
B174 B179 Co10 110.7(9) .
B180 B179 Co10 62.7(6) .
B178 B179 Co10 61.8(6) .
B176 B179 H179 120.2 .
B174 B179 H179 120.6 .
B180 B179 H179 123.5 .
B178 B179 H179 124.1 .
Co10 B179 H179 117.8 .
B176 B180 B177 65.1(9) .
B176 B180 C249 104.9(10) .
B177 B180 C249 54.9(7) .
B176 B180 B179 58.1(8) .
B177 B180 B179 110.6(11) .
C249 B180 B179 105.8(10) .
B176 B180 Co10 114.5(10) .
B177 B180 Co10 112.9(8) .
C249 B180 Co10 62.7(6) .
B179 B180 Co10 64.6(6) .
B176 B180 H180 120.2 .
B177 B180 H180 119.6 .
C249 B180 H180 126.3 .
B179 B180 H180 121.7 .
Co10 B180 H180 115.2 .
B185 B181 B182 112.3(10) .
B185 B181 B186 63.0(8) .
B182 B181 B186 62.4(8) .
B185 B181 B184 61.3(9) .
B182 B181 B184 110.5(11) .
B186 B181 B184 113.0(10) .
B185 B181 B183 110.0(11) .
B182 B181 B183 60.5(9) .
B186 B181 B183 111.6(11) .
B184 B181 B183 60.2(9) .
B185 B181 H181 119.4 .
B182 B181 H181 119.7 .
B186 B181 H181 118.0 .
B184 B181 H181 120.0 .
B183 B181 H181 121.2 .
C251 B182 C252 60.5(8) .
C251 B182 B181 101.7(10) .
C252 B182 B181 101.3(10) .
C251 B182 B183 104.5(11) .
C252 B182 B183 54.9(8) .
B181 B182 B183 60.5(9) .
C251 B182 B186 57.9(8) .
C252 B182 B186 106.4(10) .
B181 B182 B186 58.9(8) .
B183 B182 B186 108.8(11) .
C251 B182 H182 124.4 .
C252 B182 H182 124.9 .
B181 B182 H182 125.5 .
B183 B182 H182 122.5 .
B186 B182 H182 121.3 .
C252 B183 B187 62.3(9) .
C252 B183 B181 101.7(13) .
B187 B183 B181 104.1(12) .
C252 B183 B182 57.1(9) .
B187 B183 B182 108.7(12) .
B181 B183 B182 59.0(9) .
C252 B183 B184 106.6(11) .
B187 B183 B184 57.9(9) .
B181 B183 B184 59.5(9) .
B182 B183 B184 108.7(12) .
C252 B183 H183 124.0 .
B187 B183 H183 121.8 .
B181 B183 H183 125.5 .
B182 B183 H183 121.5 .
B184 B183 H183 121.8 .
B187 B184 B188 65.1(9) .
B187 B184 B181 102.9(11) .
B188 B184 B181 104.1(12) .
B187 B184 B183 55.6(8) .
B188 B184 B183 109.1(11) .
B181 B184 B183 60.3(9) .
B187 B184 B185 107.5(12) .
B188 B184 B185 57.3(9) .
B181 B184 B185 58.1(8) .
B183 B184 B185 107.5(12) .
B187 B184 H184 122.8 .
B188 B184 H184 120.9 .
B181 B184 H184 125.2 .
B183 B184 H184 122.0 .
B185 B184 H184 122.8 .
B188 B185 B189 66.6(9) .
B188 B185 B181 106.5(11) .
B189 B185 B181 105.0(10) .
B188 B185 B184 57.7(9) .
B189 B185 B184 110.9(11) .
B181 B185 B184 60.7(9) .
B188 B185 B186 111.0(10) .
B189 B185 B186 57.0(7) .
B181 B185 B186 59.4(8) .
B184 B185 B186 109.7(10) .
B188 B185 H185 119.7 .
B189 B185 H185 120.7 .
B181 B185 H185 124.0 .
B184 B185 H185 120.8 .
B186 B185 H185 121.5 .
C251 B186 B189 64.2(8) .
C251 B186 B181 98.6(11) .
B189 B186 B181 103.6(11) .
C251 B186 B182 53.8(7) .
B189 B186 B182 108.2(11) .
B181 B186 B182 58.8(8) .
C251 B186 B185 103.5(11) .
B189 B186 B185 57.0(7) .
B181 B186 B185 57.6(8) .
B182 B186 B185 105.3(11) .
C251 B186 H186 125.9 .
B189 B186 H186 120.7 .
B181 B186 H186 126.6 .
B182 B186 H186 123.2 .
B185 B186 H186 124.4 .
B183 B187 B184 66.5(9) .
B183 B187 C252 58.0(8) .
B184 B187 C252 109.9(12) .
B183 B187 B188 112.0(12) .
B184 B187 B188 57.9(8) .
C252 B187 B188 108.4(12) .
B183 B187 Co11 116.9(11) .
B184 B187 Co11 117.3(11) .
C252 B187 Co11 63.6(7) .
B188 B187 Co11 65.8(7) .
B183 B187 H18A 117.3 .
B184 B187 H18A 118.2 .
C252 B187 H18A 123.4 .
B188 B187 H18A 121.5 .
Co11 B187 H18A 113.2 .
B185 B188 B184 65.0(9) .
B185 B188 B187 107.3(10) .
B184 B188 B187 57.1(8) .
B185 B188 B189 57.1(8) .
B184 B188 B189 109.2(11) .
B187 B188 B189 105.7(10) .
B185 B188 Co11 113.5(9) .
B184 B188 Co11 112.4(9) .
B187 B188 Co11 61.2(6) .
B189 B188 Co11 64.3(6) .
B185 B188 H188 119.9 .
B184 B188 H188 119.6 .
B187 B188 H188 124.9 .
B189 B188 H188 122.7 .
Co11 B188 H188 116.4 .
B186 B189 B185 66.0(8) .
B186 B189 C251 57.6(7) .
B185 B189 C251 105.3(10) .
B186 B189 B188 110.1(10) .
B185 B189 B188 56.3(8) .
C251 B189 B188 102.6(10) .
B186 B189 Co11 113.4(9) .
B185 B189 Co11 111.5(10) .
C251 B189 Co11 60.4(6) .
B188 B189 Co11 62.7(6) .
B186 B189 H189 117.6 .
B185 B189 H189 120.9 .
C251 B189 H189 126.6 .
B188 B189 H189 124.0 .
Co11 B189 H189 117.3 .
B195 B190 B194 61.0(9) .
B195 B190 B192 111.4(11) .
B194 B190 B192 110.7(11) .
B195 B190 B191 60.8(9) .
B194 B190 B191 110.4(11) .
B192 B190 B191 62.2(9) .
B195 B190 B193 111.3(11) .
B194 B190 B193 61.7(9) .
B192 B190 B193 60.4(9) .
B191 B190 B193 111.1(11) .
B195 B190 H190 119.9 .
B194 B190 H190 120.2 .
B192 B190 H190 119.8 .
B191 B190 H190 119.9 .
B193 B190 H190 119.9 .
C254 B191 B196 63.8(8) .
C254 B191 B190 100.9(11) .
B196 B191 B190 103.8(12) .
C254 B191 B195 57.2(8) .
B196 B191 B195 110.7(12) .
B190 B191 B195 59.1(8) .
C254 B191 B192 103.6(11) .
B196 B191 B192 55.5(8) .
B190 B191 B192 58.9(9) .
B195 B191 B192 107.3(12) .
C254 B191 H191 124.6 .
B196 B191 H191 121.1 .
B190 B191 H191 125.7 .
B195 B191 H191 120.7 .
B192 B191 H191 124.4 .
B196 B192 B197 65.4(9) .
B196 B192 B190 106.9(11) .
B197 B192 B190 107.3(11) .
B196 B192 B193 110.0(11) .
B197 B192 B193 58.0(9) .
B190 B192 B193 60.2(9) .
B196 B192 B191 59.3(8) .
B197 B192 B191 111.5(11) .
B190 B192 B191 58.9(9) .
B193 B192 B191 108.2(11) .
B196 B192 H192 119.9 .
B197 B192 H192 119.6 .
B190 B192 H192 123.3 .
B193 B192 H192 122.0 .
B191 B192 H192 121.3 .
B198 B193 B197 66.7(9) .
B198 B193 B190 106.7(12) .
B197 B193 B190 107.0(13) .
B198 B193 B192 111.2(12) .
B197 B193 B192 58.4(9) .
B190 B193 B192 59.4(9) .
B198 B193 B194 58.7(8) .
B197 B193 B194 111.3(11) .
B190 B193 B194 58.5(9) .
B192 B193 B194 107.2(12) .
B198 B193 H193 119.2 .
B197 B193 H193 119.1 .
B190 B193 H193 124.0 .
B192 B193 H193 122.0 .
B194 B193 H193 122.2 .
C253 B194 B198 65.0(8) .
C253 B194 B190 102.1(12) .
B198 B194 B190 105.4(11) .
C253 B194 B195 57.4(8) .
B198 B194 B195 112.2(12) .
B190 B194 B195 59.4(9) .
C253 B194 B193 105.0(10) .
B198 B194 B193 55.8(8) .
B190 B194 B193 59.8(9) .
B195 B194 B193 108.5(11) .
C253 B194 H194 123.8 .
B198 B194 H194 119.9 .
B190 B194 H194 124.9 .
B195 B194 H194 120.2 .
B193 B194 H194 123.6 .
C253 B195 C254 60.9(8) .
C253 B195 B190 100.4(11) .
C254 B195 B190 100.3(10) .
C253 B195 B194 54.9(8) .
C254 B195 B194 104.1(11) .
B190 B195 B194 59.6(9) .
C253 B195 B191 105.2(10) .
C254 B195 B191 55.5(7) .
B190 B195 B191 60.0(8) .
B194 B195 B191 108.7(11) .
C253 B195 H195 125.2 .
C254 B195 H195 125.4 .
B190 B195 H195 125.9 .
B194 B195 H195 122.7 .
B191 B195 H195 121.9 .
B192 B196 B191 65.2(9) .
B192 B196 C254 103.8(10) .
B191 B196 C254 54.3(7) .
B192 B196 B197 58.3(9) .
B191 B196 B197 110.6(11) .
C254 B196 B197 104.5(10) .
B192 B196 Co11 112.3(11) .
B191 B196 Co11 112.3(9) .
C254 B196 Co11 63.0(6) .
B197 B196 Co11 62.4(7) .
B192 B196 H196 120.8 .
B191 B196 H196 119.4 .
C254 B196 H196 126.8 .
B197 B196 H196 122.4 .
Co11 B196 H196 116.6 .
B193 B197 B192 63.6(9) .
B193 B197 B196 107.4(12) .
B192 B197 B196 56.3(9) .
B193 B197 B198 55.6(8) .
B192 B197 B198 106.7(11) .
B196 B197 B198 108.0(11) .
B193 B197 Co11 111.4(9) .
B192 B197 Co11 112.2(10) .
B196 B197 Co11 64.2(7) .
B198 B197 Co11 63.5(6) .
B193 B197 H197 121.5 .
B192 B197 H197 121.2 .
B196 B197 H197 122.5 .
B198 B197 H197 123.4 .
Co11 B197 H197 116.3 .
B193 B198 B194 65.5(9) .
B193 B198 C253 104.1(12) .
B194 B198 C253 54.0(8) .
B193 B198 B197 57.7(8) .
B194 B198 B197 109.7(12) .
C253 B198 B197 104.0(12) .
B193 B198 Co11 112.2(11) .
B194 B198 Co11 112.0(11) .
C253 B198 Co11 63.1(7) .
B197 B198 Co11 62.2(7) .
B193 B198 H198 120.7 .
B194 B198 H198 119.8 .
C253 B198 H198 126.7 .
B197 B198 H198 123.1 .
Co11 B198 H198 116.7 .
B201 B199 B202 63.6(8) .
B201 B199 B204 114.9(10) .
B202 B199 B204 63.2(8) .
B201 B199 B200 61.8(8) .
B202 B199 B200 114.0(10) .
B204 B199 B200 112.5(10) .
B201 B199 B203 112.9(10) .
B202 B199 B203 113.9(10) .
B204 B199 B203 61.6(8) .
B200 B199 B203 61.4(8) .
B201 B199 H199 117.8 .
B202 B199 H199 117.2 .
B204 B199 H199 118.2 .
B200 B199 H199 119.3 .
B203 B199 H199 119.3 .
C255 B200 B207 62.3(8) .
C255 B200 B199 99.9(11) .
B207 B200 B199 105.2(10) .
C255 B200 B201 58.3(8) .
B207 B200 B201 111.0(11) .
B199 B200 B201 57.2(8) .
C255 B200 B203 104.5(10) .
B207 B200 B203 57.6(8) .
B199 B200 B203 60.3(8) .
B201 B200 B203 108.2(11) .
C255 B200 H200 125.1 .
B207 B200 H200 120.5 .
B199 B200 H200 126.1 .
B201 B200 H200 120.8 .
B203 B200 H200 122.6 .
C256 B201 C255 59.6(7) .
C256 B201 B199 99.9(9) .
C255 B201 B199 100.8(10) .
C256 B201 B200 104.3(9) .
C255 B201 B200 55.6(7) .
B199 B201 B200 61.0(9) .
C256 B201 B202 56.7(7) .
C255 B201 B202 105.1(9) .
B199 B201 B202 58.6(8) .
B200 B201 B202 109.4(10) .
C256 B201 H201 125.7 .
C255 B201 H201 125.4 .
B199 B201 H201 126.0 .
B200 B201 H201 121.7 .
B202 B201 H201 121.8 .
C256 B202 B205 62.6(7) .
C256 B202 B199 99.3(11) .
B205 B202 B199 103.9(11) .
C256 B202 B201 56.6(7) .
B205 B202 B201 109.4(10) .
B199 B202 B201 57.8(8) .
C256 B202 B204 103.9(10) .
B205 B202 B204 56.6(7) .
B199 B202 B204 59.8(8) .
B201 B202 B204 107.5(11) .
C256 B202 H202 125.6 .
B205 B202 H202 121.3 .
B199 B202 H202 126.2 .
B201 B202 H202 121.6 .
B204 B202 H202 123.2 .
B206 B203 B207 66.2(9) .
B206 B203 B199 104.9(12) .
B207 B203 B199 104.2(11) .
B206 B203 B204 58.2(9) .
B207 B203 B204 109.9(12) .
B199 B203 B204 58.1(8) .
B206 B203 B200 111.3(11) .
B207 B203 B200 58.2(8) .
B199 B203 B200 58.4(8) .
B204 B203 B200 107.2(11) .
B206 B203 H203 119.7 .
B207 B203 H203 120.5 .
B199 B203 H203 125.8 .
B204 B203 H203 122.4 .
B200 B203 H203 121.7 .
B205 B204 B206 66.7(9) .
B205 B204 B199 103.0(10) .
B206 B204 B199 105.4(11) .
B205 B204 B202 58.2(7) .
B206 B204 B202 111.9(10) .
B199 B204 B202 57.0(8) .
B205 B204 B203 109.0(11) .
B206 B204 B203 56.7(8) .
B199 B204 B203 60.3(8) .
B202 B204 B203 107.7(10) .
B205 B204 H204 121.1 .
B206 B204 H204 119.5 .
B199 B204 H204 125.8 .
B202 B204 H204 121.7 .
B203 B204 H204 122.2 .
B204 B205 B202 65.2(8) .
B204 B205 C256 105.9(10) .
B202 B205 C256 56.7(7) .
B204 B205 B206 57.6(8) .
B202 B205 B206 110.2(10) .
C256 B205 B206 104.8(10) .
B204 B205 Co12 113.7(10) .
B202 B205 Co12 113.8(9) .
C256 B205 Co12 62.1(6) .
B206 B205 Co12 63.7(6) .
B204 B205 H205 120.2 .
B202 B205 H205 118.6 .
C256 B205 H205 125.8 .
B206 B205 H205 122.8 .
Co12 B205 H205 115.8 .
B203 B206 B204 65.1(9) .
B203 B206 B207 57.6(8) .
B204 B206 B207 108.6(10) .
B203 B206 B205 107.0(10) .
B204 B206 B205 55.7(8) .
B207 B206 B205 105.5(10) .
B203 B206 Co12 111.2(9) .
B204 B206 Co12 110.9(9) .
B207 B206 Co12 61.5(6) .
B205 B206 Co12 62.3(6) .
B203 B206 H206 120.1 .
B204 B206 H206 120.3 .
B207 B206 H206 123.4 .
B205 B206 H206 124.5 .
Co12 B206 H206 118.1 .
B203 B207 B200 64.2(8) .
B203 B207 C255 104.6(11) .
B200 B207 C255 55.6(8) .
B203 B207 B206 56.3(8) .
B200 B207 B206 108.2(11) .
C255 B207 B206 104.9(11) .
B203 B207 Co12 112.7(11) .
B200 B207 Co12 112.4(10) .
C255 B207 Co12 62.2(6) .
B206 B207 Co12 64.5(7) .
B203 B207 H207 121.4 .
B200 B207 H207 120.2 .
C255 B207 H207 125.9 .
B206 B207 H207 123.1 .
Co12 B207 H207 115.8 .
B209 B208 B213 61.0(8) .
B209 B208 B210 60.9(9) .
B213 B208 B210 110.8(11) .
B209 B208 B211 113.0(10) .
B213 B208 B211 113.3(11) .
B210 B208 B211 62.5(8) .
B209 B208 B212 113.2(11) .
B213 B208 B212 63.4(9) .
B210 B208 B212 112.0(11) .
B211 B208 B212 61.3(8) .
B209 B208 H208 119.2 .
B213 B208 H208 119.1 .
B210 B208 H208 120.1 .
B211 B208 H208 118.4 .
B212 B208 H208 118.5 .
C258 B209 C257 62.1(8) .
C258 B209 B208 101.0(11) .
C257 B209 B208 101.0(10) .
C258 B209 B213 106.1(10) .
C257 B209 B213 55.7(7) .
B208 B209 B213 59.9(9) .
C258 B209 B210 55.0(8) .
C257 B209 B210 105.5(11) .
B208 B209 B210 60.2(9) .
B213 B209 B210 109.4(12) .
C258 B209 H209 124.6 .
C257 B209 H209 124.6 .
B208 B209 H209 125.6 .
B213 B209 H209 121.7 .
B210 B209 H209 122.0 .
C258 B210 B214 63.9(9) .
C258 B210 B208 102.2(11) .
B214 B210 B208 105.7(11) .
C258 B210 B209 57.9(8) .
B214 B210 B209 111.6(11) .
B208 B210 B209 58.9(9) .
C258 B210 B211 106.8(10) .
B214 B210 B211 58.1(8) .
B208 B210 B211 59.4(8) .
B209 B210 B211 108.8(11) .
C258 B210 H210 123.4 .
B214 B210 H210 119.9 .
B208 B210 H210 125.4 .
B209 B210 H210 120.6 .
B211 B210 H210 122.3 .
B215 B211 B214 65.5(8) .
B215 B211 B208 105.4(11) .
B214 B211 B208 104.0(11) .
B215 B211 B212 57.6(8) .
B214 B211 B212 109.1(11) .
B208 B211 B212 59.5(8) .
B215 B211 B210 109.6(11) .
B214 B211 B210 57.3(8) .
B208 B211 B210 58.1(8) .
B212 B211 B210 107.0(11) .
B215 B211 H372 120.4 .
B214 B211 H372 121.3 .
B208 B211 H372 124.9 .
B212 B211 H372 122.2 .
B210 B211 H372 122.6 .
B215 B212 B216 66.7(9) .
B215 B212 B208 105.6(10) .
B216 B212 B208 104.2(10) .
B215 B212 B211 58.2(8) .
B216 B212 B211 110.7(10) .
B208 B212 B211 59.1(8) .
B215 B212 B213 110.4(10) .
B216 B212 B213 57.7(8) .
B208 B212 B213 57.3(8) .
B211 B212 B213 106.5(10) .
B215 B212 H369 119.5 .
B216 B212 H369 120.2 .
B208 B212 H369 125.5 .
B211 B212 H369 121.9 .
B213 B212 H369 123.0 .
C257 B213 B216 63.8(8) .
C257 B213 B208 102.1(10) .
B216 B213 B208 105.3(12) .
C257 B213 B209 57.9(7) .
B216 B213 B209 111.5(10) .
B208 B213 B209 59.1(8) .
C257 B213 B212 105.4(11) .
B216 B213 B212 57.1(8) .
B208 B213 B212 59.3(8) .
B209 B213 B212 108.2(11) .
C257 B213 H370 123.8 .
B216 B213 H370 120.2 .
B208 B213 H370 125.2 .
B209 B213 H370 120.5 .
B212 B213 H370 123.3 .
B210 B214 B211 64.5(8) .
B210 B214 C258 54.2(8) .
B211 B214 C258 104.5(10) .
B210 B214 B215 108.7(10) .
B211 B214 B215 57.1(7) .
C258 B214 B215 105.6(10) .
B210 B214 Co12 111.6(11) .
B211 B214 Co12 112.6(9) .
C258 B214 Co12 63.0(6) .
B215 B214 Co12 63.8(6) .
B210 B214 H21A 120.8 .
B211 B214 H21A 121.1 .
C258 B214 H21A 125.9 .
B215 B214 H21A 122.6 .
Co12 B214 H21A 116.1 .
B212 B215 B211 64.2(8) .
B212 B215 B214 108.0(10) .
B211 B215 B214 57.5(7) .
B212 B215 B216 56.9(8) .
B211 B215 B216 107.7(10) .
B214 B215 B216 106.0(10) .
B212 B215 Co12 110.8(10) .
B211 B215 Co12 112.0(9) .
B214 B215 Co12 62.7(6) .
B216 B215 Co12 61.4(6) .
B212 B215 H373 120.6 .
B211 B215 H373 120.1 .
B214 B215 H373 123.1 .
B216 B215 H373 124.0 .
Co12 B215 H373 117.9 .
B212 B216 B213 65.3(8) .
B212 B216 C257 104.6(9) .
B213 B216 C257 54.3(7) .
B212 B216 B215 56.3(8) .
B213 B216 B215 108.2(10) .
C257 B216 B215 104.3(9) .
B212 B216 Co12 112.6(9) .
B213 B216 Co12 111.3(8) .
C257 B216 Co12 62.2(5) .
B215 B216 Co12 64.1(6) .
B212 B216 H371 120.8 .
B213 B216 H371 120.5 .
C257 B216 H371 126.5 .
B215 B216 H371 123.3 .
Co12 B216 H371 116.3 .
C275 C276 H27H 109.5 .
C275 C276 H27I 109.5 .
H27H C276 H27I 109.5 .
C275 C276 H27J 109.5 .
H27H C276 H27J 109.5 .
H27I C276 H27J 109.5 .
O28 C275 C276 133(2) .
O28 C275 H27K 104.0 .
C276 C275 H27K 104.0 .
O28 C275 H27L 104.0 .
C276 C275 H27L 104.0 .
H27K C275 H27L 105.4 .

loop_
_geom_bond_atom_site_label_1
_geom_bond_atom_site_label_2
_geom_bond_distance
_geom_bond_site_symmetry_2
Gd1 O1 2.250(8) .
Gd1 O2 2.270(8) .
Gd1 O6 2.344(8) .
Gd1 O3 2.350(8) .
Gd1 O4 2.356(7) .
Gd1 N16 2.362(9) .
Gd1 O5 2.420(8) .
Gd1 O7 2.432(9) .
Gd2 O8 2.170(7) .
Gd2 O10 2.185(7) .
Gd2 O11 2.300(6) .
Gd2 O13 2.324(7) .
Gd2 O12 2.383(7) .
Gd2 O9 2.467(8) .
Gd2 N11 2.553(11) .
Gd2 N10 2.564(10) .
Gd3 O18 2.204(6) .
Gd3 O14 2.208(7) .
Gd3 O15 2.296(7) .
Gd3 O16 2.333(7) .
Gd3 O17 2.360(7) .
Gd3 O19 2.467(8) .
Gd3 N32 2.536(9) .
Gd3 N33 2.552(10) .
Co1 C211 1.911(10) .
Co1 C212 1.911(11) .
Co1 C214 1.938(12) .
Co1 B18 1.960(14) .
Co1 C213 1.969(13) .
Co1 B17 1.982(12) .
Co1 B7 1.982(14) .
Co1 B16 1.996(14) .
Co1 B9 2.005(15) .
Co1 B8 2.027(14) .
Co2 C218 1.884(15) .
Co2 C215 1.903(12) .
Co2 C217 1.904(14) .
Co2 B35 1.928(16) .
Co2 B34 1.952(17) .
Co2 C216 1.956(14) .
Co2 B36 1.958(18) .
Co2 B25 1.985(18) .
Co2 B26 2.029(17) .
Co2 B27 2.074(17) .
Co3 C219 1.938(12) .
Co3 C220 1.939(11) .
Co3 C222 1.948(11) .
Co3 B45 1.970(14) .
Co3 B52 1.970(14) .
Co3 C221 1.974(12) .
Co3 B54 1.979(13) .
Co3 B43 1.987(14) .
Co3 B53 1.991(14) .
Co3 B44 2.035(16) .
Co4 C225 1.941(11) .
Co4 C224 1.948(10) .
Co4 C226 1.952(10) .
Co4 C223 1.955(11) .
Co4 B72 1.969(12) .
Co4 B63 1.979(12) .
Co4 B71 1.996(14) .
Co4 B70 1.999(15) .
Co4 B62 2.008(14) .
Co4 B61 2.014(12) .
Co5 C230 1.914(12) .
Co5 C227 1.919(11) .
Co5 C228 1.927(12) .
Co5 C229 1.955(11) .
Co5 B79 1.977(15) .
Co5 B88 1.986(14) .
Co5 B81 1.984(14) .
Co5 B90 1.999(14) .
Co5 B89 2.020(15) .
Co5 B80 2.029(13) .
Co6 C233 1.911(11) .
Co6 C234 1.920(12) .
Co6 C232 1.942(12) .
Co6 C231 1.951(11) .
Co6 B97 1.958(13) .
Co6 B108 1.967(14) .
Co6 B98 1.998(14) .
Co6 B99 2.000(15) .
Co6 B106 2.008(13) .
Co6 B107 2.008(15) .
Co7 C235 1.899(12) .
Co7 C238 1.917(14) .
Co7 C236 1.938(11) .
Co7 B115 1.941(17) .
Co7 C237 1.948(12) .
Co7 B124 1.951(16) .
Co7 B117 2.011(17) .
Co7 B116 2.022(15) .
Co7 B125 2.024(15) .
Co7 B126 2.039(17) .
Co8 C241 1.913(13) .
Co8 C240 1.915(11) .
Co8 C242 1.936(13) .
Co8 C239 1.943(10) .
Co8 B144 1.963(17) .
Co8 B133 1.984(16) .
Co8 B135 2.000(18) .
Co8 B142 2.006(16) .
Co8 B143 2.021(14) .
Co8 B134 2.033(16) .
Co9 C245 1.928(11) .
Co9 C243 1.940(11) .
Co9 C244 1.952(11) .
Co9 C246 1.956(10) .
Co9 B162 1.967(13) .
Co9 B153 1.973(12) .
Co9 B151 2.002(13) .
Co9 B161 2.010(14) .
Co9 B152 2.018(15) .
Co9 B160 2.029(15) .
Co10 C248 1.933(11) .
Co10 C249 1.937(12) .
Co10 C247 1.939(12) .
Co10 C250 1.946(11) .
Co10 B178 1.975(15) .
Co10 B169 1.983(13) .
Co10 B180 1.987(13) .
Co10 B171 1.995(14) .
Co10 B179 2.020(14) .
Co10 B170 2.027(16) .
Co11 C252 1.898(11) .
Co11 C251 1.928(12) .
Co11 B187 1.935(15) .
Co11 C253 1.953(10) .
Co11 C254 1.955(12) .
Co11 B197 1.959(14) .
Co11 B198 1.981(16) .
Co11 B196 1.992(15) .
Co11 B188 2.016(14) .
Co11 B189 2.044(14) .
Co12 C255 1.909(10) .
Co12 C257 1.920(12) .
Co12 C256 1.928(10) .
Co12 C258 1.953(11) .
Co12 B207 1.974(15) .
Co12 B216 1.978(12) .
Co12 B205 2.001(14) .
Co12 B214 2.006(15) .
Co12 B206 2.026(14) .
Co12 B215 2.026(14) .
O20 C260 1.60(2) .
O20 H20A 0.8400 .
O21 C262 1.644(15) .
O21 H21B 0.8400 .
O22 C264 1.390(15) .
O22 H22A 0.8400 .
O23 C266 1.447(11) .
O23 H23A 0.8400 .
O24 C268 1.379(13) .
O24 H24A 0.8400 .
O25 C270 1.380(17) .
O25 H25A 0.8400 .
O26 C272 1.447(12) .
O26 H26A 0.8400 .
O28 C275 1.448(17) .
O28 H28 0.8400 .
O274 C274 1.365(17) .
O274 H27F 0.8400 .
N1 C1 1.301(17) .
N1 C5 1.301(17) .
N2 C6 1.260(16) .
N2 C10 1.329(15) .
N3 C16 1.254(18) .
N3 C20 1.322(18) .
N6 C30 1.287(13) .
N6 C26 1.304(13) .
N6 H6A 0.8800 .
N7 C31 1.327(13) .
N7 C35 1.361(14) .
N8 C36 1.322(12) .
N8 C40 1.337(12) .
N10 C46 1.241(13) .
N10 C50 1.292(13) .
N11 C55 1.266(13) .
N11 C51 1.271(13) .
N12 C56 1.240(15) .
N12 C60 1.292(14) .
N12 H12 0.8800 .
N13 C61 1.261(15) .
N13 C65 1.282(15) .
N14 C66 1.259(16) .
N14 C70 1.277(16) .
N15 C71 1.292(14) .
N15 C75 1.306(15) .
N16 C80 1.280(14) .
N16 C76 1.339(15) .
N17 C81 1.306(15) .
N17 C85 1.309(15) .
N18 C90 1.279(14) .
N18 C86 1.323(14) .
N19 C95 1.295(13) .
N19 C91 1.295(13) .
N20 C96 1.302(14) .
N20 C100 1.304(14) .
N21 C101 1.295(14) .
N21 C105 1.302(15) .
N22 C120 1.283(16) .
N22 C116 1.310(15) .
N23 C125 1.292(13) .
N23 C121 1.333(14) .
N24 C110 1.275(14) .
N24 C106 1.300(14) .
N25 C115 1.298(14) .
N25 C111 1.310(14) .
N26 C126 1.231(16) .
N26 C130 1.281(16) .
N27 C141 1.281(16) .
N27 C145 1.295(16) .
N28 C146 1.264(14) .
N28 C150 1.311(14) .
N29 C131 1.246(14) .
N29 C135 1.273(14) .
N30 C136 1.287(13) .
N30 C140 1.296(13) .
N30 H30A 0.8800 .
N31 C155 1.298(14) .
N31 C151 1.321(15) .
N32 C156 1.259(12) .
N32 C160 1.293(12) .
N33 C161 1.269(13) .
N33 C165 1.281(14) .
N34 C166 1.229(17) .
N34 C170 1.283(14) .
N34 H34 0.8800 .
N35 C175 1.292(14) .
N35 C171 1.314(14) .
N36 C180 1.286(13) .
N36 C176 1.320(14) .
N37 C185 1.271(14) .
N37 C181 1.320(14) .
N38 C190 1.305(14) .
N38 C186 1.341(14) .
N39 C195 1.295(14) .
N39 C191 1.304(14) .
N40 C200 1.279(14) .
N40 C196 1.315(14) .
N41 C201 1.293(14) .
N41 C205 1.301(14) .
N42 C206 1.275(15) .
N42 C210 1.317(15) .
C1 C2 1.221(16) .
C1 H300 0.9500 .
C2 C3 1.340(17) .
C2 H291 0.9500 .
C3 C8 1.342(16) .
C3 C4 1.344(17) .
C4 C5 1.261(16) .
C4 H289 0.9500 .
C5 H328 0.9500 .
C6 C7 1.252(16) .
C6 H292 0.9500 .
C7 C8 1.359(17) .
C7 H290 0.9500 .
C8 C9 1.317(16) .
C9 C10 1.252(15) .
C9 H123 0.9500 .
C10 H118 0.9500 .
N4 C11 1.3900 .
N4 C15 1.3900 .
C11 C12 1.3900 .
C11 H11 0.9500 .
C12 C13 1.3900 .
C12 H398 0.9500 .
C13 C18 1.294(13) .
C13 C14 1.3900 .
C14 C15 1.3900 .
C14 H14 0.9500 .
C15 H384 0.9500 .
C16 C17 1.387(16) .
C16 H269 0.9500 .
C17 C18 1.326(19) .
C17 H270 0.9500 .
C18 C19 1.308(18) .
C19 C20 1.293(17) .
C19 H380 0.9500 .
C20 H381 0.9500 .
N5 C21 1.3900 .
N5 C25 1.3900 .
C21 C22 1.3900 .
C21 H21 0.9500 .
C22 C23 1.3900 .
C22 H22 0.9500 .
C23 C24 1.3900 .
C23 C28 1.515(14) .
C24 C25 1.3900 .
C24 H24 0.9500 .
C25 H25 0.9500 .
C26 C27 1.369(14) .
C26 H383 0.9500 .
C27 C28 1.362(14) .
C27 H382 0.9500 .
C28 C29 1.331(16) .
C29 C30 1.396(17) .
C29 H385 0.9500 .
C30 H386 0.9500 .
C31 C32 1.402(14) .
C31 H351 0.9500 .
C32 C33 1.369(13) .
C32 H389 0.9500 .
C33 C34 1.343(14) .
C33 C38 1.418(12) .
C34 C35 1.419(15) .
C34 H354 0.9500 .
C35 H353 0.9500 .
C36 C37 1.398(13) .
C36 H388 0.9500 .
C37 C38 1.346(12) .
C37 H346 0.9500 .
C38 C39 1.346(12) .
C39 C40 1.394(13) .
C39 H347 0.9500 .
C40 H348 0.9500 .
N9 C41 1.3900 .
N9 C45 1.3900 .
C41 C42 1.3900 .
C41 H41 0.9500 .
C42 C43 1.3900 .
C42 H42 0.9500 .
C43 C44 1.3900 .
C43 C48 1.477(13) .
C44 C45 1.3900 .
C44 H44 0.9500 .
C45 H45 0.9500 .
C46 C47 1.336(15) .
C46 H46 0.9500 .
C47 C48 1.329(14) .
C47 H47 0.9500 .
C48 C49 1.296(14) .
C49 C50 1.364(16) .
C49 H49 0.9500 .
C50 H50 0.9500 .
C51 C52 1.355(16) .
C51 H51 0.9500 .
C52 C53 1.323(14) .
C52 H52 0.9500 .
C53 C54 1.274(15) .
C53 C58 1.463(16) .
C54 C55 1.376(16) .
C54 H54 0.9500 .
C55 H55 0.9500 .
C56 C57 1.399(18) .
C56 H265 0.9500 .
C57 C58 1.375(16) .
C57 H266 0.9500 .
C58 C59 1.334(16) .
C59 C60 1.364(17) .
C59 H267 0.9500 .
C60 H264 0.9500 .
C61 C62 1.379(18) .
C61 H262 0.9500 .
C62 C63 1.319(15) .
C62 H260 0.9500 .
C63 C64 1.310(15) .
C63 C63 1.42(2) 2_655
C64 C65 1.389(17) .
C64 H263 0.9500 .
C65 H261 0.9500 .
C66 C67 1.270(16) .
C66 H259 0.9500 .
C67 C68 1.349(16) .
C67 H360 0.9500 .
C68 C69 1.326(16) .
C68 C73 1.329(14) .
C69 C70 1.255(16) .
C69 H362 0.9500 .
C70 H363 0.9500 .
C71 C72 1.231(14) .
C71 H359 0.9500 .
C72 C73 1.369(16) .
C72 H361 0.9500 .
C73 C74 1.358(17) .
C74 C75 1.226(15) .
C74 H74 0.9500 .
C75 H75 0.9500 .
C76 C77 1.257(15) .
C76 H76 0.9500 .
C77 C78 1.325(15) .
C77 H77 0.9500 .
C78 C83 1.299(14) .
C78 C79 1.383(16) .
C79 C80 1.244(14) .
C79 H79 0.9500 .
C80 H80 0.9500 .
C81 C82 1.240(14) .
C81 H81 0.9500 .
C82 C83 1.339(16) .
C82 H82 0.9500 .
C83 C84 1.365(16) .
C84 C85 1.252(15) .
C84 H84 0.9500 .
C85 H85 0.9500 .
C86 C87 1.240(14) .
C86 H274 0.9500 .
C87 C88 1.340(15) .
C87 H272 0.9500 .
C88 C93 1.346(13) .
C88 C89 1.354(15) .
C89 C90 1.266(14) .
C89 H89 0.9500 .
C90 H273 0.9500 .
C91 C92 1.258(13) .
C91 H287 0.9500 .
C92 C93 1.341(15) .
C92 H285 0.9500 .
C93 C94 1.378(15) .
C94 C95 1.247(13) .
C94 H286 0.9500 .
C95 H288 0.9500 .
C96 C97 1.245(13) .
C96 H276 0.9500 .
C97 C98 1.364(15) .
C97 H277 0.9500 .
C98 C99 1.341(15) .
C98 C103 1.353(13) .
C99 C100 1.220(14) .
C99 H275 0.9500 .
C100 H282 0.9500 .
C101 C102 1.247(14) .
C101 H279 0.9500 .
C102 C103 1.347(15) .
C102 H280 0.9500 .
C103 C104 1.350(15) .
C104 C105 1.251(15) .
C104 H281 0.9500 .
C105 H278 0.9500 .
C106 C107 1.240(13) .
C106 H284 0.9500 .
C107 C108 1.344(15) .
C107 H283 0.9500 .
C108 C113 1.330(12) .
C108 C109 1.354(15) .
C109 C110 1.237(13) .
C109 H109 0.9500 .
C110 H309 0.9500 .
C111 C112 1.226(13) .
C111 H308 0.9500 .
C112 C113 1.338(14) .
C112 H294 0.9500 .
C113 C114 1.378(15) .
C114 C115 1.238(13) .
C114 H114 0.9500 .
C115 H293 0.9500 .
C116 C117 1.250(14) .
C116 H345 0.9500 .
C117 C118 1.330(15) .
C117 H342 0.9500 .
C118 C123 1.329(13) .
C118 C119 1.378(16) .
C119 C120 1.236(15) .
C119 H344 0.9500 .
C120 H120 0.9500 .
C121 C122 1.232(13) .
C121 H311 0.9500 .
C122 C123 1.344(15) .
C122 H122 0.9500 .
C123 C124 1.350(15) .
C124 C125 1.240(13) .
C124 H310 0.9500 .
C125 H343 0.9500 .
C126 C127 1.363(19) .
C126 C130 2.03(2) .
C126 H126 0.9500 .
C127 C128 1.302(17) .
C127 H377 0.9500 .
C128 C129 1.277(16) .
C128 C128 1.48(2) 2_765
C129 C130 1.379(19) .
C129 H391 0.9500 .
C130 H390 0.9500 .
C131 C132 1.376(16) .
C131 H131 0.9500 .
C132 C133 1.315(14) .
C132 H327 0.9500 .
C133 C134 1.262(15) .
C133 C138 1.463(16) .
C134 C135 1.378(17) .
C134 H324 0.9500 .
C135 H325 0.9500 .
C136 C137 1.350(15) .
C136 H214 0.9500 .
C137 C138 1.365(14) .
C137 H322 0.9500 .
C138 C139 1.334(15) .
C139 C140 1.360(16) .
C139 H323 0.9500 .
C140 H326 0.9500 .
C141 C142 1.373(19) .
C141 H374 0.9500 .
C142 C143 1.362(17) .
C142 H379 0.9500 .
C143 C144 1.326(16) .
C143 C148 1.472(16) .
C144 C145 1.392(18) .
C144 H144 0.9500 .
C145 H299 0.9500 .
C146 C147 1.345(16) .
C146 H297 0.9500 .
C147 C148 1.331(15) .
C147 H296 0.9500 .
C148 C149 1.314(15) .
C149 C150 1.354(16) .
C149 H298 0.9500 .
C150 H295 0.9500 .
C151 C152 1.376(16) .
C151 H151 0.9500 .
C152 C153 1.366(14) .
C152 H152 0.9500 .
C153 C154 1.336(15) .
C153 C158 1.479(15) .
C154 C155 1.365(17) .
C154 H154 0.9500 .
C155 H155 0.9500 .
C156 C157 1.328(15) .
C156 H156 0.9500 .
C157 C158 1.347(14) .
C157 H157 0.9500 .
C158 C159 1.279(14) .
C159 C160 1.371(15) .
C159 H159 0.9500 .
C160 H160 0.9500 .
C161 C162 1.347(15) .
C161 H161 0.9500 .
C162 C163 1.323(14) .
C162 H162 0.9500 .
C163 C164 1.278(15) .
C163 C168 1.438(16) .
C164 C165 1.340(16) .
C164 H164 0.9500 .
C165 H165 0.9500 .
C166 C167 1.40(2) .
C166 H166 0.9500 .
C167 C168 1.299(16) .
C167 H167 0.9500 .
C168 C169 1.315(15) .
C169 C170 1.360(16) .
C169 H169 0.9500 .
C170 H170 0.9500 .
C171 C172 1.223(14) .
C171 H306 0.9500 .
C172 C173 1.333(15) .
C172 H301 0.9500 .
C173 C178 1.339(13) .
C173 C174 1.389(16) .
C174 C175 1.243(14) .
C174 H305 0.9500 .
C175 H175 0.9500 .
C176 C177 1.233(13) .
C176 H307 0.9500 .
C177 C178 1.317(14) .
C177 H302 0.9500 .
C178 C179 1.360(15) .
C179 C180 1.236(13) .
C179 H303 0.9500 .
C180 H304 0.9500 .
C181 C182 1.238(14) .
C181 H339 0.9500 .
C182 C183 1.352(15) .
C182 H336 0.9500 .
C183 C188 1.346(13) .
C183 C184 1.356(15) .
C184 C185 1.249(14) .
C184 H340 0.9500 .
C185 H338 0.9500 .
C186 C187 1.236(13) .
C186 H335 0.9500 .
C187 C188 1.342(15) .
C187 H187 0.9500 .
C188 C189 1.377(15) .
C189 C190 1.206(13) .
C189 H341 0.9500 .
C190 H337 0.9500 .
C191 C192 1.212(14) .
C191 H334 0.9500 .
C192 C193 1.363(16) .
C192 H332 0.9500 .
C193 C198 1.336(13) .
C193 C194 1.353(15) .
C194 C195 1.228(14) .
C194 H329 0.9500 .
C195 H331 0.9500 .
C196 C197 1.229(13) .
C196 H330 0.9500 .
C197 C198 1.340(15) .
C197 H333 0.9500 .
C198 C199 1.377(15) .
C199 C200 1.231(13) .
C199 H313 0.9500 .
C200 H312 0.9500 .
C201 C202 1.254(14) .
C201 H315 0.9500 .
C202 C203 1.344(15) .
C202 H314 0.9500 .
C203 C208 1.333(13) .
C203 C204 1.344(15) .
C204 C205 1.228(14) .
C204 H317 0.9500 .
C205 H318 0.9500 .
C206 C207 1.257(14) .
C206 H321 0.9500 .
C207 C208 1.351(15) .
C207 H319 0.9500 .
C208 C209 1.356(15) .
C209 C210 1.263(15) .
C209 H320 0.9500 .
C210 H316 0.9500 .
C211 B2 1.567(15) .
C211 B3 1.568(14) .
C211 C212 1.601(16) .
C211 B9 1.710(15) .
C211 H211 1.1200 .
C212 B4 1.556(15) .
C212 B3 1.578(13) .
C212 B7 1.706(12) .
C212 H212 1.1200 .
C213 C214 1.619(18) .
C213 B13 1.622(13) .
C213 B14 1.639(14) .
C213 B16 1.790(13) .
C213 H213 1.1200 .
C214 B14 1.548(14) .
C214 B15 1.623(14) .
C214 B18 1.666(14) .
C215 B20 1.568(16) .
C215 B21 1.578(16) .
C215 C216 1.605(19) .
C215 B25 1.641(18) .
C215 H215 1.1200 .
C216 B21 1.603(16) .
C216 B22 1.605(17) .
C216 B27 1.753(16) .
C216 H216 1.1200 .
C217 B33 1.561(16) .
C217 B31 1.569(16) .
C217 C218 1.600(19) .
C217 B35 1.716(18) .
C217 H217 1.1200 .
C218 B32 1.534(18) .
C218 B33 1.566(17) .
C218 B34 1.639(19) .
C218 H218 1.1200 .
C219 B42 1.575(14) .
C219 B41 1.580(14) .
C219 C220 1.636(15) .
C219 B43 1.759(15) .
C219 H219 1.1200 .
C220 B38 1.540(14) .
C220 B42 1.595(15) .
C220 B45 1.668(16) .
C220 H220 1.1200 .
C221 B48 1.548(13) .
C221 B49 1.595(14) .
C221 C222 1.613(17) .
C221 B54 1.738(13) .
C221 H221 1.1200 .
C222 B50 1.548(14) .
C222 B49 1.562(14) .
C222 B52 1.696(15) .
C222 H222 1.1200 .
C223 B58 1.558(13) .
C223 B59 1.577(13) .
C223 C224 1.644(14) .
C223 B61 1.718(15) .
C223 H223 1.1200 .
C224 B57 1.561(13) .
C224 B59 1.639(14) .
C224 B63 1.707(15) .
C224 H224 1.1200 .
C225 B66 1.565(13) .
C225 C226 1.620(15) .
C225 B67 1.638(14) .
C225 B72 1.696(13) .
C225 H225 1.1200 .
C226 B68 1.571(15) .
C226 B67 1.598(14) .
C226 B70 1.704(16) .
C226 H226 1.1200 .
C227 B77 1.585(15) .
C227 B78 1.582(14) .
C227 C228 1.607(17) .
C227 B79 1.734(15) .
C227 H227 1.1200 .
C228 B77 1.579(14) .
C228 B76 1.586(14) .
C228 B81 1.677(14) .
C228 H228 1.1200 .
C229 B84 1.578(15) .
C229 B83 1.591(14) .
C229 C230 1.613(16) .
C229 B90 1.728(16) .
C229 H229 1.1200 .
C230 B86 1.568(17) .
C230 B83 1.609(16) .
C230 B88 1.721(18) .
C230 H230 1.1200 .
C231 B95 1.557(18) .
C231 B94 1.583(18) .
C231 C232 1.608(17) .
C231 B99 1.70(2) .
C231 H231 1.1200 .
C232 B93 1.551(17) .
C232 B94 1.617(18) .
C232 B97 1.695(17) .
C232 H232 1.1200 .
C233 B101 1.567(17) .
C233 B105 1.594(19) .
C233 C234 1.619(15) .
C233 B108 1.67(2) .
C233 H233 1.1200 .
C234 B104 1.586(17) .
C234 B105 1.591(17) .
C234 B106 1.73(2) .
C234 H234 1.1200 .
C235 B114 1.58(2) .
C235 C236 1.600(17) .
C235 B110 1.62(2) .
C235 B115 1.73(2) .
C235 H235 1.1200 .
C236 B110 1.550(18) .
C236 B111 1.600(18) .
C236 B117 1.695(18) .
C236 H236 1.1200 .
C237 B122 1.56(2) .
C237 B121 1.58(2) .
C237 C238 1.607(19) .
C237 B126 1.69(2) .
C237 H237 1.1200 .
C238 B123 1.57(2) .
C238 B122 1.60(2) .
C238 B124 1.70(2) .
C238 H238 1.1200 .
C239 B129 1.558(18) .
C239 B130 1.58(2) .
C239 C240 1.621(17) .
C239 B135 1.68(2) .
C239 H239 1.1200 .
C240 B128 1.589(19) .
C240 B129 1.604(17) .
C240 B133 1.717(18) .
C240 H240 1.1200 .
C241 B139 1.58(2) .
C241 C242 1.605(18) .
C241 B138 1.61(2) .
C241 B144 1.72(2) .
C241 H241 1.1200 .
C242 B137 1.58(2) .
C242 B138 1.59(2) .
C242 B142 1.73(2) .
C243 B149 1.584(16) .
C243 B148 1.612(16) .
C243 C244 1.632(14) .
C243 B151 1.705(19) .
C243 H243 1.1200 .
C244 B147 1.566(16) .
C244 B149 1.626(17) .
C244 B153 1.679(18) .
C244 H244 1.1200 .
C245 B159 1.547(16) .
C245 C246 1.612(15) .
C245 B157 1.620(17) .
C245 B162 1.710(17) .
C245 H245 1.1200 .
C246 B157 1.558(17) .
C246 B155 1.581(17) .
C246 B160 1.75(2) .
C246 H246 1.1200 .
C247 B168 1.580(17) .
C247 B167 1.597(16) .
C247 C248 1.619(15) .
C247 B169 1.721(19) .
C247 H247 1.1200 .
C248 B165 1.541(17) .
C248 B167 1.613(18) .
C248 B171 1.67(2) .
C248 H248 1.1200 .
C249 B177 1.552(16) .
C249 C250 1.589(16) .
C249 B175 1.588(18) .
C249 B180 1.708(17) .
C249 H249 1.1200 .
C250 B175 1.533(17) .
C250 B173 1.570(18) .
C250 B178 1.74(2) .
C250 H250 1.1200 .
C251 B182 1.567(18) .
C251 C252 1.597(17) .
C251 B186 1.646(18) .
C251 B189 1.754(17) .
C251 H251 1.1200 .
C252 B183 1.561(19) .
C252 B182 1.602(18) .
C252 B187 1.629(19) .
C252 H252 1.1200 .
C253 B194 1.543(17) .
C253 B195 1.588(18) .
C253 C254 1.612(17) .
C253 B198 1.73(2) .
C253 H253 1.1200 .
C254 B191 1.561(17) .
C254 B195 1.592(17) .
C254 B196 1.725(17) .
C254 H254 1.1200 .
C255 B200 1.577(17) .
C255 C256 1.605(16) .
C255 B201 1.626(17) .
C255 B207 1.692(18) .
C255 H255 1.1200 .
C256 B201 1.602(15) .
C256 B202 1.604(16) .
C256 B205 1.705(16) .
C256 H256 1.1200 .
C257 B213 1.551(16) .
C257 B209 1.592(17) .
C257 C258 1.637(16) .
C257 B216 1.713(17) .
C257 H257 1.1200 .
C258 B210 1.531(18) .
C258 B209 1.584(17) .
C258 B214 1.695(19) .
C258 H258 1.1200 .
C259 C260 1.20(3) .
C259 H395 0.9800 .
C259 H25B 0.9800 .
C259 H25C 0.9800 .
C260 H26O 0.9900 .
C260 H26P 0.9900 .
C261 C262 1.34(2) .
C261 H26D 0.9800 .
C261 H26E 0.9800 .
C261 H26F 0.9800 .
C262 H26Q 0.9900 .
C262 H26R 0.9900 .
C263 C264 1.330(18) .
C263 H349 0.9800 .
C263 H350 0.9800 .
C263 H26I 0.9800 .
C264 H26G 0.9900 .
C264 H26H 0.9900 .
C265 C266 1.467(17) .
C265 H375 0.9800 .
C265 H376 0.9800 .
C265 H26C 0.9800 .
C266 H394 0.9900 .
C266 H26B 0.9900 .
C267 C268 1.335(17) .
C267 H26J 0.9800 .
C267 H26K 0.9800 .
C267 H26L 0.9800 .
C268 H26M 0.9900 .
C268 H26N 0.9900 .
C269 C270 1.419(18) .
C269 H356 0.9800 .
C269 H365 0.9800 .
C269 H366 0.9800 .
C270 H27D 0.9900 .
C270 H27E 0.9900 .
C271 C272 1.448(17) .
C271 H378 0.9800 .
C271 H143 0.9800 .
C271 H27C 0.9800 .
C272 H27A 0.9900 .
C272 H27B 0.9900 .
C273 C274 1.30(2) .
C273 H367 0.9800 .
C273 H368 0.9800 .
C273 H268 0.9800 .
C274 H396 0.9900 .
C274 H27G 0.9900 .
B1 B6 1.70(2) .
B1 B4 1.71(2) .
B1 B5 1.717(18) .
B1 B2 1.72(2) .
B1 B3 1.735(19) .
B1 H1 1.1200 .
B2 B9 1.678(18) .
B2 B3 1.71(2) .
B2 B6 1.774(19) .
B2 H2 1.1200 .
B3 B4 1.76(2) .
B3 H3 1.1200 .
B4 B7 1.656(18) .
B4 B5 1.79(2) .
B4 H4 1.1200 .
B5 B8 1.63(2) .
B5 B7 1.630(19) .
B5 B6 1.78(2) .
B5 H5 1.1200 .
B6 B9 1.684(19) .
B6 B8 1.69(2) .
B6 H6 1.1200 .
B7 B8 1.77(2) .
B7 H7 1.1200 .
B8 B9 1.84(2) .
B8 H8 1.1200 .
B9 H393 1.1200 .
B10 B15 1.69(2) .
B10 B14 1.693(18) .
B10 B11 1.71(2) .
B10 B12 1.726(19) .
B10 B13 1.75(2) .
B10 H10 1.1200 .
B11 B18 1.610(17) .
B11 B17 1.68(2) .
B11 B12 1.78(2) .
B11 B15 1.786(19) .
B11 H9 1.1200 .
B12 B17 1.614(19) .
B12 B16 1.676(19) .
B12 B13 1.78(2) .
B12 H397 1.1200 .
B13 B16 1.665(18) .
B13 B14 1.78(2) .
B13 H13 1.1200 .
B14 B15 1.73(2) .
B14 H88 1.1200 .
B15 B18 1.652(18) .
B15 H242 1.1200 .
B16 B17 1.78(2) .
B16 H16 1.1200 .
B17 B18 1.762(19) .
B17 H17 1.1200 .
B18 H18 1.1200 .
B19 B22 1.63(3) .
B19 B23 1.66(2) .
B19 B21 1.70(2) .
B19 B20 1.71(2) .
B19 B24 1.75(2) .
B19 H19 1.1200 .
B20 B25 1.65(2) .
B20 B21 1.67(2) .
B20 B24 1.76(2) .
B20 H20 1.1200 .
B21 B22 1.76(2) .
B21 H271 1.1200 .
B22 B27 1.63(2) .
B22 B23 1.77(2) .
B22 H352 1.1200 .
B23 B27 1.63(2) .
B23 B26 1.65(2) .
B23 B24 1.75(3) .
B23 H23 1.1200 .
B24 B25 1.62(2) .
B24 B26 1.68(2) .
B24 H355 1.1200 .
B25 B26 1.78(2) .
B25 H357 1.1200 .
B26 B27 1.80(3) .
B26 H26 1.1200 .
B27 H27 1.1200 .
B28 B33 1.71(3) .
B28 B30 1.72(3) .
B28 B32 1.72(2) .
B28 B29 1.72(2) .
B28 B31 1.75(3) .
B28 H387 1.1200 .
B29 B35 1.64(2) .
B29 B36 1.67(2) .
B29 B31 1.69(3) .
B29 B30 1.80(3) .
B29 H29 1.1200 .
B30 B34 1.65(2) .
B30 B36 1.71(2) .
B30 B32 1.78(3) .
B30 H30 1.1200 .
B31 B35 1.64(2) .
B31 B33 1.72(2) .
B31 H31 1.1200 .
B32 B34 1.66(2) .
B32 B33 1.74(3) .
B32 H32 1.1200 .
B33 H33 1.1200 .
B34 B36 1.87(2) .
B34 H392 1.1200 .
B35 B36 1.74(3) .
B35 H35 1.1200 .
B36 H36 1.1200 .
B37 B41 1.71(2) .
B37 B40 1.72(2) .
B37 B42 1.74(2) .
B37 B39 1.74(2) .
B37 B38 1.748(19) .
B37 H37 1.1200 .
B38 B45 1.643(19) .
B38 B39 1.76(2) .
B38 B42 1.77(2) .
B38 H38 1.1200 .
B39 B44 1.636(19) .
B39 B45 1.65(2) .
B39 B40 1.76(2) .
B39 H39 1.1200 .
B40 B43 1.59(2) .
B40 B44 1.67(2) .
B40 B41 1.74(2) .
B40 H40 1.1200 .
B41 B43 1.68(2) .
B41 B42 1.771(19) .
B41 H358 1.1200 .
B42 H364 1.1200 .
B43 B44 1.79(2) .
B43 H43 1.1200 .
B44 B45 1.833(19) .
B44 H44A 1.1200 .
B45 H45A 1.1200 .
B46 B50 1.68(2) .
B46 B49 1.69(2) .
B46 B51 1.73(2) .
B46 B48 1.73(2) .
B46 B47 1.740(19) .
B46 H46A 1.1200 .
B47 B54 1.632(19) .
B47 B53 1.66(2) .
B47 B51 1.78(2) .
B47 B48 1.79(2) .
B47 H47A 1.1200 .
B48 B54 1.692(19) .
B48 B49 1.770(19) .
B48 H48 1.1200 .
B49 B50 1.70(2) .
B49 H49A 1.1200 .
B50 B52 1.651(19) .
B50 B51 1.778(19) .
B50 H50A 1.1200 .
B51 B52 1.659(18) .
B51 B53 1.68(2) .
B51 H51A 1.1200 .
B52 B53 1.785(19) .
B52 H52A 1.1200 .
B53 B54 1.79(2) .
B53 H53 1.1200 .
B54 H54A 1.1200 .
B55 B58 1.694(18) .
B55 B59 1.72(2) .
B55 B60 1.73(2) .
B55 B57 1.750(18) .
B55 B56 1.76(2) .
B55 H55A 1.1200 .
B56 B63 1.646(18) .
B56 B62 1.667(18) .
B56 B57 1.78(2) .
B56 B60 1.791(18) .
B56 H56 1.1200 .
B57 B63 1.666(19) .
B57 B59 1.784(19) .
B57 H57 1.1200 .
B58 B61 1.655(19) .
B58 B59 1.746(19) .
B58 B60 1.76(2) .
B58 H58 1.1200 .
B59 H59 1.1200 .
B60 B61 1.601(18) .
B60 B62 1.680(19) .
B60 H60 1.1200 .
B61 B62 1.808(19) .
B61 H61 1.1200 .
B62 B63 1.811(19) .
B62 H62 1.1200 .
B63 H63 1.1200 .
B64 B67 1.70(2) .
B64 B68 1.716(19) .
B64 B66 1.73(2) .
B64 B69 1.74(2) .
B64 B65 1.769(19) .
B64 H64 1.1200 .
B65 B71 1.631(19) .
B65 B72 1.629(19) .
B65 B66 1.74(2) .
B65 B69 1.80(2) .
B65 H65 1.1200 .
B66 B72 1.674(19) .
B66 B67 1.780(19) .
B66 H66 1.1200 .
B67 B68 1.75(2) .
B67 H67 1.1200 .
B68 B70 1.669(19) .
B68 B69 1.80(2) .
B68 H68 1.1200 .
B69 B70 1.649(18) .
B69 B71 1.69(2) .
B69 H69 1.1200 .
B70 B71 1.813(18) .
B70 H70 1.1200 .
B71 B72 1.76(2) .
B71 H71 1.1200 .
B72 H72 1.1200 .
B73 B76 1.68(2) .
B73 B75 1.70(2) .
B73 B77 1.709(19) .
B73 B78 1.73(2) .
B73 B74 1.74(2) .
B73 H73 1.1200 .
B74 B80 1.64(2) .
B74 B79 1.665(18) .
B74 B75 1.77(2) .
B74 B78 1.770(19) .
B74 H74A 1.1200 .
B75 B80 1.661(19) .
B75 B81 1.667(19) .
B75 B76 1.75(2) .
B75 H75A 1.1200 .
B76 B81 1.636(19) .
B76 B77 1.78(2) .
B76 H76A 1.1200 .
B77 B78 1.75(2) .
B77 H77A 1.1200 .
B78 B79 1.680(19) .
B78 H78 1.1200 .
B79 B80 1.80(2) .
B79 H79A 1.1200 .
B80 B81 1.80(2) .
B80 H80A 1.1200 .
B81 H81A 1.1200 .
B82 B83 1.69(2) .
B82 B84 1.72(2) .
B82 B86 1.72(2) .
B82 B85 1.76(2) .
B82 B87 1.766(19) .
B82 H82A 1.1200 .
B83 B84 1.75(2) .
B83 B86 1.757(19) .
B83 H83 1.1200 .
B84 B90 1.674(19) .
B84 B85 1.78(2) .
B84 H84A 1.1200 .
B85 B90 1.64(2) .
B85 B89 1.687(19) .
B85 B87 1.79(2) .
B85 H85A 1.1200 .
B86 B88 1.68(2) .
B86 B87 1.76(2) .
B86 H86 1.1200 .
B87 B88 1.62(2) .
B87 B89 1.64(2) .
B87 H87 1.1200 .
B88 B89 1.80(2) .
B88 H88A 1.1200 .
B89 B90 1.825(19) .
B89 H89A 1.1200 .
B90 H90 1.1200 .
B91 B95 1.70(2) .
B91 B94 1.70(2) .
B91 B92 1.733(19) .
B91 B96 1.74(2) .
B91 B93 1.74(2) .
B91 H91 1.1200 .
B92 B98 1.62(2) .
B92 B97 1.63(2) .
B92 B93 1.80(2) .
B92 B96 1.81(2) .
B92 H92 1.1200 .
B93 B97 1.666(19) .
B93 B94 1.76(2) .
B93 H93 1.1200 .
B94 B95 1.72(2) .
B94 H94 1.1200 .
B95 B99 1.651(19) .
B95 B96 1.77(2) .
B95 H95 1.1200 .
B96 B99 1.640(18) .
B96 B98 1.70(2) .
B96 H96 1.1200 .
B97 B98 1.76(2) .
B97 H97 1.1200 .
B98 B99 1.838(19) .
B98 H98 1.1200 .
B99 H99 1.1200 .
B100 B104 1.68(2) .
B100 B103 1.687(19) .
B100 B102 1.70(2) .
B100 B101 1.736(19) .
B100 B105 1.74(2) .
B100 H100 1.1200 .
B101 B108 1.670(19) .
B101 B105 1.76(2) .
B101 B102 1.76(2) .
B101 H101 1.1200 .
B102 B108 1.626(19) .
B102 B107 1.643(18) .
B102 B103 1.781(19) .
B102 H102 1.1200 .
B103 B106 1.596(19) .
B103 B107 1.692(19) .
B103 B104 1.72(2) .
B103 H103 1.1200 .
B104 B106 1.656(19) .
B104 B105 1.76(2) .
B104 H104 1.1200 .
B105 H105 1.1200 .
B106 B107 1.79(2) .
B106 H106 1.1200 .
B107 B108 1.78(2) .
B107 H107 1.1200 .
B108 H108 1.1200 .
B109 B111 1.68(2) .
B109 B113 1.68(3) .
B109 B112 1.70(2) .
B109 B114 1.75(3) .
B109 B110 1.75(2) .
B109 H10A 1.1200 .
B110 B111 1.75(2) .
B110 B114 1.77(3) .
B110 H110 1.1200 .
B111 B117 1.675(19) .
B111 B112 1.73(2) .
B111 H111 1.1200 .
B112 B117 1.62(2) .
B112 B116 1.70(2) .
B112 B113 1.72(3) .
B112 H112 1.1200 .
B113 B116 1.59(2) .
B113 B115 1.75(2) .
B113 B114 1.80(3) .
B113 H113 1.1200 .
B114 B115 1.65(2) .
B114 H11B 1.1200 .
B115 B116 1.80(2) .
B115 H115 1.1200 .
B116 B117 1.80(2) .
B116 H116 1.1200 .
B117 H117 1.1200 .
B118 B123 1.67(3) .
B118 B121 1.68(2) .
B118 B120 1.69(3) .
B118 B122 1.70(2) .
B118 B119 1.71(2) .
B118 H11A 1.1200 .
B119 B124 1.65(2) .
B119 B125 1.65(2) .
B119 B123 1.75(3) .
B119 B120 1.77(3) .
B119 H119 1.1200 .
B120 B126 1.65(2) .
B120 B125 1.66(2) .
B120 B121 1.78(2) .
B120 H12A 1.1200 .
B121 B126 1.65(2) .
B121 B122 1.69(3) .
B121 H121 1.1200 .
B122 B123 1.74(2) .
B122 H12C 1.1200 .
B123 B124 1.67(2) .
B123 H12D 1.1200 .
B124 B125 1.79(2) .
B124 H124 1.1200 .
B125 B126 1.81(2) .
B125 H125 1.1200 .
B126 H12B 1.1200 .
B127 B130 1.66(2) .
B127 B131 1.70(3) .
B127 B129 1.72(2) .
B127 B132 1.72(2) .
B127 B128 1.75(3) .
B127 H127 1.1200 .
B128 B133 1.67(2) .
B128 B129 1.78(2) .
B128 B132 1.82(2) .
B128 H128 1.1200 .
B129 B130 1.74(2) .
B129 H129 1.1200 .
B130 B135 1.65(2) .
B130 B131 1.77(2) .
B130 H130 1.1200 .
B131 B135 1.67(2) .
B131 B134 1.72(2) .
B131 B132 1.75(3) .
B131 H13A 1.1200 .
B132 B134 1.64(2) .
B132 B133 1.67(2) .
B132 H132 1.1200 .
B133 B134 1.82(2) .
B133 H133 1.1200 .
B134 B135 1.81(2) .
B134 H134 1.1200 .
B135 H135 1.1200 .
B136 B138 1.70(2) .
B136 B139 1.70(3) .
B136 B141 1.71(3) .
B136 B140 1.71(3) .
B136 B137 1.74(3) .
B136 H136 1.1200 .
B137 B142 1.71(2) .
B137 B138 1.74(3) .
B137 B141 1.76(2) .
B137 H137 1.1200 .
B138 B139 1.76(2) .
B138 H138 1.1200 .
B139 B144 1.67(2) .
B139 B140 1.78(2) .
B139 H139 1.1200 .
B140 B144 1.65(2) .
B140 B143 1.65(2) .
B140 B141 1.75(3) .
B140 H140 1.1200 .
B141 B142 1.69(2) .
B141 B143 1.73(2) .
B141 H141 1.1200 .
B142 B143 1.86(2) .
B142 H142 1.1200 .
B143 B144 1.80(2) .
B143 H14B 1.1200 .
B144 H14A 1.1200 .
B145 B148 1.717(18) .
B145 B150 1.73(2) .
B145 B149 1.75(2) .
B145 B147 1.751(19) .
B145 B146 1.78(2) .
B145 H145 1.1200 .
B146 B152 1.660(18) .
B146 B153 1.673(19) .
B146 B147 1.80(2) .
B146 B150 1.794(18) .
B146 H146 1.1200 .
B147 B153 1.658(19) .
B147 B149 1.78(2) .
B147 H147 1.1200 .
B148 B151 1.657(19) .
B148 B150 1.77(2) .
B148 B149 1.802(19) .
B148 H148 1.1200 .
B149 H149 1.1200 .
B150 B151 1.638(18) .
B150 B152 1.680(18) .
B150 H150 1.1200 .
B151 B152 1.823(19) .
B151 H15F 1.1200 .
B152 B153 1.825(19) .
B152 H15A 1.1200 .
B153 H153 1.1200 .
B154 B159 1.71(2) .
B154 B156 1.73(2) .
B154 B155 1.726(18) .
B154 B158 1.726(18) .
B154 B157 1.73(2) .
B154 H15C 1.1200 .
B155 B160 1.670(19) .
B155 B157 1.74(2) .
B155 B156 1.783(19) .
B155 H15D 1.1200 .
B156 B160 1.632(17) .
B156 B161 1.677(18) .
B156 B158 1.774(19) .
B156 H15B 1.1200 .
B157 B159 1.746(19) .
B157 H15G 1.1200 .
B158 B162 1.622(19) .
B158 B161 1.643(18) .
B158 B159 1.76(2) .
B158 H158 1.1200 .
B159 B162 1.689(19) .
B159 H15E 1.1200 .
B160 B161 1.830(18) .
B160 H16A 1.1200 .
B161 B162 1.76(2) .
B161 H16C 1.1200 .
B162 H16B 1.1200 .
B163 B165 1.725(18) .
B163 B167 1.74(2) .
B163 B164 1.74(2) .
B163 B166 1.74(2) .
B163 B168 1.755(19) .
B163 H163 1.1200 .
B164 B170 1.663(19) .
B164 B171 1.67(2) .
B164 B166 1.78(2) .
B164 B165 1.80(2) .
B164 H16F 1.1200 .
B165 B171 1.66(2) .
B165 B167 1.75(2) .
B165 H16H 1.1200 .
B166 B169 1.649(19) .
B166 B170 1.71(2) .
B166 B168 1.78(2) .
B166 H16D 1.1200 .
B167 B168 1.781(19) .
B167 H16G 1.1200 .
B168 B169 1.70(2) .
B168 H168 1.1200 .
B169 B170 1.85(2) .
B169 H16E 1.1200 .
B170 B171 1.82(2) .
B170 H17A 1.1200 .
B171 H171 1.1200 .
B172 B173 1.710(18) .
B172 B175 1.719(19) .
B172 B174 1.72(2) .
B172 B176 1.720(18) .
B172 B177 1.74(2) .
B172 H172 1.1200 .
B173 B178 1.672(19) .
B173 B175 1.70(2) .
B173 B174 1.76(2) .
B173 H173 1.1200 .
B174 B178 1.644(18) .
B174 B179 1.67(2) .
B174 B176 1.79(2) .
B174 H174 1.1200 .
B175 B177 1.777(18) .
B175 H17B 1.1200 .
B176 B180 1.632(19) .
B176 B179 1.659(19) .
B176 B177 1.77(2) .
B176 H176 1.1200 .
B177 B180 1.658(18) .
B177 H177 1.1200 .
B178 B179 1.807(19) .
B178 H178 1.1200 .
B179 B180 1.78(2) .
B179 H179 1.1200 .
B180 H180 1.1200 .
B181 B185 1.710(19) .
B181 B182 1.742(19) .
B181 B186 1.74(2) .
B181 B184 1.76(2) .
B181 B183 1.77(2) .
B181 H181 1.1200 .
B182 B183 1.77(2) .
B182 B186 1.80(2) .
B182 H182 1.1200 .
B183 B187 1.59(2) .
B183 B184 1.77(2) .
B183 H183 1.1200 .
B184 B187 1.63(2) .
B184 B188 1.65(2) .
B184 B185 1.77(2) .
B184 H184 1.1200 .
B185 B188 1.64(2) .
B185 B189 1.656(18) .
B185 B186 1.80(2) .
B185 H185 1.1200 .
B186 B189 1.655(17) .
B186 H186 1.1200 .
B187 B188 1.76(2) .
B187 H18A 1.1200 .
B188 B189 1.81(2) .
B188 H188 1.1200 .
B189 H189 1.1200 .
B190 B195 1.717(19) .
B190 B194 1.72(2) .
B190 B192 1.73(2) .
B190 B191 1.73(2) .
B190 B193 1.75(2) .
B190 H190 1.1200 .
B191 B196 1.70(2) .
B191 B195 1.75(2) .
B191 B192 1.79(2) .
B191 H191 1.1200 .
B192 B196 1.63(2) .
B192 B197 1.66(2) .
B192 B193 1.75(2) .
B192 H192 1.1200 .
B193 B198 1.62(2) .
B193 B197 1.66(2) .
B193 B194 1.78(2) .
B193 H193 1.1200 .
B194 B198 1.67(2) .
B194 B195 1.74(2) .
B194 H194 1.1200 .
B195 H195 1.1200 .
B196 B197 1.78(2) .
B196 H196 1.1200 .
B197 B198 1.80(2) .
B197 H197 1.1200 .
B198 H198 1.1200 .
B199 B201 1.666(18) .
B199 B202 1.68(2) .
B199 B204 1.730(18) .
B199 B200 1.73(2) .
B199 B203 1.77(2) .
B199 H199 1.1200 .
B200 B207 1.688(18) .
B200 B201 1.75(2) .
B200 B203 1.788(19) .
B200 H200 1.1200 .
B201 B202 1.763(19) .
B201 H201 1.1200 .
B202 B205 1.674(17) .
B202 B204 1.788(19) .
B202 H202 1.1200 .
B203 B206 1.651(19) .
B203 B207 1.68(2) .
B203 B204 1.79(2) .
B203 H203 1.1200 .
B204 B205 1.644(19) .
B204 B206 1.68(2) .
B204 H204 1.1200 .
B205 B206 1.83(2) .
B205 H205 1.1200 .
B206 B207 1.82(2) .
B206 H206 1.1200 .
B207 H207 1.1200 .
B208 B209 1.69(2) .
B208 B213 1.70(2) .
B208 B210 1.711(19) .
B208 B211 1.73(2) .
B208 B212 1.740(19) .
B208 H208 1.1200 .
B209 B213 1.721(19) .
B209 B210 1.72(2) .
B209 H209 1.1200 .
B210 B214 1.67(2) .
B210 B211 1.79(2) .
B210 H210 1.1200 .
B211 B215 1.674(18) .
B211 B214 1.681(18) .
B211 B212 1.77(2) .
B211 H372 1.1200 .
B212 B215 1.662(18) .
B212 B216 1.673(19) .
B212 B213 1.81(2) .
B212 H369 1.1200 .
B213 B216 1.685(19) .
B213 H370 1.1200 .
B214 B215 1.814(18) .
B214 H21A 1.1200 .
B215 B216 1.83(2) .
B215 H373 1.1200 .
B216 H371 1.1200 .
C276 C275 1.455(17) .
C276 H27H 0.9800 .
C276 H27I 0.9800 .
C276 H27J 0.9800 .
C275 H27K 0.9900 .
C275 H27L 0.9900 .
